data_7025345
loop_
_publ_author_name
'Baskar, Viswanathan'
'Gopal, Kandasamy'
'Helliwell, Madeleine'
'Tuna, Floriana'
'Wernsdorfer, Wolfgang'
'Winpenny, Richard E. P.'

_publ_section_title
;
 3d-4f clusters with large spin ground states and SMM behaviour.
;
_journal_issue 20
_journal_name_full 'Dalton transactions (Cambridge, England : 2003)'
_journal_page_first 4747
_journal_page_last 4750
_journal_paper_doi 10.1039/b927114g
_journal_volume 39
_journal_year 2010
_chemical_formula_sum 'C285 H277.5 Cu24 Dy8 N11.5 O129 P12'
_chemical_formula_weight 9124.29
_chemical_name_systematic
;
?
;
_space_group_IT_number 2
_symmetry_cell_setting triclinic
_symmetry_space_group_name_Hall '-P 1'
_symmetry_space_group_name_H-M 'P -1'
_atom_sites_solution_hydrogens geom
_atom_sites_solution_primary direct
_atom_sites_solution_secondary difmap
_audit_creation_method SHELXL-97
_cell_angle_alpha 101.46(3)
_cell_angle_beta 114.81(3)
_cell_angle_gamma 106.89(3)
_cell_formula_units_Z 1
_cell_length_a 20.990(4)
_cell_length_b 22.894(5)
_cell_length_c 23.495(5)
_cell_measurement_reflns_used 6049
_cell_measurement_temperature 100(2)
_cell_measurement_theta_max 26.28
_cell_measurement_theta_min 2.18
_cell_volume 9114(6)
_computing_cell_refinement 'Bruker SMART'
_computing_data_collection 'Bruker SMART'
_computing_data_reduction 'Bruker SAINT'
_computing_molecular_graphics 'Bruker SHELXTL'
_computing_publication_material 'Bruker SHELXTL'
_computing_structure_refinement 'SHELXL-97 (Sheldrick, 1997)'
_computing_structure_solution 'SHELXS-97 (Sheldrick, 1990)'
_diffrn_ambient_temperature 100(2)
_diffrn_measured_fraction_theta_full 0.980
_diffrn_measured_fraction_theta_max 0.980
_diffrn_measurement_device_type 'CCD area detector'
_diffrn_measurement_method 'phi and omega scans'
_diffrn_radiation_monochromator graphite
_diffrn_radiation_source 'fine-focus sealed tube'
_diffrn_radiation_type MoK\a
_diffrn_radiation_wavelength 0.71073
_diffrn_reflns_av_R_equivalents 0.0512
_diffrn_reflns_av_sigmaI/netI 0.1172
_diffrn_reflns_limit_h_max 24
_diffrn_reflns_limit_h_min -20
_diffrn_reflns_limit_k_max 27
_diffrn_reflns_limit_k_min -26
_diffrn_reflns_limit_l_max 24
_diffrn_reflns_limit_l_min -27
_diffrn_reflns_number 47422
_diffrn_reflns_theta_full 25.03
_diffrn_reflns_theta_max 25.03
_diffrn_reflns_theta_min 1.71
_exptl_absorpt_coefficient_mu 3.120
_exptl_absorpt_correction_T_max 0.8596
_exptl_absorpt_correction_T_min 0.5742
_exptl_absorpt_correction_type multi-scan
_exptl_absorpt_process_details SADABS
_exptl_crystal_colour Sky
_exptl_crystal_density_diffrn 1.662
_exptl_crystal_density_method 'not measured'
_exptl_crystal_description needle
_exptl_crystal_F_000 4504
_exptl_crystal_size_max 0.20
_exptl_crystal_size_mid 0.10
_exptl_crystal_size_min 0.05
_refine_diff_density_max 1.567
_refine_diff_density_min -1.109
_refine_diff_density_rms 0.191
_refine_ls_extinction_method none
_refine_ls_goodness_of_fit_ref 1.307
_refine_ls_hydrogen_treatment constr
_refine_ls_matrix_type fullcycle
_refine_ls_number_parameters 2034
_refine_ls_number_reflns 31559
_refine_ls_number_restraints 1122
_refine_ls_restrained_S_all 1.295
_refine_ls_R_factor_all 0.1160
_refine_ls_R_factor_gt 0.0589
_refine_ls_shift/su_max 0.003
_refine_ls_shift/su_mean 0.000
_refine_ls_structure_factor_coef Fsqd
_refine_ls_weighting_details 'calc w=1/[\s^2^(Fo^2^)+(0.0323P)^2^+0.0000P] where P=(Fo^2^+2Fc^2^)/3'
_refine_ls_weighting_scheme calc
_refine_ls_wR_factor_gt 0.1211
_refine_ls_wR_factor_ref 0.1335
_reflns_number_gt 19475
_reflns_number_total 31559
_reflns_threshold_expression >2sigma(I)
_cod_data_source_file b927114g.txt
_cod_data_source_block repw306a
_cod_depositor_comments
;
The following automatic conversions were performed:

'_symmetry_cell_setting' value 'Triclinic' changed to 'triclinic'
according to /home/saulius/struct/CIF-dictionaries/cif_core.dic
dictionary named 'cif_core.dic' version 2.4.2 from 2011-04-26.

Automatic conversion script
Id: cif_fix_values 1891 2012-01-12 08:04:46Z andrius 
;
_cod_original_cell_volume 9114(3)
_cod_original_sg_symbol_H-M P-1
_cod_original_formula_sum 'C285 H277.50 Cu24 Dy8 N11.50 O129 P12'
_cod_database_code 7025345

loop_
_symmetry_equiv_pos_as_xyz
'x, y, z'
'-x, -y, -z'

loop_
_atom_site_label
_atom_site_type_symbol
_atom_site_fract_x
_atom_site_fract_y
_atom_site_fract_z
_atom_site_U_iso_or_equiv
_atom_site_adp_type
_atom_site_occupancy
_atom_site_symmetry_multiplicity
_atom_site_calc_flag
_atom_site_refinement_flags
_atom_site_disorder_assembly
_atom_site_disorder_group
Dy1 Dy 0.52431(3) 0.39182(2) 0.79704(2) 0.01688(12) Uani 1 1 d . . .
Dy2 Dy 0.23255(3) 0.45500(2) 0.77209(2) 0.01831(12) Uani 1 1 d . . .
Dy3 Dy 0.52508(3) 0.26973(2) 1.02303(3) 0.01770(12) Uani 1 1 d . . .
Dy4 Dy 0.23807(3) 0.31841(2) 0.97177(3) 0.01834(12) Uani 1 1 d . . .
Cu1 Cu 0.41993(7) 0.35349(6) 1.00232(6) 0.0163(3) Uani 1 1 d . . .
Cu2 Cu 0.39053(7) 0.47096(6) 1.06928(6) 0.0164(3) Uani 1 1 d . . .
Cu3 Cu 0.60917(7) 0.43696(6) 1.08966(6) 0.0163(3) Uani 1 1 d . . .
Cu4 Cu 0.31018(7) 0.41389(6) 0.90735(6) 0.0165(3) Uani 1 1 d . . .
Cu5 Cu 0.52132(7) 0.36962(6) 0.93080(6) 0.0162(3) Uani 1 1 d . . .
Cu6 Cu 0.40472(7) 0.43834(6) 0.83231(6) 0.0165(3) Uani 1 1 d . . .
Cu7 Cu 0.69311(8) 0.28045(6) 0.95817(7) 0.0243(3) Uani 1 1 d . . .
Cu8 Cu 0.82152(7) 0.41393(6) 1.10191(6) 0.0208(3) Uani 1 1 d . . .
Cu9 Cu 0.45123(7) 0.28849(6) 1.17938(6) 0.0223(3) Uani 1 1 d . . .
Cu10 Cu 0.32572(8) 0.35300(6) 1.18452(7) 0.0267(3) Uani 1 1 d . . .
Cu11 Cu 0.16843(7) 0.20256(6) 0.75601(6) 0.0209(3) Uani 1 1 d . . .
Cu12 Cu 0.20241(7) 0.26388(6) 0.64686(6) 0.0232(3) Uani 1 1 d . . .
O1 O 0.4508(4) 0.3080(3) 0.9440(3) 0.0156(16) Uani 1 1 d . . .
O2 O 0.5988(4) 0.3700(3) 1.0157(3) 0.0166(16) Uani 1 1 d . . .
O3 O 0.5187(4) 0.3650(3) 1.0779(3) 0.0216(17) Uani 1 1 d . . .
O4 O 0.3191(4) 0.3345(3) 0.9239(3) 0.0181(16) Uani 1 1 d . . .
O5 O 0.3757(4) 0.3789(3) 1.0571(3) 0.0182(16) Uani 1 1 d . . .
O6 O 0.2945(3) 0.4307(3) 0.9854(3) 0.0147(15) Uani 1 1 d . . .
O7 O 0.4405(4) 0.3704(3) 0.8448(3) 0.0191(16) Uani 1 1 d . . .
O8 O 0.5119(4) 0.2948(3) 0.8387(3) 0.0187(16) Uani 1 1 d . . .
O9 O 0.3994(4) 0.4056(3) 0.7270(3) 0.0210(17) Uani 1 1 d . . .
O10 O 0.3001(4) 0.3903(3) 0.8177(3) 0.0171(16) Uani 1 1 d . . .
O20 O 0.3692(4) 0.5062(3) 0.8232(3) 0.0163(16) Uani 1 1 d . . .
O30 O 0.4152(4) 0.3576(3) 1.1747(3) 0.0185(16) Uani 1 1 d . . .
O40 O 0.7278(4) 0.3718(3) 1.0129(3) 0.0191(16) Uani 1 1 d . . .
O60 O 0.2385(4) 0.2599(3) 0.7359(3) 0.0196(17) Uani 1 1 d . . .
O70 O 0.4895(3) 0.5111(3) 1.1520(3) 0.0163(16) Uani 1 1 d . . .
O80 O 0.4069(4) 0.5651(3) 1.0792(3) 0.0163(16) Uani 1 1 d . . .
O90 O 0.7056(4) 0.5081(3) 1.1097(3) 0.0173(16) Uani 1 1 d . . .
O200 O 0.6552(4) 0.4933(3) 0.8596(3) 0.0183(16) Uani 1 1 d . . .
O1W O 0.6809(5) 0.1929(4) 0.9070(4) 0.042(2) Uani 1 1 d . . .
O2W O 0.1648(4) 0.3421(3) 0.8719(3) 0.0250(18) Uani 1 1 d . . .
O3W O 0.1588(5) 0.2571(4) 0.5506(4) 0.050(2) Uani 1 1 d . . .
O4W O 0.2458(4) 0.3428(4) 1.2120(4) 0.043(2) Uani 1 1 d . . .
O5W O 0.3884(4) 0.2261(3) 0.9932(3) 0.0256(18) Uani 1 1 d . . .
O6W O 0.2789(4) 0.5732(3) 0.7986(4) 0.0252(18) Uani 1 1 d . . .
P11 P 0.72045(15) 0.28413(13) 1.09851(14) 0.0204(7) Uani 1 1 d . A .
O11 O 0.7245(4) 0.2568(3) 1.0358(3) 0.0256(18) Uani 1 1 d . . .
O12 O 0.6393(4) 0.2706(3) 1.0843(3) 0.0183(16) Uani 1 1 d . . .
O13 O 0.7721(4) 0.3582(3) 1.1374(4) 0.0255(18) Uani 1 1 d . . .
C11 C 0.7609(6) 0.2427(5) 1.1565(5) 0.026(2) Uani 1 1 d U . .
C12 C 0.7711(6) 0.2824(5) 1.2227(5) 0.028(2) Uani 1 1 d U A .
C13 C 0.7073(7) 0.2784(5) 1.2297(6) 0.029(2) Uani 1 1 d U . .
H13 H 0.6582 0.2493 1.1938 0.035 Uiso 1 1 calc R A .
C14 C 0.7139(7) 0.3163(6) 1.2886(5) 0.034(2) Uani 1 1 d U A .
H14 H 0.6699 0.3128 1.2910 0.041 Uiso 1 1 calc R . .
C15 C 0.7869(7) 0.3591(6) 1.3430(6) 0.045(3) Uani 1 1 d U . .
H15 H 0.7919 0.3846 1.3820 0.054 Uiso 1 1 calc R A .
C16 C 0.8524(8) 0.3640(7) 1.3394(6) 0.053(3) Uani 1 1 d U A .
H16 H 0.9012 0.3924 1.3760 0.064 Uiso 1 1 calc R . .
C17 C 0.8446(7) 0.3254(6) 1.2796(6) 0.045(3) Uani 1 1 d U . .
H17 H 0.8888 0.3284 1.2777 0.054 Uiso 1 1 calc R A .
C18 C 0.8400(5) 0.2452(5) 1.1732(5) 0.028(3) Uiso 0.479(9) 1 d PGU A 1
C19 C 0.8828(5) 0.2850(4) 1.1527(4) 0.036(4) Uiso 0.479(9) 1 d PGU A 1
H19 H 0.8639 0.3110 1.1308 0.044 Uiso 0.479(9) 1 calc PR A 1
C20 C 0.9540(4) 0.2859(5) 1.1650(4) 0.040(4) Uiso 0.479(9) 1 d PGU A 1
H20 H 0.9826 0.3125 1.1512 0.048 Uiso 0.479(9) 1 calc PR A 1
C21 C 0.9823(5) 0.2471(6) 1.1977(6) 0.044(4) Uiso 0.479(9) 1 d PGU A 1
H21 H 1.0299 0.2477 1.2059 0.052 Uiso 0.479(9) 1 calc PR A 1
C22 C 0.9395(7) 0.2073(6) 1.2182(6) 0.054(6) Uiso 0.479(9) 1 d PGU A 1
H22 H 0.9584 0.1813 1.2402 0.064 Uiso 0.479(9) 1 calc PR A 1
C23 C 0.8683(7) 0.2064(5) 1.2060(6) 0.048(5) Uiso 0.479(9) 1 d PGU A 1
H23 H 0.8397 0.1798 1.2197 0.057 Uiso 0.479(9) 1 calc PR A 1
C18A C 0.8345(4) 0.2428(4) 1.1532(5) 0.029(3) Uiso 0.521(9) 1 d PGU A 2
C19A C 0.8936(5) 0.3029(4) 1.1721(5) 0.032(4) Uiso 0.521(9) 1 d PGU A 2
H19A H 0.8892 0.3417 1.1865 0.038 Uiso 0.521(9) 1 calc PR A 2
C20A C 0.9592(5) 0.3051(4) 1.1696(5) 0.042(4) Uiso 0.521(9) 1 d PGU A 2
H20A H 0.9987 0.3453 1.1823 0.050 Uiso 0.521(9) 1 calc PR A 2
C21A C 0.9657(6) 0.2471(6) 1.1482(6) 0.053(5) Uiso 0.521(9) 1 d PGU A 2
H21A H 1.0096 0.2485 1.1466 0.064 Uiso 0.521(9) 1 calc PR A 2
C22A C 0.9067(7) 0.1870(5) 1.1293(6) 0.058(5) Uiso 0.521(9) 1 d PGU A 2
H22A H 0.9110 0.1482 1.1150 0.070 Uiso 0.521(9) 1 calc PR A 2
C23A C 0.8410(5) 0.1848(4) 1.1318(5) 0.045(4) Uiso 0.521(9) 1 d PGU A 2
H23A H 0.8015 0.1446 1.1192 0.054 Uiso 0.521(9) 1 calc PR A 2
C24 C 0.7031(6) 0.1710(5) 1.1318(6) 0.028(2) Uani 1 1 d U A .
C25 C 0.7007(7) 0.1395(5) 1.1756(6) 0.034(2) Uani 1 1 d U . .
H25 H 0.7322 0.1643 1.2216 0.041 Uiso 1 1 calc R A .
C26 C 0.6546(7) 0.0734(6) 1.1563(7) 0.040(3) Uani 1 1 d U A .
H26 H 0.6559 0.0545 1.1880 0.048 Uiso 1 1 calc R . .
C27 C 0.6078(7) 0.0380(6) 1.0892(6) 0.039(3) Uani 1 1 d U . .
H27 H 0.5760 -0.0063 1.0741 0.047 Uiso 1 1 calc R A .
C28 C 0.6074(7) 0.0670(5) 1.0439(6) 0.036(2) Uani 1 1 d U A .
H28 H 0.5743 0.0423 0.9980 0.043 Uiso 1 1 calc R . .
C29 C 0.6542(6) 0.1316(5) 1.0641(6) 0.031(2) Uani 1 1 d U . .
H29 H 0.6532 0.1496 1.0317 0.037 Uiso 1 1 calc R A .
P51 P 0.68141(16) 0.35278(14) 0.85470(14) 0.0212(7) Uani 1 1 d . . .
O51 O 0.6524(4) 0.2935(3) 0.8737(3) 0.0221(17) Uani 1 1 d . . .
O52 O 0.7232(4) 0.4167(3) 0.9136(3) 0.0229(17) Uani 1 1 d . . .
O53 O 0.6138(4) 0.3527(3) 0.7944(3) 0.0195(16) Uani 1 1 d . . .
C51 C 0.7496(6) 0.3404(5) 0.8270(6) 0.0261(18) Uani 1 1 d U . .
C52 C 0.8020(6) 0.4076(5) 0.8339(6) 0.0249(19) Uani 1 1 d U . .
C53 C 0.7686(6) 0.4477(5) 0.8075(5) 0.026(2) Uani 1 1 d U . .
H53 H 0.7153 0.4342 0.7866 0.031 Uiso 1 1 calc R . .
C54 C 0.8151(6) 0.5072(6) 0.8128(6) 0.034(2) Uani 1 1 d U . .
H54 H 0.7924 0.5337 0.7955 0.041 Uiso 1 1 calc R . .
C55 C 0.8939(7) 0.5290(6) 0.8426(6) 0.041(3) Uani 1 1 d U . .
H55 H 0.9241 0.5698 0.8459 0.049 Uiso 1 1 calc R . .
C56 C 0.9276(7) 0.4895(6) 0.8676(6) 0.041(3) Uani 1 1 d U . .
H56 H 0.9808 0.5031 0.8870 0.049 Uiso 1 1 calc R . .
C57 C 0.8813(6) 0.4283(6) 0.8637(6) 0.034(2) Uani 1 1 d U . .
H57 H 0.9042 0.4019 0.8811 0.041 Uiso 1 1 calc R . .
C58 C 0.7043(6) 0.2931(6) 0.7530(6) 0.030(2) Uani 1 1 d U . .
C59 C 0.7309(7) 0.3041(6) 0.7093(6) 0.036(2) Uani 1 1 d U . .
H59 H 0.7765 0.3406 0.7251 0.043 Uiso 1 1 calc R . .
C60 C 0.6901(7) 0.2611(6) 0.6420(6) 0.042(3) Uani 1 1 d U . .
H60 H 0.7069 0.2705 0.6126 0.050 Uiso 1 1 calc R . .
C61 C 0.6242(7) 0.2043(6) 0.6188(6) 0.046(3) Uani 1 1 d U . .
H61 H 0.5971 0.1751 0.5744 0.056 Uiso 1 1 calc R . .
C62 C 0.5998(7) 0.1922(6) 0.6639(6) 0.041(3) Uani 1 1 d U . .
H62 H 0.5565 0.1542 0.6496 0.050 Uiso 1 1 calc R . .
C63 C 0.6393(6) 0.2360(5) 0.7293(6) 0.033(2) Uani 1 1 d U . .
H63 H 0.6218 0.2271 0.7583 0.039 Uiso 1 1 calc R . .
C64 C 0.7983(6) 0.3129(5) 0.8756(6) 0.027(2) Uani 1 1 d U . .
C65 C 0.8003(6) 0.2532(5) 0.8535(6) 0.028(2) Uani 1 1 d U . .
H65 H 0.7725 0.2285 0.8074 0.034 Uiso 1 1 calc R . .
C66 C 0.8426(6) 0.2292(6) 0.8981(6) 0.032(2) Uani 1 1 d U . .
H66 H 0.8428 0.1889 0.8813 0.039 Uiso 1 1 calc R . .
C67 C 0.8840(7) 0.2633(6) 0.9660(6) 0.037(3) Uani 1 1 d U . .
H67 H 0.9125 0.2472 0.9959 0.044 Uiso 1 1 calc R . .
C68 C 0.8817(6) 0.3215(6) 0.9880(6) 0.032(2) Uani 1 1 d U . .
H68 H 0.9091 0.3454 1.0341 0.038 Uiso 1 1 calc R . .
C69 C 0.8399(6) 0.3476(6) 0.9442(6) 0.031(2) Uani 1 1 d U . .
H69 H 0.8403 0.3880 0.9614 0.038 Uiso 1 1 calc R . .
P101 P 0.27800(16) 0.22306(14) 1.07724(15) 0.0233(7) Uani 1 1 d . B .
O101 O 0.2762(4) 0.2599(3) 1.1372(4) 0.0258(18) Uani 1 1 d . . .
O102 O 0.3590(4) 0.2273(3) 1.0947(3) 0.0233(17) Uani 1 1 d . . .
O103 O 0.2453(4) 0.2426(3) 1.0167(3) 0.0229(17) Uani 1 1 d . . .
C101 C 0.2168(7) 0.1334(6) 1.0526(6) 0.034(2) Uani 1 1 d U . .
C102 C 0.2418(9) 0.1189(7) 1.1173(6) 0.035(3) Uiso 0.686(15) 1 d PGU B 1
C103 C 0.1906(7) 0.1054(7) 1.1408(7) 0.050(4) Uiso 0.686(15) 1 d PGU B 1
H103 H 0.1397 0.0990 1.1141 0.060 Uiso 0.686(15) 1 calc PR B 1
C104 C 0.2153(8) 0.1014(8) 1.2043(7) 0.059(4) Uiso 0.686(15) 1 d PGU B 1
H104 H 0.1810 0.0924 1.2200 0.071 Uiso 0.686(15) 1 calc PR B 1
C105 C 0.2913(8) 0.1110(7) 1.2442(6) 0.056(4) Uiso 0.686(15) 1 d PGU B 1
H105 H 0.3078 0.1084 1.2867 0.067 Uiso 0.686(15) 1 calc PR B 1
C106 C 0.3425(7) 0.1245(7) 1.2207(8) 0.052(4) Uiso 0.686(15) 1 d PGU B 1
H106 H 0.3934 0.1309 1.2474 0.063 Uiso 0.686(15) 1 calc PR B 1
C107 C 0.3178(9) 0.1284(7) 1.1572(8) 0.038(4) Uiso 0.686(15) 1 d PGU B 1
H107 H 0.3521 0.1374 1.1415 0.045 Uiso 0.686(15) 1 calc PR B 1
C02B C 0.242(2) 0.1208(16) 1.1185(15) 0.037(4) Uiso 0.314(15) 1 d PGU B 2
C03B C 0.1862(15) 0.0739(16) 1.1222(14) 0.048(5) Uiso 0.314(15) 1 d PGU B 2
H03B H 0.1344 0.0570 1.0889 0.057 Uiso 0.314(15) 1 calc PR B 2
C04B C 0.2076(16) 0.0523(16) 1.1758(16) 0.057(5) Uiso 0.314(15) 1 d PGU B 2
H04B H 0.1701 0.0209 1.1783 0.068 Uiso 0.314(15) 1 calc PR B 2
C05B C 0.2849(18) 0.0775(17) 1.2256(14) 0.053(5) Uiso 0.314(15) 1 d PGU B 2
H05B H 0.2992 0.0631 1.2614 0.063 Uiso 0.314(15) 1 calc PR B 2
C06B C 0.3410(14) 0.1244(16) 1.2219(16) 0.050(5) Uiso 0.314(15) 1 d PGU B 2
H06B H 0.3927 0.1413 1.2552 0.060 Uiso 0.314(15) 1 calc PR B 2
C07B C 0.3196(19) 0.1460(15) 1.1683(19) 0.044(5) Uiso 0.314(15) 1 d PGU B 2
H07B H 0.3571 0.1774 1.1658 0.053 Uiso 0.314(15) 1 calc PR B 2
C108 C 0.2314(7) 0.0941(6) 1.0018(6) 0.040(2) Uani 1 1 d U B .
C109 C 0.2590(9) 0.0482(7) 1.0098(7) 0.063(3) Uani 1 1 d U . .
H109 H 0.2713 0.0396 1.0492 0.075 Uiso 1 1 calc R B .
C110 C 0.2700(9) 0.0130(7) 0.9618(8) 0.071(3) Uani 1 1 d U B .
H110 H 0.2896 -0.0180 0.9695 0.085 Uiso 1 1 calc R . .
C111 C 0.2521(9) 0.0242(7) 0.9043(8) 0.067(3) Uani 1 1 d U . .
H111 H 0.2603 0.0017 0.8723 0.080 Uiso 1 1 calc R B .
C112 C 0.2233(8) 0.0669(6) 0.8936(7) 0.049(3) Uani 1 1 d U B .
H112 H 0.2095 0.0736 0.8531 0.059 Uiso 1 1 calc R . .
C113 C 0.2127(7) 0.1026(6) 0.9417(6) 0.043(2) Uani 1 1 d U . .
H113 H 0.1924 0.1330 0.9327 0.051 Uiso 1 1 calc R B .
C114 C 0.1314(7) 0.1202(6) 1.0186(7) 0.042(2) Uani 1 1 d U B .
C115 C 0.0763(7) 0.0581(7) 0.9702(7) 0.055(3) Uani 1 1 d U . .
H115 H 0.0936 0.0269 0.9592 0.066 Uiso 1 1 calc R B .
C116 C -0.0020(8) 0.0406(7) 0.9380(8) 0.064(3) Uani 1 1 d U B .
H116 H -0.0366 -0.0010 0.9053 0.076 Uiso 1 1 calc R . .
C117 C -0.0282(8) 0.0858(7) 0.9548(8) 0.073(4) Uani 1 1 d U . .
H117 H -0.0811 0.0739 0.9352 0.087 Uiso 1 1 calc R B .
C118 C 0.0241(8) 0.1498(7) 1.0013(8) 0.071(4) Uani 1 1 d U B .
H118 H 0.0064 0.1808 1.0119 0.086 Uiso 1 1 calc R . .
C119 C 0.1036(7) 0.1659(7) 1.0314(7) 0.057(3) Uani 1 1 d U . .
H119 H 0.1387 0.2088 1.0608 0.068 Uiso 1 1 calc R B .
P151 P 0.09081(16) 0.28604(14) 0.69195(14) 0.0220(7) Uani 1 1 d . . .
O151 O 0.1294(4) 0.3604(3) 0.7226(3) 0.0217(17) Uani 1 1 d . . .
O152 O 0.1127(4) 0.2579(3) 0.7479(3) 0.0201(17) Uani 1 1 d . . .
O153 O 0.1061(4) 0.2580(3) 0.6374(3) 0.0221(17) Uani 1 1 d . . .
C151 C -0.0164(6) 0.2592(5) 0.6519(6) 0.0300(18) Uani 1 1 d U . .
C152 C -0.0530(6) 0.1852(6) 0.6066(6) 0.033(2) Uani 1 1 d U . .
C153 C -0.0364(6) 0.1385(5) 0.6301(6) 0.027(2) Uani 1 1 d U . .
H153 H -0.0028 0.1512 0.6761 0.033 Uiso 1 1 calc R . .
C154 C -0.0664(7) 0.0737(6) 0.5901(6) 0.041(3) Uani 1 1 d U . .
H154 H -0.0540 0.0438 0.6093 0.049 Uiso 1 1 calc R . .
C155 C -0.1132(7) 0.0535(6) 0.5234(6) 0.051(3) Uani 1 1 d U . .
H155 H -0.1334 0.0096 0.4964 0.061 Uiso 1 1 calc R . .
C156 C -0.1319(8) 0.0977(6) 0.4944(7) 0.055(3) Uani 1 1 d U . .
H156 H -0.1646 0.0835 0.4481 0.066 Uiso 1 1 calc R . .
C157 C -0.1015(7) 0.1635(6) 0.5350(6) 0.044(3) Uani 1 1 d U . .
H157 H -0.1127 0.1935 0.5154 0.053 Uiso 1 1 calc R . .
C158 C -0.0459(7) 0.2970(6) 0.6087(6) 0.036(2) Uani 1 1 d U . .
C159 C -0.0103(7) 0.3214(6) 0.5753(6) 0.040(2) Uani 1 1 d U . .
H159 H 0.0350 0.3174 0.5823 0.048 Uiso 1 1 calc R . .
C160 C -0.0413(8) 0.3526(6) 0.5302(6) 0.052(3) Uani 1 1 d U . .
H160 H -0.0173 0.3690 0.5078 0.063 Uiso 1 1 calc R . .
C161 C -0.1090(8) 0.3573(7) 0.5216(7) 0.060(3) Uani 1 1 d U . .
H161 H -0.1302 0.3785 0.4939 0.072 Uiso 1 1 calc R . .
C162 C -0.1455(8) 0.3309(7) 0.5537(7) 0.057(3) Uani 1 1 d U . .
H162 H -0.1921 0.3325 0.5457 0.069 Uiso 1 1 calc R . .
C163 C -0.1131(7) 0.3029(6) 0.5965(6) 0.043(2) Uani 1 1 d U . .
H163 H -0.1376 0.2868 0.6188 0.052 Uiso 1 1 calc R . .
C164 C -0.0323(6) 0.2710(6) 0.7088(6) 0.031(2) Uani 1 1 d U . .
C165 C -0.0042(6) 0.3356(6) 0.7510(6) 0.032(2) Uani 1 1 d U . .
H165 H 0.0226 0.3690 0.7418 0.038 Uiso 1 1 calc R . .
C166 C -0.0137(7) 0.3532(6) 0.8058(6) 0.042(3) Uani 1 1 d U . .
H166 H 0.0042 0.3973 0.8310 0.050 Uiso 1 1 calc R . .
C167 C -0.0504(7) 0.3042(6) 0.8231(7) 0.048(3) Uani 1 1 d U . .
H167 H -0.0548 0.3148 0.8612 0.058 Uiso 1 1 calc R . .
C168 C -0.0799(8) 0.2393(7) 0.7817(7) 0.055(3) Uani 1 1 d U . .
H168 H -0.1062 0.2058 0.7911 0.066 Uiso 1 1 calc R . .
C169 C -0.0705(7) 0.2236(6) 0.7254(7) 0.046(3) Uani 1 1 d U . .
H169 H -0.0907 0.1797 0.6985 0.055 Uiso 1 1 calc R . .
P201 P 0.35856(16) 0.24970(13) 0.68262(14) 0.0215(7) Uani 1 1 d . . .
O201 O 0.3585(4) 0.2352(3) 0.7430(3) 0.0210(17) Uani 1 1 d . . .
O202 O 0.4382(4) 0.2962(3) 0.7006(3) 0.0181(16) Uani 1 1 d . . .
O203 O 0.3002(4) 0.2789(3) 0.6512(3) 0.0219(17) Uani 1 1 d . . .
C201 C 0.3270(6) 0.1696(5) 0.6142(5) 0.0262(17) Uani 1 1 d U . .
C202 C 0.2379(6) 0.1388(5) 0.5768(5) 0.025(2) Uani 1 1 d U . .
C203 C 0.2001(6) 0.1269(5) 0.6111(6) 0.027(2) Uani 1 1 d U . .
H203 H 0.2290 0.1352 0.6569 0.033 Uiso 1 1 calc R . .
C204 C 0.1208(6) 0.1030(5) 0.5810(6) 0.030(2) Uani 1 1 d U . .
H204 H 0.0971 0.0956 0.6061 0.036 Uiso 1 1 calc R . .
C205 C 0.0771(7) 0.0901(6) 0.5129(6) 0.038(2) Uani 1 1 d U . .
H205 H 0.0235 0.0747 0.4916 0.045 Uiso 1 1 calc R . .
C206 C 0.1136(7) 0.1004(5) 0.4785(6) 0.036(2) Uani 1 1 d U . .
H206 H 0.0843 0.0913 0.4326 0.043 Uiso 1 1 calc R . .
C207 C 0.1934(6) 0.1242(5) 0.5084(5) 0.030(2) Uani 1 1 d U . .
H207 H 0.2167 0.1302 0.4827 0.036 Uiso 1 1 calc R . .
C208 C 0.3567(6) 0.1848(5) 0.5671(5) 0.0263(18) Uani 1 1 d U . .
C209 C 0.3488(6) 0.2339(5) 0.5431(5) 0.030(2) Uani 1 1 d U . .
H209 H 0.3269 0.2594 0.5571 0.036 Uiso 1 1 calc R . .
C210 C 0.3732(7) 0.2459(6) 0.4978(6) 0.037(2) Uani 1 1 d U . .
H210 H 0.3673 0.2793 0.4822 0.045 Uiso 1 1 calc R . .
C211 C 0.4053(7) 0.2100(6) 0.4764(6) 0.041(2) Uani 1 1 d U . .
H211 H 0.4227 0.2195 0.4475 0.050 Uiso 1 1 calc R . .
C212 C 0.4118(7) 0.1584(6) 0.4983(6) 0.040(2) Uani 1 1 d U . .
H212 H 0.4314 0.1318 0.4823 0.048 Uiso 1 1 calc R . .
C213 C 0.3889(6) 0.1472(5) 0.5440(5) 0.030(2) Uani 1 1 d U . .
H213 H 0.3952 0.1139 0.5597 0.036 Uiso 1 1 calc R . .
C214 C 0.3610(6) 0.1275(5) 0.6481(5) 0.026(2) Uani 1 1 d U . .
C215 C 0.4391(6) 0.1547(6) 0.6972(5) 0.029(2) Uani 1 1 d U . .
H215 H 0.4703 0.1986 0.7097 0.034 Uiso 1 1 calc R . .
C216 C 0.4704(7) 0.1149(6) 0.7278(6) 0.041(3) Uani 1 1 d U . .
H216 H 0.5220 0.1336 0.7620 0.049 Uiso 1 1 calc R . .
C217 C 0.4274(7) 0.0503(6) 0.7089(7) 0.047(3) Uani 1 1 d U . .
H217 H 0.4496 0.0245 0.7284 0.057 Uiso 1 1 calc R . .
C218 C 0.3496(7) 0.0232(6) 0.6598(7) 0.049(3) Uani 1 1 d U . .
H218 H 0.3187 -0.0208 0.6474 0.059 Uiso 1 1 calc R . .
C219 C 0.3178(7) 0.0617(6) 0.6292(6) 0.039(3) Uani 1 1 d U . .
H219 H 0.2662 0.0425 0.5952 0.046 Uiso 1 1 calc R . .
P251 P 0.54941(16) 0.50185(14) 0.71870(14) 0.0199(6) Uani 1 1 d . . .
O251 O 0.4911(4) 0.5201(3) 0.7307(3) 0.0217(17) Uani 1 1 d . . .
O252 O 0.5418(4) 0.4338(3) 0.7207(3) 0.0211(17) Uani 1 1 d . . .
O253 O 0.6336(4) 0.5531(3) 0.7694(3) 0.0216(17) Uani 1 1 d . . .
C251 C 0.5299(6) 0.4981(5) 0.6324(5) 0.0230(17) Uani 1 1 d U . .
C252 C 0.5625(6) 0.4544(5) 0.6078(5) 0.025(2) Uani 1 1 d U . .
C253 C 0.5200(7) 0.4049(5) 0.5427(5) 0.027(2) Uani 1 1 d U . .
H253 H 0.4694 0.3978 0.5138 0.033 Uiso 1 1 calc R . .
C254 C 0.5516(7) 0.3670(6) 0.5209(6) 0.030(2) Uani 1 1 d U . .
H254 H 0.5231 0.3356 0.4773 0.037 Uiso 1 1 calc R . .
C255 C 0.6250(7) 0.3756(6) 0.5636(6) 0.032(2) Uani 1 1 d U . .
H255 H 0.6458 0.3494 0.5490 0.039 Uiso 1 1 calc R . .
C256 C 0.6691(7) 0.4229(6) 0.6286(6) 0.031(2) Uani 1 1 d U . .
H256 H 0.7192 0.4286 0.6570 0.037 Uiso 1 1 calc R . .
C257 C 0.6381(6) 0.4612(5) 0.6506(6) 0.029(2) Uani 1 1 d U . .
H257 H 0.6674 0.4921 0.6944 0.035 Uiso 1 1 calc R . .
C258 C 0.5716(6) 0.5691(5) 0.6381(5) 0.0242(18) Uani 1 1 d U . .
C259 C 0.6230(6) 0.5854(6) 0.6151(5) 0.027(2) Uani 1 1 d U . .
H259 H 0.6338 0.5530 0.5954 0.033 Uiso 1 1 calc R . .
C260 C 0.6574(7) 0.6481(6) 0.6212(6) 0.032(2) Uani 1 1 d U . .
H260 H 0.6910 0.6578 0.6048 0.039 Uiso 1 1 calc R . .
C261 C 0.6443(7) 0.6985(6) 0.6512(5) 0.034(2) Uani 1 1 d U . .
H261 H 0.6692 0.7412 0.6552 0.041 Uiso 1 1 calc R . .
C262 C 0.5940(6) 0.6844(6) 0.6750(5) 0.029(2) Uani 1 1 d U . .
H262 H 0.5854 0.7177 0.6961 0.035 Uiso 1 1 calc R . .
C263 C 0.5564(6) 0.6196(5) 0.6670(5) 0.026(2) Uani 1 1 d U . .
H263 H 0.5205 0.6096 0.6810 0.031 Uiso 1 1 calc R . .
C264 C 0.4414(6) 0.4696(5) 0.5854(5) 0.0215(19) Uani 1 1 d U . .
C265 C 0.4071(6) 0.5012(5) 0.5445(5) 0.024(2) Uani 1 1 d U . .
H265 H 0.4380 0.5395 0.5443 0.029 Uiso 1 1 calc R . .
C266 C 0.3265(6) 0.4753(6) 0.5039(5) 0.032(2) Uani 1 1 d U . .
H266 H 0.3040 0.4977 0.4785 0.038 Uiso 1 1 calc R . .
C267 C 0.2816(7) 0.4186(6) 0.5015(6) 0.032(2) Uani 1 1 d U . .
H267 H 0.2282 0.4011 0.4734 0.039 Uiso 1 1 calc R . .
C268 C 0.3150(6) 0.3852(6) 0.5415(5) 0.030(2) Uani 1 1 d U . .
H268 H 0.2836 0.3459 0.5398 0.036 Uiso 1 1 calc R . .
C269 C 0.3931(6) 0.4109(5) 0.5824(5) 0.026(2) Uani 1 1 d U . .
H269 H 0.4147 0.3889 0.6088 0.031 Uiso 1 1 calc R . .
O301 O 0.2395(4) 0.3969(3) 0.6745(3) 0.0248(16) Uani 1 1 d U . .
O302 O 0.1796(4) 0.4606(4) 0.6596(4) 0.0323(18) Uani 1 1 d U . .
C301 C 0.1966(6) 0.4160(5) 0.6363(5) 0.019(2) Uani 1 1 d DU . .
C302 C 0.1675(5) 0.3903(4) 0.5721(4) 0.0110(19) Uani 1 1 d DU . .
H30A H 0.1802 0.3540 0.5621 0.017 Uiso 1 1 calc R . .
H30B H 0.1883 0.4227 0.5567 0.017 Uiso 1 1 calc R . .
H30C H 0.1123 0.3751 0.5498 0.017 Uiso 1 1 calc R . .
O311 O 0.1506(4) 0.4928(3) 0.7905(4) 0.0254(18) Uani 1 1 d . . .
O312 O 0.0848(4) 0.5470(3) 0.8075(3) 0.0232(17) Uani 1 1 d . . .
C311 C 0.0946(6) 0.5083(5) 0.7684(6) 0.030(3) Uani 1 1 d U . .
C312 C 0.0413(7) 0.4840(6) 0.6940(6) 0.043(3) Uani 1 1 d U . .
H31A H -0.0109 0.4609 0.6833 0.065 Uiso 1 1 calc R . .
H31B H 0.0554 0.4548 0.6714 0.065 Uiso 1 1 calc R . .
H31C H 0.0450 0.5205 0.6795 0.065 Uiso 1 1 calc R . .
O321 O 0.8090(4) 0.5236(3) 1.0640(4) 0.0267(18) Uani 1 1 d . . .
O322 O 0.8779(4) 0.4653(3) 1.0681(4) 0.0219(17) Uani 1 1 d . . .
C321 C 0.8576(6) 0.5087(5) 1.0529(5) 0.024(2) Uani 1 1 d U . .
C322 C 0.8929(6) 0.5437(5) 1.0176(6) 0.030(3) Uani 1 1 d U . .
H32A H 0.9372 0.5357 1.0233 0.044 Uiso 1 1 calc R . .
H32B H 0.9084 0.5900 1.0369 0.044 Uiso 1 1 calc R . .
H32C H 0.8553 0.5274 0.9704 0.044 Uiso 1 1 calc R . .
O331 O 0.1253(4) 0.3099(4) 0.9743(4) 0.037(2) Uani 1 1 d . . .
O332 O 0.2313(4) 0.3628(3) 1.0727(4) 0.031(2) Uani 1 1 d . . .
C331 C 0.1596(7) 0.3357(5) 1.0395(6) 0.032(3) Uani 1 1 d U . .
C332 C 0.1123(7) 0.3326(5) 1.0693(5) 0.032(3) Uani 1 1 d U . .
H33A H 0.1353 0.3246 1.1102 0.048 Uiso 1 1 calc R . .
H33B H 0.0618 0.2977 1.0384 0.048 Uiso 1 1 calc R . .
H33C H 0.1079 0.3735 1.0794 0.048 Uiso 1 1 calc R . .
O341 O 0.1715(4) 0.2250(3) 0.8749(3) 0.0239(18) Uani 1 1 d . . .
O342 O 0.0949(4) 0.1457(3) 0.7748(4) 0.0232(17) Uani 1 1 d . . .
C341 C 0.1082(6) 0.1763(6) 0.8325(6) 0.027(3) Uani 1 1 d U . .
C342 C 0.0476(6) 0.1518(6) 0.8495(6) 0.038(3) Uani 1 1 d U . .
H34A H 0.0037 0.1147 0.8114 0.058 Uiso 1 1 calc R . .
H34B H 0.0322 0.1860 0.8607 0.058 Uiso 1 1 calc R . .
H34C H 0.0676 0.1388 0.8873 0.058 Uiso 1 1 calc R . .
O351 O 0.2141(4) 0.1399(3) 0.7544(3) 0.0238(18) Uani 1 1 d . . .
O352 O 0.3115(4) 0.2136(3) 0.8540(3) 0.0271(18) Uani 1 1 d . . .
C351 C 0.2815(6) 0.1600(5) 0.8053(5) 0.021(2) Uani 1 1 d U . .
C352 C 0.3268(6) 0.1203(5) 0.8055(5) 0.032(3) Uani 1 1 d U . .
H35A H 0.3664 0.1414 0.7966 0.049 Uiso 1 1 calc R . .
H35B H 0.2929 0.0772 0.7713 0.049 Uiso 1 1 calc R . .
H35C H 0.3503 0.1166 0.8488 0.049 Uiso 1 1 calc R . .
O361 O 0.5865(4) 0.3974(3) 1.2160(3) 0.0261(18) Uani 1 1 d . . .
O362 O 0.5399(4) 0.3442(4) 1.2688(4) 0.0259(18) Uani 1 1 d . . .
C361 C 0.5897(6) 0.3906(5) 1.2689(6) 0.026(3) Uani 1 1 d U . .
C362 C 0.6568(6) 0.4418(5) 1.3376(5) 0.028(3) Uani 1 1 d U . .
H36A H 0.7041 0.4535 1.3367 0.042 Uiso 1 1 calc R . .
H36B H 0.6610 0.4237 1.3719 0.042 Uiso 1 1 calc R . .
H36C H 0.6474 0.4801 1.3473 0.042 Uiso 1 1 calc R . .
O371 O 0.5127(4) 0.2478(4) 1.1095(3) 0.0245(18) Uani 1 1 d . . .
O372 O 0.4845(4) 0.2165(3) 1.1821(4) 0.0253(18) Uani 1 1 d . . .
C371 C 0.5019(6) 0.2058(5) 1.1358(6) 0.026(3) Uani 1 1 d U . .
C372 C 0.5060(7) 0.1430(5) 1.1124(6) 0.036(3) Uani 1 1 d U . .
H37A H 0.4546 0.1092 1.0818 0.055 Uiso 1 1 calc R . .
H37B H 0.5311 0.1315 1.1504 0.055 Uiso 1 1 calc R . .
H37C H 0.5349 0.1473 1.0896 0.055 Uiso 1 1 calc R . .
O381 O 0.4803(4) 0.1560(4) 0.9614(4) 0.034(2) Uani 1 1 d . . .
O382 O 0.5485(4) 0.2232(3) 0.9339(3) 0.0260(18) Uani 1 1 d . . .
C381 C 0.5153(6) 0.1649(5) 0.9294(5) 0.022(2) Uani 1 1 d U . .
C382 C 0.5175(6) 0.1128(5) 0.8909(5) 0.024(3) Uani 1 1 d U . .
H38A H 0.5659 0.1105 0.9157 0.036 Uiso 1 1 calc R . .
H38B H 0.5123 0.1186 0.8501 0.036 Uiso 1 1 calc R . .
H38C H 0.4758 0.0728 0.8800 0.036 Uiso 1 1 calc R . .
N400 N 0.5000 0.5000 1.0000 0.054(5) Uani 1 2 d S . .
O400 O 0.5092(8) 0.4506(7) 1.0163(7) 0.018(3) Uiso 0.50 1 d P . .
O402 O 0.5609(8) 0.5504(6) 1.0173(7) 0.017(3) Uiso 0.50 1 d P . .
O401 O 0.5683(8) 0.5083(6) 1.0462(7) 0.016(3) Uiso 0.50 1 d P . .
O1WS O 0.5419(4) 0.3177(3) 0.6543(3) 0.0266(18) Uani 1 1 d . . .
N11S N 0.8144(9) 0.6008(7) 0.7048(8) 0.014(4) Uiso 0.50 1 d P . .
C11S C 0.8464(13) 0.5787(11) 0.6973(11) 0.026(5) Uiso 0.50 1 d PU . .
C12S C 0.8877(16) 0.5430(13) 0.6823(14) 0.057(8) Uiso 0.50 1 d PU . .
H12A H 0.9367 0.5735 0.6919 0.085 Uiso 0.50 1 calc PR . .
H12B H 0.8578 0.5151 0.6354 0.085 Uiso 0.50 1 calc PR . .
H12C H 0.8959 0.5167 0.7095 0.085 Uiso 0.50 1 calc PR . .
N31S N 0.1978(13) 0.9202(11) 0.6940(11) 0.053(6) Uiso 0.50 1 d P . .
C31S C 0.1622(15) 0.9469(12) 0.6855(13) 0.040(6) Uiso 0.50 1 d PU . .
C32S C 0.1181(13) 0.9816(10) 0.6670(11) 0.030(5) Uiso 0.50 1 d PU . .
H32D H 0.0786 0.9698 0.6787 0.044 Uiso 0.50 1 calc PR . .
H32E H 0.0944 0.9713 0.6193 0.044 Uiso 0.50 1 calc PR . .
H32F H 0.1505 1.0278 0.6904 0.044 Uiso 0.50 1 calc PR . .
N41S N 0.6952(9) 0.3490(8) 0.4453(8) 0.025(4) Uiso 0.50 1 d PD . .
C41S C 0.6400(10) 0.3046(8) 0.4098(9) 0.015(4) Uiso 0.50 1 d PDU . .
C42S C 0.5619(10) 0.2467(9) 0.3603(9) 0.020(5) Uiso 0.50 1 d PDU . .
H42A H 0.5255 0.2624 0.3353 0.031 Uiso 0.50 1 calc PR . .
H42B H 0.5435 0.2245 0.3846 0.031 Uiso 0.50 1 calc PR . .
H42C H 0.5674 0.2168 0.3296 0.031 Uiso 0.50 1 calc PR . .
N51S N 0.9462(17) 0.6457(13) 0.6009(14) 0.096(10) Uiso 0.50 1 d PD C 1
C51S C 0.932(2) 0.5911(15) 0.5735(18) 0.118(10) Uiso 0.50 1 d PDU C 1
C52S C 0.8922(14) 0.5206(11) 0.5128(11) 0.132(7) Uiso 0.50 1 d PDU C 1
H52A H 0.8516 0.4902 0.5150 0.198 Uiso 0.50 1 calc P D 1
H52B H 0.9304 0.5040 0.5173 0.198 Uiso 0.50 1 calc P E 1
H52C H 0.8710 0.5260 0.4702 0.198 Uiso 0.50 1 calc P F 1
N51T N 0.8308(17) 0.4885(16) 0.5005(17) 0.116(12) Uiso 0.50 1 d PD G 2
C51T C 0.8922(14) 0.5206(11) 0.5128(11) 0.132(7) Uiso 0.50 1 d PDU G 2
C52T C 0.961(2) 0.509(2) 0.506(2) 0.119(10) Uiso 0.50 1 d PDU . 2
N61S N 0.9539(14) 0.8818(12) 0.8181(12) 0.058(7) Uiso 0.50 1 d P . .
C61S C 0.9818(17) 0.9227(14) 0.8044(14) 0.054(8) Uiso 0.50 1 d PU . .
C62S C 1.011(2) 0.9732(17) 0.7812(17) 0.081(10) Uiso 0.50 1 d PU . .
H62A H 1.0172 0.9539 0.7449 0.121 Uiso 0.50 1 calc P . .
H62B H 1.0600 1.0067 0.8178 0.121 Uiso 0.50 1 calc P . .
H62C H 0.9749 0.9923 0.7658 0.121 Uiso 0.50 1 calc P . .
N71S N 0.7588(12) 0.1322(10) 0.9727(10) 0.044(6) Uiso 0.50 1 d PD H 1
C71S C 0.801(2) 0.110(2) 0.992(2) 0.131(14) Uiso 0.50 1 d PDU H 1
C72S C 0.874(2) 0.107(2) 1.048(2) 0.138(15) Uiso 0.50 1 d PDU H 1
H72A H 0.9194 0.1448 1.0628 0.207 Uiso 0.50 1 calc P I 1
H72B H 0.8789 0.0679 1.0304 0.207 Uiso 0.50 1 calc P J 1
H72C H 0.8667 0.1052 1.0859 0.207 Uiso 0.50 1 calc P K 1
N81S N 0.6728(19) 0.1702(15) 0.4793(16) 0.100(10) Uiso 0.50 1 d P . .
C81S C 0.703(2) 0.142(2) 0.507(2) 0.106(12) Uiso 0.50 1 d PU . .
C82S C 0.730(2) 0.106(2) 0.557(2) 0.107(12) Uiso 0.50 1 d PU . .
H82A H 0.7606 0.1373 0.6022 0.161 Uiso 0.50 1 calc P . .
H82B H 0.7612 0.0868 0.5468 0.161 Uiso 0.50 1 calc P . .
H82C H 0.6862 0.0723 0.5514 0.161 Uiso 0.50 1 calc P . .
N91S N 0.821(3) 1.052(2) 0.722(2) 0.076(16) Uiso 0.25 1 d PD . .
C91S C 0.818(3) 1.011(2) 0.684(2) 0.051(13) Uiso 0.25 1 d PDU . .
C92S C 0.812(3) 0.943(2) 0.653(2) 0.043(12) Uiso 0.25 1 d PDU . .
H92A H 0.8421 0.9305 0.6880 0.064 Uiso 0.25 1 calc P . .
H92B H 0.8307 0.9438 0.6222 0.064 Uiso 0.25 1 calc P . .
H92C H 0.7587 0.9119 0.6292 0.064 Uiso 0.25 1 calc P . .
N11X N 0.7446(15) 0.1900(12) 0.3709(12) 0.066(7) Uiso 0.50 1 d P . .
C11X C 0.6757(19) 0.1537(15) 0.3359(16) 0.063(8) Uiso 0.50 1 d PU . .
C12X C 0.6009(18) 0.1171(15) 0.2925(15) 0.064(8) Uiso 0.50 1 d PU . .
H12D H 0.5839 0.1326 0.2561 0.097 Uiso 0.50 1 calc P . .
H12E H 0.5723 0.1200 0.3150 0.097 Uiso 0.50 1 calc P . .
H12F H 0.5925 0.0723 0.2749 0.097 Uiso 0.50 1 calc P . .
N21X N 0.529(2) 0.934(2) 0.618(2) 0.161(16) Uiso 0.50 1 d P . .
C21X C 0.4982(18) 0.9731(15) 0.6051(15) 0.063(8) Uiso 0.50 1 d PU . .
C22X C 0.461(2) 1.0025(18) 0.5519(19) 0.098(11) Uiso 0.50 1 d PU . .
H22B H 0.4882 1.0088 0.5279 0.148 Uiso 0.50 1 calc P . .
H22C H 0.4640 1.0439 0.5745 0.148 Uiso 0.50 1 calc P . .
H22D H 0.4077 0.9728 0.5207 0.148 Uiso 0.50 1 calc P . .
O2WS O 0.1762(12) 0.2205(10) 0.2063(10) 0.070(6) Uiso 0.50 1 d P . .
O3WS O 0.4129(14) 0.0086(11) 0.1557(12) 0.093(8) Uiso 0.50 1 d P . .
O4WS O 0.6456(15) 0.0749(12) 0.7841(13) 0.107(9) Uiso 0.50 1 d P . .
O5WS O 0.851(2) 0.7748(17) 0.6263(17) 0.169(14) Uiso 0.50 1 d P . .

loop_
_atom_site_aniso_label
_atom_site_aniso_U_11
_atom_site_aniso_U_22
_atom_site_aniso_U_33
_atom_site_aniso_U_23
_atom_site_aniso_U_13
_atom_site_aniso_U_12
Dy1 0.0125(3) 0.0179(3) 0.0167(3) 0.0047(2) 0.0068(2) 0.0041(2)
Dy2 0.0126(3) 0.0166(3) 0.0177(3) 0.0034(2) 0.0042(2) 0.0035(2)
Dy3 0.0125(3) 0.0173(3) 0.0200(3) 0.0062(2) 0.0069(2) 0.0046(2)
Dy4 0.0122(3) 0.0177(3) 0.0208(3) 0.0062(2) 0.0073(2) 0.0032(2)
Cu1 0.0116(6) 0.0169(7) 0.0176(7) 0.0055(6) 0.0068(6) 0.0041(5)
Cu2 0.0102(6) 0.0166(7) 0.0177(7) 0.0054(6) 0.0057(6) 0.0026(5)
Cu3 0.0124(6) 0.0161(7) 0.0161(7) 0.0035(6) 0.0064(6) 0.0034(5)
Cu4 0.0106(6) 0.0172(7) 0.0167(7) 0.0048(6) 0.0052(6) 0.0031(5)
Cu5 0.0107(6) 0.0170(7) 0.0166(7) 0.0055(6) 0.0054(6) 0.0034(5)
Cu6 0.0115(6) 0.0158(7) 0.0170(7) 0.0046(6) 0.0051(6) 0.0036(5)
Cu7 0.0219(8) 0.0226(8) 0.0268(8) 0.0083(6) 0.0113(7) 0.0094(6)
Cu8 0.0119(7) 0.0219(7) 0.0247(8) 0.0078(6) 0.0074(6) 0.0058(6)
Cu9 0.0187(7) 0.0234(7) 0.0230(8) 0.0103(6) 0.0103(6) 0.0057(6)
Cu10 0.0210(8) 0.0257(8) 0.0325(8) 0.0099(7) 0.0157(7) 0.0062(6)
Cu11 0.0135(7) 0.0175(7) 0.0206(7) 0.0011(6) 0.0043(6) 0.0030(6)
Cu12 0.0160(7) 0.0248(8) 0.0206(7) 0.0053(6) 0.0063(6) 0.0049(6)
O1 0.013(4) 0.014(4) 0.018(4) 0.005(3) 0.008(3) 0.004(3)
O2 0.013(4) 0.020(4) 0.015(4) 0.005(3) 0.007(3) 0.006(3)
O3 0.014(4) 0.016(4) 0.030(4) 0.007(3) 0.011(3) 0.002(3)
O4 0.012(4) 0.026(4) 0.020(4) 0.012(3) 0.009(3) 0.010(3)
O5 0.019(4) 0.005(3) 0.026(4) 0.002(3) 0.010(3) 0.004(3)
O6 0.010(4) 0.018(4) 0.012(4) 0.003(3) 0.006(3) 0.001(3)
O7 0.011(4) 0.019(4) 0.017(4) 0.003(3) 0.004(3) 0.002(3)
O8 0.022(4) 0.014(4) 0.021(4) 0.007(3) 0.014(3) 0.005(3)
O9 0.017(4) 0.026(4) 0.017(4) 0.004(3) 0.010(3) 0.006(3)
O10 0.011(4) 0.021(4) 0.014(4) 0.004(3) 0.006(3) 0.003(3)
O20 0.014(4) 0.022(4) 0.009(4) 0.003(3) 0.004(3) 0.008(3)
O30 0.015(4) 0.024(4) 0.022(4) 0.013(3) 0.010(3) 0.012(3)
O40 0.014(4) 0.020(4) 0.022(4) 0.007(3) 0.008(3) 0.008(3)
O60 0.018(4) 0.017(4) 0.021(4) 0.003(3) 0.009(3) 0.007(3)
O70 0.008(4) 0.019(4) 0.014(4) 0.003(3) 0.004(3) 0.000(3)
O80 0.012(4) 0.015(4) 0.017(4) 0.004(3) 0.008(3) 0.000(3)
O90 0.018(4) 0.011(4) 0.012(4) -0.001(3) 0.003(3) 0.002(3)
O200 0.012(4) 0.017(4) 0.023(4) 0.006(3) 0.009(3) 0.003(3)
O1W 0.044(6) 0.038(5) 0.047(6) 0.014(5) 0.026(5) 0.017(4)
O2W 0.023(4) 0.034(5) 0.014(4) 0.010(4) 0.003(3) 0.017(4)
O3W 0.047(6) 0.065(6) 0.036(5) 0.010(5) 0.017(5) 0.030(5)
O4W 0.027(5) 0.055(6) 0.038(5) 0.009(5) 0.015(4) 0.012(4)
O5W 0.015(4) 0.030(4) 0.026(4) 0.010(4) 0.010(4) 0.002(3)
O6W 0.026(4) 0.018(4) 0.036(5) 0.014(4) 0.017(4) 0.011(3)
P11 0.0130(14) 0.0186(15) 0.0241(16) 0.0074(13) 0.0061(13) 0.0050(12)
O11 0.022(4) 0.028(4) 0.026(4) 0.008(4) 0.010(4) 0.013(4)
O12 0.010(4) 0.020(4) 0.022(4) 0.010(3) 0.006(3) 0.005(3)
O13 0.025(4) 0.021(4) 0.033(5) 0.010(4) 0.016(4) 0.008(3)
C11 0.024(4) 0.029(4) 0.028(4) 0.015(3) 0.013(3) 0.010(3)
C12 0.026(4) 0.030(4) 0.025(4) 0.014(3) 0.009(3) 0.009(4)
C13 0.031(4) 0.033(5) 0.024(4) 0.017(4) 0.012(4) 0.014(4)
C14 0.040(5) 0.042(6) 0.023(5) 0.019(4) 0.014(4) 0.018(4)
C15 0.047(5) 0.053(6) 0.022(5) 0.011(4) 0.011(4) 0.016(5)
C16 0.039(5) 0.062(6) 0.027(5) 0.004(4) 0.007(4) 0.005(5)
C17 0.029(4) 0.054(6) 0.030(5) 0.005(4) 0.006(4) 0.011(4)
C24 0.028(4) 0.023(4) 0.034(4) 0.016(3) 0.011(4) 0.014(3)
C25 0.032(5) 0.028(4) 0.039(5) 0.019(4) 0.010(4) 0.015(4)
C26 0.037(6) 0.031(5) 0.050(5) 0.023(4) 0.018(5) 0.011(4)
C27 0.036(6) 0.024(5) 0.054(5) 0.015(4) 0.022(5) 0.007(4)
C28 0.033(5) 0.026(4) 0.043(5) 0.009(4) 0.018(4) 0.010(4)
C29 0.032(5) 0.024(4) 0.036(4) 0.014(3) 0.014(4) 0.014(4)
P51 0.0125(14) 0.0252(16) 0.0248(17) 0.0092(14) 0.0091(13) 0.0070(13)
O51 0.016(4) 0.026(4) 0.023(4) 0.007(4) 0.010(3) 0.008(3)
O52 0.014(4) 0.029(4) 0.022(4) 0.010(4) 0.008(3) 0.007(3)
O53 0.010(4) 0.025(4) 0.024(4) 0.011(3) 0.010(3) 0.006(3)
C51 0.020(4) 0.031(4) 0.034(3) 0.015(3) 0.018(3) 0.009(3)
C52 0.018(3) 0.031(4) 0.035(5) 0.016(3) 0.020(4) 0.010(3)
C53 0.022(4) 0.034(4) 0.028(5) 0.015(4) 0.017(4) 0.012(3)
C54 0.026(4) 0.040(5) 0.037(5) 0.024(4) 0.013(4) 0.011(4)
C55 0.023(4) 0.043(5) 0.049(6) 0.024(5) 0.014(5) 0.007(4)
C56 0.018(4) 0.046(5) 0.053(6) 0.023(5) 0.015(4) 0.007(3)
C57 0.018(4) 0.040(5) 0.048(6) 0.019(4) 0.019(4) 0.011(3)
C58 0.027(4) 0.034(4) 0.035(3) 0.011(3) 0.022(3) 0.013(3)
C59 0.032(5) 0.042(5) 0.037(4) 0.006(4) 0.026(4) 0.014(4)
C60 0.041(5) 0.049(6) 0.035(4) 0.011(4) 0.024(4) 0.014(4)
C61 0.039(5) 0.052(6) 0.037(5) 0.001(5) 0.021(4) 0.012(4)
C62 0.028(5) 0.043(5) 0.042(5) 0.005(4) 0.018(4) 0.008(4)
C63 0.024(5) 0.037(5) 0.038(4) 0.007(4) 0.020(4) 0.013(3)
C64 0.022(4) 0.029(4) 0.038(4) 0.017(3) 0.019(3) 0.010(3)
C65 0.026(5) 0.036(5) 0.037(4) 0.018(4) 0.023(4) 0.016(4)
C66 0.028(5) 0.039(5) 0.045(5) 0.019(4) 0.024(4) 0.024(4)
C67 0.033(5) 0.042(5) 0.043(5) 0.022(4) 0.018(4) 0.023(4)
C68 0.024(5) 0.036(5) 0.039(4) 0.018(4) 0.018(4) 0.013(4)
C69 0.021(5) 0.030(5) 0.038(4) 0.014(4) 0.012(4) 0.008(4)
P101 0.0188(16) 0.0207(16) 0.0280(17) 0.0117(14) 0.0114(14) 0.0042(13)
O101 0.028(4) 0.018(4) 0.030(4) 0.007(4) 0.020(4) 0.003(3)
O102 0.021(4) 0.020(4) 0.018(4) 0.004(3) 0.008(3) 0.001(3)
O103 0.022(4) 0.027(4) 0.028(4) 0.017(4) 0.015(4) 0.013(4)
C101 0.029(3) 0.034(4) 0.041(4) 0.020(3) 0.019(3) 0.009(3)
C108 0.043(5) 0.034(5) 0.044(4) 0.017(4) 0.021(4) 0.018(4)
C109 0.073(7) 0.056(6) 0.053(6) 0.017(5) 0.017(5) 0.043(5)
C110 0.082(7) 0.063(7) 0.062(6) 0.016(5) 0.021(6) 0.052(5)
C111 0.075(7) 0.061(7) 0.060(6) 0.013(5) 0.027(6) 0.041(5)
C112 0.058(6) 0.044(6) 0.050(5) 0.014(5) 0.030(5) 0.024(5)
C113 0.050(6) 0.038(5) 0.044(5) 0.016(4) 0.027(5) 0.018(4)
C114 0.026(4) 0.038(5) 0.060(5) 0.024(4) 0.023(4) 0.003(3)
C115 0.032(4) 0.048(5) 0.065(7) 0.019(5) 0.019(5) 0.002(4)
C116 0.030(4) 0.051(6) 0.076(7) 0.025(5) 0.011(5) -0.002(4)
C117 0.027(5) 0.065(7) 0.093(8) 0.026(6) 0.014(5) 0.004(4)
C118 0.027(5) 0.062(6) 0.100(8) 0.021(6) 0.020(6) 0.012(4)
C119 0.025(4) 0.051(5) 0.085(7) 0.022(5) 0.026(5) 0.009(4)
P151 0.0136(15) 0.0186(15) 0.0212(16) 0.0045(13) 0.0019(13) 0.0033(12)
O151 0.014(4) 0.014(4) 0.017(4) 0.000(3) -0.004(3) 0.001(3)
O152 0.018(4) 0.022(4) 0.012(4) 0.005(3) 0.003(3) 0.006(3)
O153 0.016(4) 0.023(4) 0.014(4) 0.006(3) 0.002(3) 0.002(3)
C151 0.016(4) 0.027(4) 0.034(4) 0.006(3) 0.004(3) 0.007(3)
C152 0.021(4) 0.028(4) 0.032(4) 0.007(3) 0.003(4) 0.005(4)
C153 0.017(5) 0.024(4) 0.031(5) 0.006(3) 0.008(4) 0.005(4)
C154 0.028(5) 0.024(4) 0.042(5) 0.003(4) 0.007(4) -0.002(4)
C155 0.032(6) 0.027(5) 0.045(5) -0.004(4) -0.004(5) -0.001(5)
C156 0.042(6) 0.035(5) 0.038(5) -0.001(4) -0.002(5) -0.001(5)
C157 0.033(5) 0.032(4) 0.034(4) 0.005(4) -0.003(4) 0.006(4)
C158 0.025(4) 0.026(4) 0.031(4) 0.002(3) 0.000(4) 0.007(4)
C159 0.039(5) 0.031(5) 0.025(5) 0.003(4) 0.001(4) 0.011(4)
C160 0.054(6) 0.035(6) 0.031(5) 0.007(4) -0.003(5) 0.011(5)
C161 0.054(6) 0.040(6) 0.041(6) 0.011(4) -0.011(5) 0.019(5)
C162 0.042(6) 0.047(6) 0.047(6) 0.008(5) -0.007(4) 0.022(5)
C163 0.031(5) 0.034(5) 0.039(6) 0.004(4) 0.000(4) 0.016(4)
C164 0.014(4) 0.033(4) 0.043(4) 0.010(3) 0.011(4) 0.011(4)
C165 0.015(5) 0.032(4) 0.042(5) 0.012(4) 0.009(4) 0.011(4)
C166 0.027(5) 0.038(5) 0.053(6) 0.006(4) 0.020(4) 0.012(4)
C167 0.038(6) 0.047(5) 0.062(6) 0.008(4) 0.035(5) 0.015(5)
C168 0.048(6) 0.043(5) 0.070(6) 0.008(5) 0.042(5) 0.004(5)
C169 0.036(5) 0.033(5) 0.060(6) 0.005(4) 0.030(4) 0.005(4)
P201 0.0198(15) 0.0186(16) 0.0203(16) 0.0025(13) 0.0088(13) 0.0059(13)
O201 0.017(4) 0.024(4) 0.017(4) 0.002(3) 0.010(3) 0.004(3)
O202 0.013(4) 0.017(4) 0.016(4) 0.005(3) 0.006(3) 0.000(3)
O203 0.016(4) 0.020(4) 0.027(4) 0.005(3) 0.010(3) 0.006(3)
C201 0.020(3) 0.024(4) 0.025(4) 0.003(3) 0.009(3) 0.006(3)
C202 0.018(3) 0.020(4) 0.022(4) 0.002(4) 0.004(3) 0.002(3)
C203 0.020(4) 0.024(5) 0.024(4) 0.004(4) 0.006(3) 0.003(4)
C204 0.020(4) 0.026(5) 0.032(4) 0.004(4) 0.009(4) 0.006(4)
C205 0.022(4) 0.031(5) 0.035(5) 0.003(5) 0.002(3) 0.004(4)
C206 0.028(4) 0.028(5) 0.026(5) 0.006(4) -0.001(3) 0.005(4)
C207 0.026(4) 0.022(5) 0.024(4) 0.005(4) 0.004(3) 0.003(4)
C208 0.026(4) 0.023(4) 0.021(4) 0.000(3) 0.010(3) 0.007(3)
C209 0.030(5) 0.026(5) 0.022(5) 0.002(4) 0.009(4) 0.009(4)
C210 0.040(6) 0.032(5) 0.024(5) 0.005(4) 0.013(4) 0.006(4)
C211 0.044(6) 0.039(5) 0.031(5) 0.003(4) 0.024(4) 0.002(4)
C212 0.035(5) 0.041(5) 0.035(5) 0.003(4) 0.021(4) 0.010(4)
C213 0.027(5) 0.028(5) 0.032(5) 0.005(4) 0.015(4) 0.010(4)
C214 0.020(4) 0.028(4) 0.029(4) 0.007(3) 0.015(3) 0.010(3)
C215 0.023(4) 0.031(4) 0.030(5) 0.009(4) 0.015(4) 0.010(3)
C216 0.028(5) 0.034(5) 0.051(6) 0.009(5) 0.011(4) 0.018(4)
C217 0.037(5) 0.031(4) 0.063(6) 0.012(5) 0.014(5) 0.021(4)
C218 0.038(5) 0.025(4) 0.063(7) 0.007(5) 0.012(5) 0.013(4)
C219 0.031(5) 0.027(4) 0.042(6) 0.005(4) 0.011(4) 0.009(3)
P251 0.0167(15) 0.0235(16) 0.0170(15) 0.0075(13) 0.0087(13) 0.0050(12)
O251 0.019(4) 0.024(4) 0.018(4) 0.007(3) 0.008(3) 0.005(3)
O252 0.020(4) 0.026(4) 0.017(4) 0.010(3) 0.010(3) 0.008(3)
O253 0.018(4) 0.024(4) 0.026(4) 0.014(4) 0.012(3) 0.007(3)
C251 0.025(3) 0.030(3) 0.019(4) 0.015(3) 0.011(3) 0.014(3)
C252 0.025(4) 0.032(4) 0.024(4) 0.014(3) 0.014(3) 0.013(3)
C253 0.030(4) 0.037(5) 0.021(4) 0.015(4) 0.016(3) 0.014(4)
C254 0.043(5) 0.036(5) 0.025(5) 0.017(4) 0.023(4) 0.019(4)
C255 0.038(5) 0.040(5) 0.035(5) 0.016(4) 0.028(4) 0.021(4)
C256 0.029(5) 0.046(6) 0.034(5) 0.019(4) 0.024(4) 0.019(4)
C257 0.029(4) 0.034(5) 0.027(5) 0.012(4) 0.013(3) 0.016(4)
C258 0.024(4) 0.031(3) 0.019(4) 0.016(4) 0.009(3) 0.013(3)
C259 0.024(5) 0.034(4) 0.024(5) 0.013(4) 0.013(4) 0.010(4)
C260 0.031(5) 0.037(5) 0.029(5) 0.015(4) 0.018(4) 0.008(4)
C261 0.039(5) 0.033(4) 0.028(5) 0.014(4) 0.018(4) 0.008(4)
C262 0.035(5) 0.032(4) 0.021(5) 0.014(4) 0.014(4) 0.014(4)
C263 0.027(5) 0.032(4) 0.021(5) 0.014(4) 0.013(4) 0.011(4)
C264 0.025(3) 0.034(4) 0.014(4) 0.011(3) 0.014(3) 0.014(3)
C265 0.026(4) 0.037(5) 0.014(5) 0.016(4) 0.012(4) 0.013(4)
C266 0.025(4) 0.044(5) 0.024(5) 0.014(4) 0.009(4) 0.015(4)
C267 0.022(4) 0.042(5) 0.026(5) 0.008(4) 0.009(4) 0.012(3)
C268 0.027(4) 0.035(5) 0.022(5) 0.006(4) 0.010(4) 0.011(4)
C269 0.028(4) 0.029(5) 0.022(5) 0.014(4) 0.011(4) 0.013(3)
O301 0.019(4) 0.028(4) 0.020(4) 0.010(3) 0.006(3) 0.007(3)
O302 0.036(4) 0.030(4) 0.026(4) 0.010(3) 0.012(4) 0.015(3)
C301 0.019(4) 0.020(4) 0.020(4) 0.011(3) 0.011(3) 0.006(3)
C302 0.010(5) 0.012(5) 0.016(4) 0.011(4) 0.008(4) 0.005(4)
O311 0.018(4) 0.023(4) 0.033(5) 0.010(4) 0.010(4) 0.010(3)
O312 0.017(4) 0.025(4) 0.019(4) 0.004(4) 0.003(3) 0.009(3)
C311 0.019(6) 0.025(6) 0.033(6) 0.009(6) 0.006(5) 0.003(5)
C312 0.028(7) 0.047(8) 0.036(6) 0.005(6) 0.003(5) 0.020(6)
O321 0.019(4) 0.031(5) 0.030(5) 0.011(4) 0.013(4) 0.009(4)
O322 0.019(4) 0.016(4) 0.033(5) 0.015(4) 0.013(4) 0.008(3)
C321 0.017(6) 0.024(6) 0.025(6) 0.008(5) 0.009(5) 0.002(5)
C322 0.017(6) 0.035(7) 0.047(7) 0.028(6) 0.018(5) 0.013(5)
O331 0.025(5) 0.047(5) 0.030(5) 0.009(4) 0.010(4) 0.015(4)
O332 0.023(5) 0.024(4) 0.040(5) 0.009(4) 0.019(4) -0.001(4)
C331 0.034(7) 0.015(6) 0.043(8) 0.006(6) 0.019(6) 0.008(5)
C332 0.037(7) 0.033(7) 0.023(6) 0.010(5) 0.014(5) 0.010(6)
O341 0.020(4) 0.019(4) 0.021(4) 0.006(3) 0.005(4) 0.002(3)
O342 0.018(4) 0.016(4) 0.025(4) 0.006(4) 0.008(4) -0.001(3)
C341 0.022(6) 0.034(7) 0.027(7) 0.018(6) 0.012(5) 0.012(5)
C342 0.011(6) 0.050(8) 0.041(7) 0.014(6) 0.010(5) 0.003(5)
O351 0.016(4) 0.017(4) 0.024(4) 0.001(3) 0.003(4) 0.004(3)
O352 0.019(4) 0.021(4) 0.024(4) 0.002(4) 0.005(4) -0.002(3)
C351 0.014(5) 0.023(6) 0.017(6) 0.001(5) 0.007(5) 0.002(4)
C352 0.022(6) 0.032(7) 0.028(6) -0.003(5) 0.007(5) 0.012(5)
O361 0.028(5) 0.032(5) 0.017(4) 0.011(4) 0.014(4) 0.006(4)
O362 0.011(4) 0.032(5) 0.031(5) 0.016(4) 0.008(4) 0.006(4)
C361 0.019(6) 0.021(6) 0.032(6) -0.001(5) 0.012(5) 0.009(5)
C362 0.023(6) 0.033(6) 0.021(6) 0.004(5) 0.011(5) 0.008(5)
O371 0.023(4) 0.029(4) 0.023(4) 0.014(4) 0.012(4) 0.008(4)
O372 0.028(4) 0.025(4) 0.026(4) 0.015(4) 0.016(4) 0.005(4)
C371 0.015(6) 0.025(6) 0.034(7) 0.009(5) 0.013(5) 0.003(5)
C372 0.031(7) 0.026(6) 0.052(8) 0.015(6) 0.023(6) 0.008(5)
O381 0.027(5) 0.029(5) 0.032(5) 0.002(4) 0.018(4) -0.003(4)
O382 0.028(4) 0.020(4) 0.026(4) 0.004(4) 0.010(4) 0.014(4)
C381 0.016(5) 0.027(6) 0.021(6) 0.011(5) 0.005(5) 0.014(5)
C382 0.021(6) 0.020(6) 0.031(6) 0.008(5) 0.014(5) 0.008(5)
N400 0.052(12) 0.060(12) 0.054(11) 0.016(10) 0.041(10) 0.011(9)
O1WS 0.027(4) 0.026(4) 0.023(4) 0.003(4) 0.014(4) 0.010(4)

loop_
_atom_type_symbol
_atom_type_description
_atom_type_scat_dispersion_real
_atom_type_scat_dispersion_imag
_atom_type_scat_source
C C 0.0033 0.0016 'International Tables Vol C Tables 4.2.6.8 and 6.1.1.4'
H H 0.0000 0.0000 'International Tables Vol C Tables 4.2.6.8 and 6.1.1.4'
N N 0.0061 0.0033 'International Tables Vol C Tables 4.2.6.8 and 6.1.1.4'
O O 0.0106 0.0060 'International Tables Vol C Tables 4.2.6.8 and 6.1.1.4'
P P 0.1023 0.0942 'International Tables Vol C Tables 4.2.6.8 and 6.1.1.4'
Cu Cu 0.3201 1.2651 'International Tables Vol C Tables 4.2.6.8 and 6.1.1.4'
Dy Dy -0.1892 4.4098 'International Tables Vol C Tables 4.2.6.8 and 6.1.1.4'

loop_
_geom_angle_atom_site_label_1
_geom_angle_atom_site_label_2
_geom_angle_atom_site_label_3
_geom_angle
_geom_angle_site_symmetry_1
_geom_angle_site_symmetry_3
O252 Dy1 O53 83.26(17) . .
O252 Dy1 O202 82.8(2) . .
O53 Dy1 O202 82.19(17) . .
O252 Dy1 O7 142.65(16) . .
O53 Dy1 O7 132.9(2) . .
O202 Dy1 O7 92.22(16) . .
O252 Dy1 O80 132.39(17) . 2_667
O53 Dy1 O80 92.4(2) . 2_667
O202 Dy1 O80 143.74(16) . 2_667
O7 Dy1 O80 65.5(2) . 2_667
O252 Dy1 O70 91.15(16) . 2_667
O53 Dy1 O70 143.7(2) . 2_667
O202 Dy1 O70 132.76(16) . 2_667
O7 Dy1 O70 65.5(2) . 2_667
O80 Dy1 O70 65.4(2) 2_667 2_667
O252 Dy1 O200 70.57(17) . .
O53 Dy1 O200 74.1(2) . .
O202 Dy1 O200 145.92(16) . .
O7 Dy1 O200 121.9(2) . .
O80 Dy1 O200 62.7(2) 2_667 .
O70 Dy1 O200 70.3(2) 2_667 .
O252 Dy1 O8 146.97(16) . .
O53 Dy1 O8 71.0(2) . .
O202 Dy1 O8 73.68(16) . .
O7 Dy1 O8 62.6(2) . .
O80 Dy1 O8 70.7(2) 2_667 .
O70 Dy1 O8 121.8(2) 2_667 .
O200 Dy1 O8 119.2(2) . .
O252 Dy1 O9 73.54(16) . .
O53 Dy1 O9 146.4(2) . .
O202 Dy1 O9 71.20(16) . .
O7 Dy1 O9 69.8(2) . .
O80 Dy1 O9 121.2(2) 2_667 .
O70 Dy1 O9 62.2(2) 2_667 .
O200 Dy1 O9 118.4(2) . .
O8 Dy1 O9 118.3(2) . .
O252 Dy1 Cu5 166.07(16) . .
O53 Dy1 Cu5 101.43(17) . .
O202 Dy1 Cu5 110.73(16) . .
O7 Dy1 Cu5 37.69(15) . .
O80 Dy1 Cu5 35.19(15) 2_667 .
O70 Dy1 Cu5 77.27(15) 2_667 .
O200 Dy1 Cu5 97.89(15) . .
O8 Dy1 Cu5 45.49(14) . .
O9 Dy1 Cu5 106.91(15) . .
O252 Dy1 Cu2 100.64(17) . 2_667
O53 Dy1 Cu2 110.75(17) . 2_667
O202 Dy1 Cu2 166.84(16) . 2_667
O7 Dy1 Cu2 77.30(16) . 2_667
O80 Dy1 Cu2 37.48(15) 2_667 2_667
O70 Dy1 Cu2 35.22(14) 2_667 2_667
O200 Dy1 Cu2 45.33(15) . 2_667
O8 Dy1 Cu2 107.56(14) . 2_667
O9 Dy1 Cu2 97.42(15) . 2_667
Cu5 Dy1 Cu2 65.43(4) . 2_667
O252 Dy1 Cu6 109.79(16) . .
O53 Dy1 Cu6 166.59(17) . .
O202 Dy1 Cu6 102.05(16) . .
O7 Dy1 Cu6 35.15(15) . .
O80 Dy1 Cu6 76.59(15) 2_667 .
O70 Dy1 Cu6 37.05(15) 2_667 .
O200 Dy1 Cu6 106.65(14) . .
O8 Dy1 Cu6 97.74(15) . .
O9 Dy1 Cu6 45.39(14) . .
Cu5 Dy1 Cu6 65.15(4) . .
Cu2 Dy1 Cu6 64.81(4) 2_667 .
O151 Dy2 O311 81.5(2) . .
O151 Dy2 O90 112.38(18) . 2_667
O311 Dy2 O90 79.11(18) . 2_667
O151 Dy2 O20 145.43(17) . .
O311 Dy2 O20 130.04(18) . .
O90 Dy2 O20 68.3(2) 2_667 .
O151 Dy2 O10 83.19(17) . .
O311 Dy2 O10 134.31(18) . .
O90 Dy2 O10 67.6(2) 2_667 .
O20 Dy2 O10 64.8(2) . .
O151 Dy2 O6W 145.47(17) . .
O311 Dy2 O6W 69.25(18) . .
O90 Dy2 O6W 80.4(2) 2_667 .
O20 Dy2 O6W 68.8(2) . .
O10 Dy2 O6W 130.5(2) . .
O151 Dy2 O302 84.3(3) . .
O311 Dy2 O302 90.4(3) . .
O90 Dy2 O302 158.34(17) 2_667 .
O20 Dy2 O302 106.10(19) . .
O10 Dy2 O302 130.39(17) . .
O6W Dy2 O302 78.12(18) . .
O151 Dy2 O301 77.6(2) . .
O311 Dy2 O301 138.4(2) . .
O90 Dy2 O301 142.30(16) 2_667 .
O20 Dy2 O301 83.21(16) . .
O10 Dy2 O301 78.26(16) . .
O6W Dy2 O301 112.52(17) . .
O302 Dy2 O301 52.2(2) . .
O151 Dy2 C301 77.1(3) . .
O311 Dy2 C301 114.2(3) . .
O90 Dy2 C301 165.3(2) 2_667 .
O20 Dy2 C301 97.4(2) . .
O10 Dy2 C301 103.7(2) . .
O6W Dy2 C301 98.1(2) . .
O302 Dy2 C301 26.7(2) . .
O301 Dy2 C301 25.7(2) . .
O151 Dy2 Cu3 148.14(18) . 2_667
O311 Dy2 Cu3 96.13(18) . 2_667
O90 Dy2 Cu3 37.06(17) 2_667 2_667
O20 Dy2 Cu3 36.90(15) . 2_667
O10 Dy2 Cu3 75.87(15) . 2_667
O6W Dy2 Cu3 56.58(17) . 2_667
O302 Dy2 Cu3 127.52(18) . 2_667
O301 Dy2 Cu3 120.11(16) . 2_667
C301 Dy2 Cu3 130.9(2) . 2_667
O151 Dy2 Cu4 89.38(18) . .
O311 Dy2 Cu4 101.86(18) . .
O90 Dy2 Cu4 35.42(15) 2_667 .
O20 Dy2 Cu4 72.18(16) . .
O10 Dy2 Cu4 35.18(15) . .
O6W Dy2 Cu4 113.74(17) . .
O302 Dy2 Cu4 165.23(17) . .
O301 Dy2 Cu4 113.40(16) . .
C301 Dy2 Cu4 138.6(2) . .
Cu3 Dy2 Cu4 59.83(4) 2_667 .
O151 Dy2 Cu6 113.42(17) . .
O311 Dy2 Cu6 150.48(18) . .
O90 Dy2 Cu6 71.70(16) 2_667 .
O20 Dy2 Cu6 32.22(15) . .
O10 Dy2 Cu6 34.30(16) . .
O6W Dy2 Cu6 100.98(17) . .
O302 Dy2 Cu6 115.43(18) . .
O301 Dy2 Cu6 71.10(16) . .
C301 Dy2 Cu6 94.4(2) . .
Cu3 Dy2 Cu6 57.40(4) 2_667 .
Cu4 Dy2 Cu6 55.30(4) . .
O12 Dy3 O371 79.80(18) . .
O12 Dy3 O3 109.9(2) . .
O371 Dy3 O3 77.10(18) . .
O12 Dy3 O1 147.4(2) . .
O371 Dy3 O1 128.49(17) . .
O3 Dy3 O1 68.6(2) . .
O12 Dy3 O381 87.79(19) . .
O371 Dy3 O381 91.9(3) . .
O3 Dy3 O381 156.73(19) . .
O1 Dy3 O381 104.8(2) . .
O12 Dy3 O2 84.9(2) . .
O371 Dy3 O2 132.53(18) . .
O3 Dy3 O2 66.5(2) . .
O1 Dy3 O2 64.2(2) . .
O381 Dy3 O2 132.31(19) . .
O12 Dy3 O382 79.38(17) . .
O371 Dy3 O382 139.7(2) . .
O3 Dy3 O382 142.75(17) . .
O1 Dy3 O382 84.40(16) . .
O381 Dy3 O382 53.3(2) . .
O2 Dy3 O382 79.05(18) . .
O12 Dy3 O5W 145.0(2) . .
O371 Dy3 O5W 68.88(18) . .
O3 Dy3 O5W 78.7(2) . .
O1 Dy3 O5W 67.6(2) . .
O381 Dy3 O5W 78.24(19) . .
O2 Dy3 O5W 127.9(2) . .
O382 Dy3 O5W 115.00(18) . .
O12 Dy3 C381 80.8(2) . .
O371 Dy3 C381 115.3(3) . .
O3 Dy3 C381 165.6(2) . .
O1 Dy3 C381 97.2(2) . .
O381 Dy3 C381 26.5(3) . .
O2 Dy3 C381 106.0(2) . .
O382 Dy3 C381 27.0(3) . .
O5W Dy3 C381 98.4(2) . .
O12 Dy3 Cu1 146.03(17) . .
O371 Dy3 Cu1 94.20(18) . .
O3 Dy3 Cu1 36.96(16) . .
O1 Dy3 Cu1 37.13(15) . .
O381 Dy3 Cu1 126.01(19) . .
O2 Dy3 Cu1 74.65(15) . .
O382 Dy3 Cu1 121.53(16) . .
O5W Dy3 Cu1 54.86(17) . .
C381 Dy3 Cu1 130.6(2) . .
O12 Dy3 Cu3 88.91(17) . .
O371 Dy3 Cu3 100.17(18) . .
O3 Dy3 Cu3 34.81(16) . .
O1 Dy3 Cu3 71.88(16) . .
O381 Dy3 Cu3 166.75(18) . .
O2 Dy3 Cu3 34.52(15) . .
O382 Dy3 Cu3 113.47(18) . .
O5W Dy3 Cu3 111.18(17) . .
C381 Dy3 Cu3 140.3(2) . .
Cu1 Dy3 Cu3 59.01(4) . .
O12 Dy3 Cu5 115.49(18) . .
O371 Dy3 Cu5 148.04(18) . .
O3 Dy3 Cu5 71.35(17) . .
O1 Dy3 Cu5 31.97(16) . .
O381 Dy3 Cu5 115.52(19) . .
O2 Dy3 Cu5 34.08(15) . .
O382 Dy3 Cu5 72.21(17) . .
O5W Dy3 Cu5 99.49(17) . .
C381 Dy3 Cu5 95.5(2) . .
Cu1 Dy3 Cu5 56.95(4) . .
Cu3 Dy3 Cu5 54.97(4) . .
O103 Dy4 O341 79.74(18) . .
O103 Dy4 O331 90.4(2) . .
O341 Dy4 O331 92.7(3) . .
O103 Dy4 O6 147.1(2) . .
O341 Dy4 O6 129.06(17) . .
O331 Dy4 O6 102.1(2) . .
O103 Dy4 O4 110.8(2) . .
O341 Dy4 O4 76.84(18) . .
O331 Dy4 O4 153.75(19) . .
O6 Dy4 O4 68.6(2) . .
O103 Dy4 O5 84.3(2) . .
O341 Dy4 O5 131.94(18) . .
O331 Dy4 O5 132.67(19) . .
O6 Dy4 O5 64.8(2) . .
O4 Dy4 O5 67.2(2) . .
O103 Dy4 O332 78.15(18) . .
O341 Dy4 O332 139.2(2) . .
O331 Dy4 O332 53.9(3) . .
O6 Dy4 O332 84.88(17) . .
O4 Dy4 O332 143.41(17) . .
O5 Dy4 O332 79.07(18) . .
O103 Dy4 O2W 146.0(3) . .
O341 Dy4 O2W 69.60(17) . .
O331 Dy4 O2W 77.13(19) . .
O6 Dy4 O2W 66.9(2) . .
O4 Dy4 O2W 76.7(2) . .
O5 Dy4 O2W 127.2(2) . .
O332 Dy4 O2W 116.37(18) . .
O103 Dy4 C331 80.7(2) . .
O341 Dy4 C331 115.9(3) . .
O331 Dy4 C331 27.7(3) . .
O6 Dy4 C331 96.4(2) . .
O4 Dy4 C331 164.8(2) . .
O5 Dy4 C331 105.5(3) . .
O332 Dy4 C331 26.5(3) . .
O2W Dy4 C331 99.5(3) . .
O103 Dy4 Cu4 146.83(18) . .
O341 Dy4 Cu4 94.63(18) . .
O331 Dy4 Cu4 122.6(2) . .
O6 Dy4 Cu4 37.04(15) . .
O4 Dy4 Cu4 36.96(16) . .
O5 Dy4 Cu4 75.32(16) . .
O332 Dy4 Cu4 121.92(17) . .
O2W Dy4 Cu4 53.21(18) . .
C331 Dy4 Cu4 129.6(2) . .
O103 Dy4 Cu1 88.69(18) . .
O341 Dy4 Cu1 99.18(18) . .
O331 Dy4 Cu1 167.77(19) . .
O6 Dy4 Cu1 72.71(15) . .
O4 Dy4 Cu1 35.22(15) . .
O5 Dy4 Cu1 35.12(15) . .
O332 Dy4 Cu1 114.05(18) . .
O2W Dy4 Cu1 109.86(17) . .
C331 Dy4 Cu1 140.4(3) . .
Cu4 Dy4 Cu1 59.72(4) . .
O103 Dy4 Cu2 114.86(19) . .
O341 Dy4 Cu2 148.39(18) . .
O331 Dy4 Cu2 114.1(2) . .
O6 Dy4 Cu2 32.31(15) . .
O4 Dy4 Cu2 71.78(16) . .
O5 Dy4 Cu2 34.30(14) . .
O332 Dy4 Cu2 72.40(17) . .
O2W Dy4 Cu2 99.03(17) . .
C331 Dy4 Cu2 94.7(2) . .
Cu4 Dy4 Cu2 57.32(4) . .
Cu1 Dy4 Cu2 55.77(4) . .
O5 Cu1 O3 96.8(3) . .
O5 Cu1 O4 85.2(3) . .
O3 Cu1 O4 175.5(3) . .
O5 Cu1 O1 167.5(3) . .
O3 Cu1 O1 84.7(3) . .
O4 Cu1 O1 92.4(3) . .
O5 Cu1 O402 90.9(3) . 2_667
O3 Cu1 O402 108.1(3) . 2_667
O4 Cu1 O402 75.8(3) . 2_667
O1 Cu1 O402 100.5(3) . 2_667
O5 Cu1 O400 105.7(3) . .
O3 Cu1 O400 76.2(3) . .
O4 Cu1 O400 107.1(3) . .
O1 Cu1 O400 86.8(3) . .
O402 Cu1 O400 33.8(4) 2_667 .
O5 Cu1 Dy3 128.3(2) . .
O3 Cu1 Dy3 46.04(19) . .
O4 Cu1 Dy3 129.76(19) . .
O1 Cu1 Dy3 46.19(18) . .
O402 Cu1 Dy3 129.6(3) 2_667 .
O400 Cu1 Dy3 98.5(3) . .
O5 Cu1 Dy4 45.65(19) . .
O3 Cu1 Dy4 136.2(2) . .
O4 Cu1 Dy4 43.96(19) . .
O1 Cu1 Dy4 126.80(19) . .
O402 Cu1 Dy4 96.0(3) 2_667 .
O400 Cu1 Dy4 128.1(3) . .
Dy3 Cu1 Dy4 133.38(4) . .
O6 Cu2 O70 177.8(3) . .
O6 Cu2 O5 83.4(3) . .
O70 Cu2 O5 96.2(3) . .
O6 Cu2 O80 96.1(3) . .
O70 Cu2 O80 84.2(3) . .
O5 Cu2 O80 177.9(3) . .
O6 Cu2 O200 98.1(2) . 2_667
O70 Cu2 O200 84.1(2) . 2_667
O5 Cu2 O200 109.5(3) . 2_667
O80 Cu2 O200 72.6(2) . 2_667
O6 Cu2 Dy1 134.2(2) . 2_667
O70 Cu2 Dy1 47.33(19) . 2_667
O5 Cu2 Dy1 134.1(2) . 2_667
O80 Cu2 Dy1 47.39(18) . 2_667
O200 Cu2 Dy1 50.54(16) 2_667 2_667
O6 Cu2 Dy4 41.8(2) . .
O70 Cu2 Dy4 138.4(2) . .
O5 Cu2 Dy4 44.15(19) . .
O80 Cu2 Dy4 135.92(19) . .
O200 Cu2 Dy4 96.86(16) 2_667 .
Dy1 Cu2 Dy4 147.13(5) 2_667 .
O2 Cu3 O20 166.8(3) . 2_667
O2 Cu3 O90 97.8(3) . .
O20 Cu3 O90 84.0(3) 2_667 .
O2 Cu3 O3 84.0(3) . .
O20 Cu3 O3 93.0(3) 2_667 .
O90 Cu3 O3 174.5(3) . .
O2 Cu3 O400 90.6(3) . .
O20 Cu3 O400 101.4(3) 2_667 .
O90 Cu3 O400 107.4(4) . .
O3 Cu3 O400 77.7(4) . .
O2 Cu3 O401 106.8(3) . .
O20 Cu3 O401 86.4(3) 2_667 .
O90 Cu3 O401 76.0(3) . .
O3 Cu3 O401 108.6(3) . .
O400 Cu3 O401 33.7(5) . .
O2 Cu3 Dy2 128.17(19) . 2_667
O20 Cu3 Dy2 46.15(19) 2_667 2_667
O90 Cu3 Dy2 45.42(19) . 2_667
O3 Cu3 Dy2 129.7(2) . 2_667
O400 Cu3 Dy2 129.7(3) . 2_667
O401 Cu3 Dy2 98.1(3) . 2_667
O2 Cu3 Dy3 45.1(2) . .
O20 Cu3 Dy3 126.8(2) 2_667 .
O90 Cu3 Dy3 136.56(19) . .
O3 Cu3 Dy3 42.94(19) . .
O400 Cu3 Dy3 96.3(4) . .
O401 Cu3 Dy3 128.7(3) . .
Dy2 Cu3 Dy3 133.25(5) 2_667 .
O10 Cu4 O4 97.0(3) . .
O10 Cu4 O6 167.0(3) . .
O4 Cu4 O6 85.7(3) . .
O10 Cu4 O90 84.4(3) . 2_667
O4 Cu4 O90 176.3(3) . 2_667
O6 Cu4 O90 92.2(3) . 2_667
O10 Cu4 O401 90.9(3) . 2_667
O4 Cu4 O401 107.3(3) . 2_667
O6 Cu4 O401 100.5(3) . 2_667
O90 Cu4 O401 76.1(3) 2_667 2_667
O10 Cu4 O402 105.2(3) . 2_667
O4 Cu4 O402 76.1(3) . 2_667
O6 Cu4 O402 87.8(3) . 2_667
O90 Cu4 O402 106.9(3) 2_667 2_667
O401 Cu4 O402 33.0(4) 2_667 2_667
O10 Cu4 Dy4 128.6(2) . .
O4 Cu4 Dy4 46.59(19) . .
O6 Cu4 Dy4 46.58(19) . .
O90 Cu4 Dy4 130.0(2) 2_667 .
O401 Cu4 Dy4 129.4(3) 2_667 .
O402 Cu4 Dy4 99.2(3) 2_667 .
O10 Cu4 Dy2 45.45(19) . .
O4 Cu4 Dy2 136.9(2) . .
O6 Cu4 Dy2 126.16(19) . .
O90 Cu4 Dy2 43.01(18) 2_667 .
O401 Cu4 Dy2 95.5(3) 2_667 .
O402 Cu4 Dy2 126.7(3) 2_667 .
Dy4 Cu4 Dy2 134.10(5) . .
O1 Cu5 O80 177.4(3) . 2_667
O1 Cu5 O2 83.0(3) . .
O80 Cu5 O2 96.2(3) 2_667 .
O1 Cu5 O7 96.4(3) . .
O80 Cu5 O7 84.3(3) 2_667 .
O2 Cu5 O7 178.5(3) . .
O1 Cu5 O8 97.6(3) . .
O80 Cu5 O8 85.0(2) 2_667 .
O2 Cu5 O8 108.9(2) . .
O7 Cu5 O8 72.5(2) . .
O1 Cu5 Dy1 134.5(2) . .
O80 Cu5 Dy1 47.45(19) 2_667 .
O2 Cu5 Dy1 133.78(19) . .
O7 Cu5 Dy1 47.45(19) . .
O8 Cu5 Dy1 51.10(16) . .
O1 Cu5 Dy3 41.43(19) . .
O80 Cu5 Dy3 138.5(2) 2_667 .
O2 Cu5 Dy3 44.2(2) . .
O7 Cu5 Dy3 135.7(2) . .
O8 Cu5 Dy3 96.14(16) . .
Dy1 Cu5 Dy3 146.92(4) . .
O20 Cu6 O7 177.7(3) . .
O20 Cu6 O10 82.4(3) . .
O7 Cu6 O10 96.8(3) . .
O20 Cu6 O70 96.5(3) . 2_667
O7 Cu6 O70 84.4(3) . 2_667
O10 Cu6 O70 178.7(3) . 2_667
O20 Cu6 O9 99.0(3) . .
O7 Cu6 O9 83.3(3) . .
O10 Cu6 O9 108.2(3) . .
O70 Cu6 O9 72.5(2) 2_667 .
O20 Cu6 Dy1 135.2(2) . .
O7 Cu6 Dy1 46.6(2) . .
O10 Cu6 Dy1 133.84(19) . .
O70 Cu6 Dy1 47.47(18) 2_667 .
O9 Cu6 Dy1 50.87(16) . .
O20 Cu6 Dy2 41.2(2) . .
O7 Cu6 Dy2 138.5(2) . .
O10 Cu6 Dy2 43.59(19) . .
O70 Cu6 Dy2 135.46(19) 2_667 .
O9 Cu6 Dy2 96.98(17) . .
Dy1 Cu6 Dy2 147.60(4) . .
O11 Cu7 O51 173.1(3) . .
O11 Cu7 O40 91.9(3) . .
O51 Cu7 O40 94.2(3) . .
O11 Cu7 O1W 87.1(3) . .
O51 Cu7 O1W 87.5(3) . .
O40 Cu7 O1W 167.9(3) . .
O322 Cu8 O13 174.2(2) . .
O322 Cu8 O40 91.2(2) . .
O13 Cu8 O40 91.3(3) . .
O322 Cu8 O312 90.7(3) . 2_667
O13 Cu8 O312 86.7(2) . 2_667
O40 Cu8 O312 177.6(2) . 2_667
O102 Cu9 O30 91.2(3) . .
O102 Cu9 O362 174.0(2) . .
O30 Cu9 O362 91.2(2) . .
O102 Cu9 O372 87.2(2) . .
O30 Cu9 O372 178.3(2) . .
O362 Cu9 O372 90.4(3) . .
O101 Cu10 O253 174.6(2) . 2_667
O101 Cu10 O30 90.4(3) . .
O253 Cu10 O30 94.7(2) 2_667 .
O101 Cu10 O4W 88.0(3) . .
O253 Cu10 O4W 87.5(2) 2_667 .
O30 Cu10 O4W 167.2(3) . .
O152 Cu11 O351 173.5(3) . .
O152 Cu11 O60 90.1(2) . .
O351 Cu11 O60 91.8(2) . .
O152 Cu11 O342 88.0(3) . .
O351 Cu11 O342 89.9(3) . .
O60 Cu11 O342 178.0(2) . .
O153 Cu12 O203 172.2(3) . .
O153 Cu12 O60 91.8(2) . .
O203 Cu12 O60 94.0(2) . .
O153 Cu12 O3W 87.3(3) . .
O203 Cu12 O3W 87.5(3) . .
O60 Cu12 O3W 173.6(3) . .
Cu5 O1 Cu1 110.9(3) . .
Cu5 O1 Dy3 106.6(3) . .
Cu1 O1 Dy3 96.7(3) . .
Cu3 O2 Cu5 107.0(3) . .
Cu3 O2 Dy3 100.4(3) . .
Cu5 O2 Dy3 101.8(3) . .
Cu1 O3 Cu3 111.9(3) . .
Cu1 O3 Dy3 97.0(3) . .
Cu3 O3 Dy3 102.2(3) . .
Cu4 O4 Cu1 113.4(3) . .
Cu4 O4 Dy4 96.5(2) . .
Cu1 O4 Dy4 100.8(3) . .
Cu1 O5 Cu2 107.8(3) . .
Cu1 O5 Dy4 99.2(3) . .
Cu2 O5 Dy4 101.6(3) . .
Cu2 O6 Cu4 111.7(3) . .
Cu2 O6 Dy4 105.9(3) . .
Cu4 O6 Dy4 96.4(2) . .
Cu6 O7 Cu5 128.6(3) . .
Cu6 O7 Dy1 98.2(3) . .
Cu5 O7 Dy1 94.9(2) . .
Cu5 O8 Dy1 83.41(19) . .
Cu6 O9 Dy1 83.7(2) . .
Cu4 O10 Cu6 106.3(3) . .
Cu4 O10 Dy2 99.4(3) . .
Cu6 O10 Dy2 102.1(3) . .
Cu6 O20 Cu3 112.0(3) . 2_667
Cu6 O20 Dy2 106.6(3) . .
Cu3 O20 Dy2 97.0(3) 2_667 .
Cu9 O30 Cu10 121.3(3) . .
Cu7 O40 Cu8 120.3(3) . .
Cu12 O60 Cu11 120.8(3) . .
Cu2 O70 Cu6 129.1(3) . 2_667
Cu2 O70 Dy1 97.5(3) . 2_667
Cu6 O70 Dy1 95.5(2) 2_667 2_667
Cu5 O80 Cu2 130.1(3) 2_667 .
Cu5 O80 Dy1 97.4(3) 2_667 2_667
Cu2 O80 Dy1 95.1(3) . 2_667
Cu3 O90 Cu4 112.6(3) . 2_667
Cu3 O90 Dy2 97.5(3) . 2_667
Cu4 O90 Dy2 101.6(3) 2_667 2_667
Cu2 O200 Dy1 84.1(2) 2_667 .
O12 P11 O11 113.9(4) . .
O12 P11 O13 109.2(4) . .
O11 P11 O13 112.7(4) . .
O12 P11 C11 108.3(4) . .
O11 P11 C11 106.2(4) . .
O13 P11 C11 106.1(5) . .
P11 O11 Cu7 126.8(4) . .
P11 O12 Dy3 149.9(4) . .
P11 O13 Cu8 123.3(4) . .
C18 C11 C12 105.8(9) . .
C18 C11 C24 109.6(8) . .
C12 C11 C24 109.2(9) . .
C18 C11 C18A 15.51(13) . .
C12 C11 C18A 119.4(9) . .
C24 C11 C18A 108.8(8) . .
C18 C11 P11 117.4(7) . .
C12 C11 P11 103.0(7) . .
C24 C11 P11 111.2(8) . .
C18A C11 P11 104.9(7) . .
C13 C12 C17 116.4(11) . .
C13 C12 C11 121.1(10) . .
C17 C12 C11 122.5(11) . .
C12 C13 C14 123.0(11) . .
C12 C13 H13 118.5 . .
C14 C13 H13 118.5 . .
C15 C14 C13 119.1(12) . .
C15 C14 H14 120.4 . .
C13 C14 H14 120.4 . .
C16 C15 C14 120.4(12) . .
C16 C15 H15 119.8 . .
C14 C15 H15 119.8 . .
C15 C16 C17 119.7(12) . .
C15 C16 H16 120.1 . .
C17 C16 H16 120.1 . .
C12 C17 C16 121.4(12) . .
C12 C17 H17 119.3 . .
C16 C17 H17 119.3 . .
C19 C18 C23 120.0 . .
C19 C18 C11 119.0(7) . .
C23 C18 C11 120.9(7) . .
C20 C19 C18 120.0 . .
C20 C19 H19 120.0 . .
C18 C19 H19 120.0 . .
C19 C20 C21 120.0 . .
C19 C20 H20 120.0 . .
C21 C20 H20 120.0 . .
C22 C21 C20 120.0 . .
C22 C21 H21 120.0 . .
C20 C21 H21 120.0 . .
C21 C22 C23 120.0 . .
C21 C22 H22 120.0 . .
C23 C22 H22 120.0 . .
C22 C23 C18 120.0 . .
C22 C23 H23 120.0 . .
C18 C23 H23 120.0 . .
C19A C18A C23A 120.0 . .
C19A C18A C11 118.3(7) . .
C23A C18A C11 121.7(7) . .
C18A C19A C20A 120.0 . .
C18A C19A H19A 120.0 . .
C20A C19A H19A 120.0 . .
C21A C20A C19A 120.0 . .
C21A C20A H20A 120.0 . .
C19A C20A H20A 120.0 . .
C22A C21A C20A 120.0 . .
C22A C21A H21A 120.0 . .
C20A C21A H21A 120.0 . .
C21A C22A C23A 120.0 . .
C21A C22A H22A 120.0 . .
C23A C22A H22A 120.0 . .
C18A C23A C22A 120.0 . .
C18A C23A H23A 120.0 . .
C22A C23A H23A 120.0 . .
C25 C24 C29 114.7(11) . .
C25 C24 C11 122.2(10) . .
C29 C24 C11 122.9(11) . .
C24 C25 C26 124.9(12) . .
C24 C25 H25 117.5 . .
C26 C25 H25 117.5 . .
C27 C26 C25 117.2(12) . .
C27 C26 H26 121.4 . .
C25 C26 H26 121.4 . .
C26 C27 C28 120.1(12) . .
C26 C27 H27 119.9 . .
C28 C27 H27 119.9 . .
C27 C28 C29 121.6(12) . .
C27 C28 H28 119.2 . .
C29 C28 H28 119.2 . .
C28 C29 C24 121.4(12) . .
C28 C29 H29 119.3 . .
C24 C29 H29 119.3 . .
O52 P51 O53 111.7(4) . .
O52 P51 O51 111.8(4) . .
O53 P51 O51 109.8(4) . .
O52 P51 C51 109.1(5) . .
O53 P51 C51 107.1(4) . .
O51 P51 C51 107.0(4) . .
P51 O51 Cu7 131.1(4) . .
P51 O53 Dy1 126.7(4) . .
C58 C51 C52 109.4(9) . .
C58 C51 C64 112.0(9) . .
C52 C51 C64 110.5(9) . .
C58 C51 P51 110.3(7) . .
C52 C51 P51 108.1(7) . .
C64 C51 P51 106.3(7) . .
C57 C52 C53 119.1(10) . .
C57 C52 C51 121.5(10) . .
C53 C52 C51 119.3(10) . .
C54 C53 C52 119.4(11) . .
C54 C53 H53 120.3 . .
C52 C53 H53 120.3 . .
C53 C54 C55 122.5(11) . .
C53 C54 H54 118.7 . .
C55 C54 H54 118.7 . .
C54 C55 C56 118.9(12) . .
C54 C55 H55 120.6 . .
C56 C55 H55 120.6 . .
C55 C56 C57 120.0(11) . .
C55 C56 H56 120.0 . .
C57 C56 H56 120.0 . .
C52 C57 C56 120.1(11) . .
C52 C57 H57 120.0 . .
C56 C57 H57 120.0 . .
C63 C58 C59 118.0(11) . .
C63 C58 C51 121.1(10) . .
C59 C58 C51 120.7(10) . .
C58 C59 C60 121.0(12) . .
C58 C59 H59 119.5 . .
C60 C59 H59 119.5 . .
C61 C60 C59 120.0(12) . .
C61 C60 H60 120.0 . .
C59 C60 H60 120.0 . .
C60 C61 C62 118.5(12) . .
C60 C61 H61 120.7 . .
C62 C61 H61 120.7 . .
C63 C62 C61 120.6(12) . .
C63 C62 H62 119.7 . .
C61 C62 H62 119.7 . .
C62 C63 C58 121.8(12) . .
C62 C63 H63 119.1 . .
C58 C63 H63 119.1 . .
C69 C64 C65 117.1(10) . .
C69 C64 C51 119.9(10) . .
C65 C64 C51 122.9(10) . .
C64 C65 C66 121.7(11) . .
C64 C65 H65 119.2 . .
C66 C65 H65 119.2 . .
C67 C66 C65 121.5(11) . .
C67 C66 H66 119.2 . .
C65 C66 H66 119.2 . .
C68 C67 C66 117.0(11) . .
C68 C67 H67 121.5 . .
C66 C67 H67 121.5 . .
C67 C68 C69 123.0(12) . .
C67 C68 H68 118.5 . .
C69 C68 H68 118.5 . .
C64 C69 C68 119.6(11) . .
C64 C69 H69 120.2 . .
C68 C69 H69 120.2 . .
O101 P101 O103 113.9(4) . .
O101 P101 O102 113.1(4) . .
O103 P101 O102 109.7(4) . .
O101 P101 C101 105.9(5) . .
O103 P101 C101 108.7(5) . .
O102 P101 C101 105.1(5) . .
P101 O101 Cu10 126.3(4) . .
P101 O102 Cu9 122.3(4) . .
P101 O103 Dy4 151.0(4) . .
C102 C101 C114 110.7(11) . .
C102 C101 C02B 1.6(15) . .
C114 C101 C02B 110.5(16) . .
C102 C101 C108 113.3(10) . .
C114 C101 C108 109.3(10) . .
C02B C101 C108 114.7(15) . .
C102 C101 P101 107.1(9) . .
C114 C101 P101 109.8(8) . .
C02B C101 P101 105.7(15) . .
C108 C101 P101 106.6(8) . .
C103 C102 C107 120.0 . .
C103 C102 C101 118.6(11) . .
C107 C102 C101 120.7(11) . .
C104 C103 C102 120.0 . .
C104 C103 H103 120.0 . .
C102 C103 H103 120.0 . .
C103 C104 C105 120.0 . .
C103 C104 H104 120.0 . .
C105 C104 H104 120.0 . .
C106 C105 C104 120.0 . .
C106 C105 H105 120.0 . .
C104 C105 H105 120.0 . .
C105 C106 C107 120.0 . .
C105 C106 H106 120.0 . .
C107 C106 H106 120.0 . .
C106 C107 C102 120.0 . .
C106 C107 H107 120.0 . .
C102 C107 H107 120.0 . .
C03B C02B C07B 120.0 . .
C03B C02B C101 117(2) . .
C07B C02B C101 122(2) . .
C04B C03B C02B 120.0 . .
C04B C03B H03B 120.0 . .
C02B C03B H03B 120.0 . .
C05B C04B C03B 120.0 . .
C05B C04B H04B 120.0 . .
C03B C04B H04B 120.0 . .
C04B C05B C06B 120.0 . .
C04B C05B H05B 120.0 . .
C06B C05B H05B 120.0 . .
C07B C06B C05B 120.0 . .
C07B C06B H06B 120.0 . .
C05B C06B H06B 120.0 . .
C06B C07B C02B 120.00(6) . .
C06B C07B H07B 120.0 . .
C02B C07B H07B 120.0 . .
C109 C108 C113 115.0(13) . .
C109 C108 C101 125.1(13) . .
C113 C108 C101 119.8(11) . .
C108 C109 C110 123.0(15) . .
C108 C109 H109 118.5 . .
C110 C109 H109 118.5 . .
C111 C110 C109 119.6(14) . .
C111 C110 H110 120.2 . .
C109 C110 H110 120.2 . .
C112 C111 C110 119.5(15) . .
C112 C111 H111 120.2 . .
C110 C111 H111 120.2 . .
C111 C112 C113 121.2(15) . .
C111 C112 H112 119.4 . .
C113 C112 H112 119.4 . .
C108 C113 C112 121.6(12) . .
C108 C113 H113 119.2 . .
C112 C113 H113 119.2 . .
C119 C114 C115 116.4(12) . .
C119 C114 C101 124.6(12) . .
C115 C114 C101 119.0(12) . .
C116 C115 C114 123.6(14) . .
C116 C115 H115 118.2 . .
C114 C115 H115 118.2 . .
C117 C116 C115 118.7(15) . .
C117 C116 H116 120.6 . .
C115 C116 H116 120.6 . .
C116 C117 C118 120.6(14) . .
C116 C117 H117 119.7 . .
C118 C117 H117 119.7 . .
C117 C118 C119 118.5(14) . .
C117 C118 H118 120.7 . .
C119 C118 H118 120.7 . .
C114 C119 C118 122.0(14) . .
C114 C119 H119 119.0 . .
C118 C119 H119 119.0 . .
O151 P151 O153 113.0(4) . .
O151 P151 O152 109.9(4) . .
O153 P151 O152 112.9(4) . .
O151 P151 C151 108.2(4) . .
O153 P151 C151 107.3(5) . .
O152 P151 C151 105.2(5) . .
P151 O151 Dy2 151.6(4) . .
P151 O152 Cu11 123.9(4) . .
P151 O153 Cu12 127.7(4) . .
C164 C151 C158 109.2(10) . .
C164 C151 C152 113.6(10) . .
C158 C151 C152 109.4(9) . .
C164 C151 P151 106.3(7) . .
C158 C151 P151 113.0(8) . .
C152 C151 P151 105.4(7) . .
C153 C152 C157 115.5(11) . .
C153 C152 C151 123.8(10) . .
C157 C152 C151 120.4(10) . .
C152 C153 C154 124.0(11) . .
C152 C153 H153 118.0 . .
C154 C153 H153 118.0 . .
C155 C154 C153 120.0(12) . .
C155 C154 H154 120.0 . .
C153 C154 H154 120.0 . .
C154 C155 C156 120.4(12) . .
C154 C155 H155 119.8 . .
C156 C155 H155 119.8 . .
C155 C156 C157 119.8(12) . .
C155 C156 H156 120.1 . .
C157 C156 H156 120.1 . .
C156 C157 C152 120.3(12) . .
C156 C157 H157 119.9 . .
C152 C157 H157 119.9 . .
C163 C158 C159 117.6(12) . .
C163 C158 C151 120.8(12) . .
C159 C158 C151 121.3(11) . .
C158 C159 C160 121.7(13) . .
C158 C159 H159 119.1 . .
C160 C159 H159 119.1 . .
C161 C160 C159 116.8(14) . .
C161 C160 H160 121.6 . .
C159 C160 H160 121.6 . .
C162 C161 C160 121.0(14) . .
C162 C161 H161 119.5 . .
C160 C161 H161 119.5 . .
C163 C162 C161 119.8(15) . .
C163 C162 H162 120.1 . .
C161 C162 H162 120.1 . .
C162 C163 C158 123.1(15) . .
C162 C163 H163 118.5 . .
C158 C163 H163 118.5 . .
C169 C164 C165 115.5(11) . .
C169 C164 C151 126.3(11) . .
C165 C164 C151 118.2(11) . .
C166 C165 C164 124.1(12) . .
C166 C165 H165 118.0 . .
C164 C165 H165 118.0 . .
C165 C166 C167 119.5(12) . .
C165 C166 H166 120.2 . .
C167 C166 H166 120.2 . .
C168 C167 C166 118.0(12) . .
C168 C167 H167 121.0 . .
C166 C167 H167 121.0 . .
C167 C168 C169 120.5(13) . .
C167 C168 H168 119.7 . .
C169 C168 H168 119.7 . .
C164 C169 C168 122.4(12) . .
C164 C169 H169 118.8 . .
C168 C169 H169 118.8 . .
O202 P201 O201 111.9(4) . .
O202 P201 O203 108.8(4) . .
O201 P201 O203 112.3(4) . .
O202 P201 C201 108.2(4) . .
O201 P201 C201 108.8(5) . .
O203 P201 C201 106.5(4) . .
P201 O202 Dy1 126.5(4) . .
P201 O203 Cu12 129.5(4) . .
C214 C201 C208 110.6(9) . .
C214 C201 C202 112.7(9) . .
C208 C201 C202 111.2(9) . .
C214 C201 P201 108.1(7) . .
C208 C201 P201 109.0(7) . .
C202 C201 P201 105.0(7) . .
C203 C202 C207 117.4(10) . .
C203 C202 C201 120.4(10) . .
C207 C202 C201 122.1(10) . .
C202 C203 C204 122.8(11) . .
C202 C203 H203 118.6 . .
C204 C203 H203 118.6 . .
C203 C204 C205 119.2(11) . .
C203 C204 H204 120.4 . .
C205 C204 H204 120.4 . .
C206 C205 C204 118.3(12) . .
C206 C205 H205 120.8 . .
C204 C205 H205 120.8 . .
C205 C206 C207 122.8(12) . .
C205 C206 H206 118.6 . .
C207 C206 H206 118.6 . .
C202 C207 C206 119.3(11) . .
C202 C207 H207 120.3 . .
C206 C207 H207 120.3 . .
C209 C208 C213 117.5(11) . .
C209 C208 C201 121.0(10) . .
C213 C208 C201 121.5(10) . .
C208 C209 C210 120.7(11) . .
C208 C209 H209 119.7 . .
C210 C209 H209 119.7 . .
C211 C210 C209 121.5(12) . .
C211 C210 H210 119.3 . .
C209 C210 H210 119.3 . .
C210 C211 C212 119.1(12) . .
C210 C211 H211 120.4 . .
C212 C211 H211 120.4 . .
C213 C212 C211 119.5(12) . .
C213 C212 H212 120.3 . .
C211 C212 H212 120.3 . .
C212 C213 C208 121.7(12) . .
C212 C213 H213 119.2 . .
C208 C213 H213 119.2 . .
C219 C214 C215 118.3(11) . .
C219 C214 C201 121.9(10) . .
C215 C214 C201 119.7(10) . .
C214 C215 C216 119.2(11) . .
C214 C215 H215 120.4 . .
C216 C215 H215 120.4 . .
C217 C216 C215 121.8(12) . .
C217 C216 H216 119.1 . .
C215 C216 H216 119.1 . .
C216 C217 C218 118.8(12) . .
C216 C217 H217 120.6 . .
C218 C217 H217 120.6 . .
C219 C218 C217 120.0(12) . .
C219 C218 H218 120.0 . .
C217 C218 H218 120.0 . .
C214 C219 C218 121.6(12) . .
C214 C219 H219 119.2 . .
C218 C219 H219 119.2 . .
O251 P251 O252 111.6(4) . .
O251 P251 O253 112.5(4) . .
O252 P251 O253 109.6(4) . .
O251 P251 C251 108.7(4) . .
O252 P251 C251 107.0(4) . .
O253 P251 C251 107.2(4) . .
P251 O252 Dy1 126.9(4) . .
P251 O253 Cu10 130.2(4) . 2_667
C252 C251 C264 110.4(9) . .
C252 C251 C258 109.5(9) . .
C264 C251 C258 112.3(8) . .
C252 C251 P251 109.4(7) . .
C264 C251 P251 107.7(7) . .
C258 C251 P251 107.4(7) . .
C253 C252 C257 116.7(10) . .
C253 C252 C251 122.7(10) . .
C257 C252 C251 120.6(10) . .
C254 C253 C252 121.6(11) . .
C254 C253 H253 119.2 . .
C252 C253 H253 119.2 . .
C255 C254 C253 119.6(11) . .
C255 C254 H254 120.2 . .
C253 C254 H254 120.2 . .
C254 C255 C256 121.2(11) . .
C254 C255 H255 119.4 . .
C256 C255 H255 119.4 . .
C257 C256 C255 119.5(11) . .
C257 C256 H256 120.2 . .
C255 C256 H256 120.2 . .
C256 C257 C252 121.3(11) . .
C256 C257 H257 119.3 . .
C252 C257 H257 119.3 . .
C259 C258 C263 117.7(10) . .
C259 C258 C251 123.0(10) . .
C263 C258 C251 119.3(10) . .
C260 C259 C258 120.5(11) . .
C260 C259 H259 119.8 . .
C258 C259 H259 119.8 . .
C259 C260 C261 122.1(11) . .
C259 C260 H260 118.9 . .
C261 C260 H260 118.9 . .
C262 C261 C260 119.3(11) . .
C262 C261 H261 120.4 . .
C260 C261 H261 120.4 . .
C261 C262 C263 119.0(11) . .
C261 C262 H262 120.5 . .
C263 C262 H262 120.5 . .
C262 C263 C258 121.4(11) . .
C262 C263 H263 119.3 . .
C258 C263 H263 119.3 . .
C269 C264 C265 118.0(10) . .
C269 C264 C251 120.5(9) . .
C265 C264 C251 121.5(10) . .
C264 C265 C266 120.4(11) . .
C264 C265 H265 119.8 . .
C266 C265 H265 119.8 . .
C267 C266 C265 120.2(11) . .
C267 C266 H266 119.9 . .
C265 C266 H266 119.9 . .
C266 C267 C268 120.4(11) . .
C266 C267 H267 119.8 . .
C268 C267 H267 119.8 . .
C269 C268 C267 119.7(11) . .
C269 C268 H268 120.2 . .
C267 C268 H268 120.2 . .
C268 C269 C264 121.3(10) . .
C268 C269 H269 119.4 . .
C264 C269 H269 119.4 . .
C301 O301 Dy2 92.4(6) . .
C301 O302 Dy2 93.7(6) . .
O301 C301 O302 120.4(9) . .
O301 C301 C302 120.2(10) . .
O302 C301 C302 119.3(10) . .
O301 C301 Dy2 61.8(5) . .
O302 C301 Dy2 59.6(5) . .
C302 C301 Dy2 168.7(8) . .
C301 C302 H30A 109.5 . .
C301 C302 H30B 109.5 . .
H30A C302 H30B 109.5 . .
C301 C302 H30C 109.5 . .
H30A C302 H30C 109.5 . .
H30B C302 H30C 109.5 . .
C311 O311 Dy2 149.3(8) . .
C311 O312 Cu8 108.0(7) . 2_667
O311 C311 O312 121.7(10) . .
O311 C311 C312 119.0(11) . .
O312 C311 C312 119.1(10) . .
C311 C312 H31A 109.5 . .
C311 C312 H31B 109.5 . .
H31A C312 H31B 109.5 . .
C311 C312 H31C 109.5 . .
H31A C312 H31C 109.5 . .
H31B C312 H31C 109.5 . .
C321 O322 Cu8 115.2(7) . .
O322 C321 O321 123.9(10) . .
O322 C321 C322 116.5(10) . .
O321 C321 C322 119.6(10) . .
C321 C322 H32A 109.5 . .
C321 C322 H32B 109.5 . .
H32A C322 H32B 109.5 . .
C321 C322 H32C 109.5 . .
H32A C322 H32C 109.5 . .
H32B C322 H32C 109.5 . .
C331 O331 Dy4 95.1(7) . .
C331 O332 Dy4 91.0(7) . .
O332 C331 O331 118.7(11) . .
O332 C331 C332 123.4(11) . .
O331 C331 C332 117.9(11) . .
O332 C331 Dy4 62.5(6) . .
O331 C331 Dy4 57.1(6) . .
C332 C331 Dy4 170.2(8) . .
C331 C332 H33A 109.5 . .
C331 C332 H33B 109.5 . .
H33A C332 H33B 109.5 . .
C331 C332 H33C 109.5 . .
H33A C332 H33C 109.5 . .
H33B C332 H33C 109.5 . .
C341 O341 Dy4 146.9(7) . .
C341 O342 Cu11 108.5(7) . .
O341 C341 O342 121.2(10) . .
O341 C341 C342 121.0(10) . .
O342 C341 C342 117.7(10) . .
C341 C342 H34A 109.5 . .
C341 C342 H34B 109.5 . .
H34A C342 H34B 109.5 . .
C341 C342 H34C 109.5 . .
H34A C342 H34C 109.5 . .
H34B C342 H34C 109.5 . .
C351 O351 Cu11 113.7(6) . .
O352 C351 O351 121.6(9) . .
O352 C351 C352 119.7(9) . .
O351 C351 C352 118.7(9) . .
C351 C352 H35A 109.5 . .
C351 C352 H35B 109.5 . .
H35A C352 H35B 109.5 . .
C351 C352 H35C 109.5 . .
H35A C352 H35C 109.5 . .
H35B C352 H35C 109.5 . .
C361 O362 Cu9 113.5(7) . .
O362 C361 O361 123.6(10) . .
O362 C361 C362 117.2(10) . .
O361 C361 C362 119.2(10) . .
C361 C362 H36A 109.5 . .
C361 C362 H36B 109.5 . .
H36A C362 H36B 109.5 . .
C361 C362 H36C 109.5 . .
H36A C362 H36C 109.5 . .
H36B C362 H36C 109.5 . .
C371 O371 Dy3 146.6(7) . .
C371 O372 Cu9 107.7(7) . .
O371 C371 O372 119.9(10) . .
O371 C371 C372 120.7(10) . .
O372 C371 C372 119.3(11) . .
C371 C372 H37A 109.5 . .
C371 C372 H37B 109.5 . .
H37A C372 H37B 109.5 . .
C371 C372 H37C 109.5 . .
H37A C372 H37C 109.5 . .
H37B C372 H37C 109.5 . .
C381 O381 Dy3 95.7(7) . .
C381 O382 Dy3 91.9(6) . .
O381 C381 O382 118.4(10) . .
O381 C381 C382 120.5(11) . .
O382 C381 C382 121.1(10) . .
O381 C381 Dy3 57.8(5) . .
O382 C381 Dy3 61.1(5) . .
C382 C381 Dy3 172.5(8) . .
C381 C382 H38A 109.5 . .
C381 C382 H38B 109.5 . .
H38A C382 H38B 109.5 . .
C381 C382 H38C 109.5 . .
H38A C382 H38C 109.5 . .
H38B C382 H38C 109.5 . .
O402 N400 O402 179.995(5) 2_667 .
O402 N400 O400 117.8(8) 2_667 2_667
O402 N400 O400 62.2(8) . 2_667
O402 N400 O400 62.2(8) 2_667 .
O402 N400 O400 117.8(8) . .
O400 N400 O400 180.0(3) 2_667 .
O402 N400 O401 59.7(8) 2_667 2_667
O402 N400 O401 120.3(8) . 2_667
O400 N400 O401 60.2(8) 2_667 2_667
O400 N400 O401 119.8(8) . 2_667
O402 N400 O401 120.3(8) 2_667 .
O402 N400 O401 59.7(8) . .
O400 N400 O401 119.8(8) 2_667 .
O400 N400 O401 60.2(8) . .
O401 N400 O401 180.0(12) 2_667 .
N400 O400 O401 60.2(9) . .
N400 O400 O402 58.2(8) . 2_667
O401 O400 O402 116.4(13) . 2_667
N400 O400 Cu3 134.8(9) . .
O401 O400 Cu3 74.6(9) . .
O402 O400 Cu3 161.4(11) 2_667 .
N400 O400 Cu1 130.5(8) . .
O401 O400 Cu1 160.0(11) . .
O402 O400 Cu1 72.4(9) 2_667 .
Cu3 O400 Cu1 92.6(5) . .
N400 O402 O401 61.2(9) . .
N400 O402 O400 59.6(8) . 2_667
O401 O402 O400 118.6(13) . 2_667
N400 O402 Cu4 133.6(9) . 2_667
O401 O402 Cu4 72.4(8) . 2_667
O400 O402 Cu4 161.6(11) 2_667 2_667
N400 O402 Cu1 133.2(8) . 2_667
O401 O402 Cu1 162.4(11) . 2_667
O400 O402 Cu1 73.8(9) 2_667 2_667
Cu4 O402 Cu1 92.5(5) 2_667 2_667
O402 O401 O400 116.6(14) . .
O402 O401 N400 59.1(8) . .
O400 O401 N400 59.6(9) . .
O402 O401 Cu4 74.6(9) . 2_667
O400 O401 Cu4 160.8(11) . 2_667
N400 O401 Cu4 133.6(8) . 2_667
O402 O401 Cu3 163.0(11) . .
O400 O401 Cu3 71.7(9) . .
N400 O401 Cu3 131.3(8) . .
Cu4 O401 Cu3 93.7(5) 2_667 .
N11S C11S C12S 176(3) . .
C11S C12S H12A 109.5 . .
C11S C12S H12B 109.5 . .
H12A C12S H12B 109.5 . .
C11S C12S H12C 109.5 . .
H12A C12S H12C 109.5 . .
H12B C12S H12C 109.5 . .
N31S C31S C32S 172(3) . .
C31S C32S H32D 109.5 . .
C31S C32S H32E 109.5 . .
H32D C32S H32E 109.5 . .
C31S C32S H32F 109.5 . .
H32D C32S H32F 109.5 . .
H32E C32S H32F 109.5 . .
N41S C41S C42S 176(2) . .
C41S C42S H42A 109.5 . .
C41S C42S H42B 109.5 . .
H42A C42S H42B 109.5 . .
C41S C42S H42C 109.5 . .
H42A C42S H42C 109.5 . .
H42B C42S H42C 109.5 . .
N51S C51S C52S 159(4) . .
C51S C52S H52A 109.5 . .
C51S C52S H52B 109.5 . .
H52A C52S H52B 109.5 . .
C51S C52S H52C 109.5 . .
H52A C52S H52C 109.5 . .
H52B C52S H52C 109.5 . .
N61S C61S C62S 175(3) . .
C61S C62S H62A 109.5 . .
C61S C62S H62B 109.5 . .
H62A C62S H62B 109.5 . .
C61S C62S H62C 109.5 . .
H62A C62S H62C 109.5 . .
H62B C62S H62C 109.5 . .
N71S C71S C72S 153(4) . .
C71S C72S H72A 109.5 . .
C71S C72S H72B 109.5 . .
H72A C72S H72B 109.5 . .
C71S C72S H72C 109.5 . .
H72A C72S H72C 109.5 . .
H72B C72S H72C 109.5 . .
N81S C81S C82S 163(5) . .
C81S C82S H82A 109.5 . .
C81S C82S H82B 109.5 . .
H82A C82S H82B 109.5 . .
C81S C82S H82C 109.5 . .
H82A C82S H82C 109.5 . .
H82B C82S H82C 109.5 . .
N91S C91S C92S 157(4) . .
C91S C92S H92A 109.5 . .
C91S C92S H92B 109.5 . .
H92A C92S H92B 109.5 . .
C91S C92S H92C 109.5 . .
H92A C92S H92C 109.5 . .
H92B C92S H92C 109.5 . .
N11X C11X C12X 173(4) . .
C11X C12X H12D 109.5 . .
C11X C12X H12E 109.5 . .
H12D C12X H12E 109.5 . .
C11X C12X H12F 109.5 . .
H12D C12X H12F 109.5 . .
H12E C12X H12F 109.5 . .
N21X C21X C22X 146(4) . .
C21X C22X H22B 109.5 . .
C21X C22X H22C 109.5 . .
H22B C22X H22C 109.5 . .
C21X C22X H22D 109.5 . .
H22B C22X H22D 109.5 . .
H22C C22X H22D 109.5 . .

loop_
_geom_bond_atom_site_label_1
_geom_bond_atom_site_label_2
_geom_bond_distance
_geom_bond_site_symmetry_2
Dy1 O252 2.304(7) .
Dy1 O53 2.322(6) .
Dy1 O202 2.343(7) .
Dy1 O7 2.443(7) .
Dy1 O80 2.455(6) 2_667
Dy1 O70 2.463(6) 2_667
Dy1 O200 2.578(7) .
Dy1 O8 2.589(6) .
Dy1 O9 2.597(7) .
Dy1 Cu5 3.3046(15) .
Dy1 Cu2 3.322(2) 2_667
Dy1 Cu6 3.3272(15) .
Dy2 O151 2.211(7) .
Dy2 O311 2.289(7) .
Dy2 O90 2.348(6) 2_667
Dy2 O20 2.374(6) .
Dy2 O10 2.436(6) .
Dy2 O6W 2.439(7) .
Dy2 O302 2.447(7) .
Dy2 O301 2.497(7) .
Dy2 C301 2.830(10) .
Dy2 Cu3 3.268(3) 2_667
Dy2 Cu4 3.3728(17) .
Dy2 Cu6 3.4542(16) .
Dy3 O12 2.210(6) .
Dy3 O371 2.284(7) .
Dy3 O3 2.374(7) .
Dy3 O1 2.378(6) .
Dy3 O381 2.387(7) .
Dy3 O2 2.451(7) .
Dy3 O382 2.459(7) .
Dy3 O5W 2.468(7) .
Dy3 C381 2.807(11) .
Dy3 Cu1 3.2732(15) .
Dy3 Cu3 3.405(2) .
Dy3 Cu5 3.4441(16) .
Dy4 O103 2.213(7) .
Dy4 O341 2.318(7) .
Dy4 O331 2.345(8) .
Dy4 O6 2.388(6) .
Dy4 O4 2.388(6) .
Dy4 O5 2.448(7) .
Dy4 O332 2.466(7) .
Dy4 O2W 2.474(6) .
Dy4 C331 2.781(12) .
Dy4 Cu4 3.2670(16) .
Dy4 Cu1 3.3795(16) .
Dy4 Cu2 3.444(3) .
Cu1 O5 1.970(7) .
Cu1 O3 1.983(7) .
Cu1 O4 1.984(6) .
Cu1 O1 1.989(6) .
Cu1 O402 2.294(13) 2_667
Cu1 O400 2.310(14) .
Cu2 O6 1.914(6) .
Cu2 O70 1.932(6) .
Cu2 O5 1.981(6) .
Cu2 O80 2.029(6) .
Cu2 O200 2.375(7) 2_667
Cu2 Dy1 3.322(2) 2_667
Cu3 O2 1.962(6) .
Cu3 O20 1.977(6) 2_667
Cu3 O90 1.987(7) .
Cu3 O3 1.989(7) .
Cu3 O400 2.242(13) .
Cu3 O401 2.277(13) .
Cu3 Dy2 3.268(3) 2_667
Cu4 O10 1.970(6) .
Cu4 O4 1.977(7) .
Cu4 O6 1.980(6) .
Cu4 O90 1.995(6) 2_667
Cu4 O401 2.264(14) 2_667
Cu4 O402 2.289(13) 2_667
Cu5 O1 1.903(7) .
Cu5 O80 1.920(6) 2_667
Cu5 O2 1.971(6) .
Cu5 O7 2.028(7) .
Cu5 O8 2.372(6) .
Cu6 O20 1.921(6) .
Cu6 O7 1.936(7) .
Cu6 O10 1.991(7) .
Cu6 O70 2.014(6) 2_667
Cu6 O9 2.383(7) .
Cu7 O11 1.908(7) .
Cu7 O51 1.928(7) .
Cu7 O40 1.953(7) .
Cu7 O1W 2.003(8) .
Cu8 O322 1.940(7) .
Cu8 O13 1.944(7) .
Cu8 O40 1.954(7) .
Cu8 O312 1.977(7) 2_667
Cu9 O102 1.937(7) .
Cu9 O30 1.944(6) .
Cu9 O362 1.944(7) .
Cu9 O372 1.969(7) .
Cu10 O101 1.913(7) .
Cu10 O253 1.939(7) 2_667
Cu10 O30 1.961(7) .
Cu10 O4W 2.008(8) .
Cu11 O152 1.945(7) .
Cu11 O351 1.945(7) .
Cu11 O60 1.954(7) .
Cu11 O342 1.975(7) .
Cu12 O153 1.898(7) .
Cu12 O203 1.935(7) .
Cu12 O60 1.936(7) .
Cu12 O3W 2.005(8) .
O20 Cu3 1.977(6) 2_667
O70 Cu6 2.014(6) 2_667
O70 Dy1 2.463(6) 2_667
O80 Cu5 1.920(6) 2_667
O80 Dy1 2.455(6) 2_667
O90 Cu4 1.995(6) 2_667
O90 Dy2 2.348(6) 2_667
O200 Cu2 2.375(7) 2_667
P11 O12 1.512(7) .
P11 O11 1.531(7) .
P11 O13 1.540(7) .
P11 C11 1.868(11) .
C11 C18 1.517(12) .
C11 C12 1.529(15) .
C11 C24 1.541(15) .
C11 C18A 1.578(12) .
C12 C13 1.394(15) .
C12 C17 1.414(15) .
C13 C14 1.408(15) .
C13 H13 0.9300 .
C14 C15 1.388(16) .
C14 H14 0.9300 .
C15 C16 1.386(17) .
C15 H15 0.9300 .
C16 C17 1.419(16) .
C16 H16 0.9300 .
C17 H17 0.9300 .
C18 C19 1.3900 .
C18 C23 1.3900 .
C19 C20 1.3900 .
C19 H19 0.9300 .
C20 C21 1.3900 .
C20 H20 0.9300 .
C21 C22 1.3900 .
C21 H21 0.9300 .
C22 C23 1.3900 .
C22 H22 0.9300 .
C23 H23 0.9300 .
C18A C19A 1.3900 .
C18A C23A 1.3900 .
C19A C20A 1.3901 .
C19A H19A 0.9300 .
C20A C21A 1.3900 .
C20A H20A 0.9300 .
C21A C22A 1.3900 .
C21A H21A 0.9300 .
C22A C23A 1.3900 .
C22A H22A 0.9300 .
C23A H23A 0.9300 .
C24 C25 1.377(14) .
C24 C29 1.386(15) .
C25 C26 1.393(15) .
C25 H25 0.9300 .
C26 C27 1.355(16) .
C26 H26 0.9300 .
C27 C28 1.361(15) .
C27 H27 0.9300 .
C28 C29 1.364(15) .
C28 H28 0.9300 .
C29 H29 0.9300 .
P51 O52 1.502(7) .
P51 O53 1.526(7) .
P51 O51 1.550(7) .
P51 C51 1.869(11) .
C51 C58 1.539(15) .
C51 C52 1.539(15) .
C51 C64 1.557(15) .
C52 C57 1.386(14) .
C52 C53 1.399(14) .
C53 C54 1.372(15) .
C53 H53 0.9300 .
C54 C55 1.373(15) .
C54 H54 0.9300 .
C55 C56 1.377(16) .
C55 H55 0.9300 .
C56 C57 1.415(15) .
C56 H56 0.9300 .
C57 H57 0.9300 .
C58 C63 1.385(15) .
C58 C59 1.388(15) .
C59 C60 1.400(15) .
C59 H59 0.9300 .
C60 C61 1.394(17) .
C60 H60 0.9300 .
C61 C62 1.397(16) .
C61 H61 0.9300 .
C62 C63 1.373(15) .
C62 H62 0.9300 .
C63 H63 0.9300 .
C64 C69 1.377(15) .
C64 C65 1.382(14) .
C65 C66 1.387(14) .
C65 H65 0.9300 .
C66 C67 1.363(15) .
C66 H66 0.9300 .
C67 C68 1.353(15) .
C67 H67 0.9300 .
C68 C69 1.406(15) .
C68 H68 0.9300 .
C69 H69 0.9300 .
P101 O101 1.513(7) .
P101 O103 1.519(7) .
P101 O102 1.539(7) .
P101 C101 1.890(12) .
C101 C102 1.525(16) .
C101 C114 1.527(16) .
C101 C02B 1.53(3) .
C101 C108 1.540(16) .
C102 C103 1.3900 .
C102 C107 1.3900 .
C103 C104 1.3900 .
C103 H103 0.9300 .
C104 C105 1.3900 .
C104 H104 0.9300 .
C105 C106 1.3900 .
C105 H105 0.9300 .
C106 C107 1.3900 .
C106 H106 0.9300 .
C107 H107 0.9300 .
C02B C03B 1.3900 .
C02B C07B 1.3900 .
C03B C04B 1.3900 .
C03B H03B 0.9300 .
C04B C05B 1.3900 .
C04B H04B 0.9300 .
C05B C06B 1.3900 .
C05B H05B 0.9300 .
C06B C07B 1.3900 .
C06B H06B 0.9300 .
C07B H07B 0.9300 .
C108 C109 1.348(16) .
C108 C113 1.370(16) .
C109 C110 1.392(19) .
C109 H109 0.9300 .
C110 C111 1.341(19) .
C110 H110 0.9300 .
C111 C112 1.302(17) .
C111 H111 0.9300 .
C112 C113 1.395(16) .
C112 H112 0.9300 .
C113 H113 0.9300 .
C114 C119 1.379(17) .
C114 C115 1.395(17) .
C115 C116 1.375(17) .
C115 H115 0.9300 .
C116 C117 1.37(2) .
C116 H116 0.9300 .
C117 C118 1.403(19) .
C117 H117 0.9300 .
C118 C119 1.404(17) .
C118 H118 0.9300 .
C119 H119 0.9300 .
P151 O151 1.515(7) .
P151 O153 1.517(7) .
P151 O152 1.535(7) .
P151 C151 1.874(11) .
C151 C164 1.503(16) .
C151 C158 1.515(16) .
C151 C152 1.559(15) .
C152 C153 1.364(15) .
C152 C157 1.433(15) .
C153 C154 1.375(14) .
C153 H153 0.9300 .
C154 C155 1.337(16) .
C154 H154 0.9300 .
C155 C156 1.386(17) .
C155 H155 0.9300 .
C156 C157 1.396(16) .
C156 H156 0.9300 .
C157 H157 0.9300 .
C158 C163 1.370(16) .
C158 C159 1.384(17) .
C159 C160 1.431(16) .
C159 H159 0.9300 .
C160 C161 1.389(19) .
C160 H160 0.9300 .
C161 C162 1.38(2) .
C161 H161 0.9300 .
C162 C163 1.350(16) .
C162 H162 0.9300 .
C163 H163 0.9300 .
C164 C169 1.377(16) .
C164 C165 1.392(15) .
C165 C166 1.383(16) .
C165 H165 0.9300 .
C166 C167 1.399(17) .
C166 H166 0.9300 .
C167 C168 1.387(16) .
C167 H167 0.9300 .
C168 C169 1.411(17) .
C168 H168 0.9300 .
C169 H169 0.9300 .
P201 O202 1.516(7) .
P201 O201 1.520(7) .
P201 O203 1.551(7) .
P201 C201 1.902(11) .
C201 C214 1.515(15) .
C201 C208 1.530(15) .
C201 C202 1.542(14) .
C202 C203 1.362(15) .
C202 C207 1.383(14) .
C203 C204 1.377(14) .
C203 H203 0.9300 .
C204 C205 1.382(15) .
C204 H204 0.9300 .
C205 C206 1.337(16) .
C205 H205 0.9300 .
C206 C207 1.388(15) .
C206 H206 0.9300 .
C207 H207 0.9300 .
C208 C209 1.376(15) .
C208 C213 1.397(14) .
C209 C210 1.400(15) .
C209 H209 0.9300 .
C210 C211 1.349(16) .
C210 H210 0.9300 .
C211 C212 1.398(16) .
C211 H211 0.9300 .
C212 C213 1.385(15) .
C212 H212 0.9300 .
C213 H213 0.9300 .
C214 C219 1.375(15) .
C214 C215 1.394(14) .
C215 C216 1.411(15) .
C215 H215 0.9300 .
C216 C217 1.350(16) .
C216 H216 0.9300 .
C217 C218 1.390(16) .
C217 H217 0.9300 .
C218 C219 1.389(16) .
C218 H218 0.9300 .
C219 H219 0.9300 .
P251 O251 1.513(7) .
P251 O252 1.532(7) .
P251 O253 1.546(7) .
P251 C251 1.872(11) .
O253 Cu10 1.939(7) 2_667
C251 C252 1.518(14) .
C251 C264 1.544(14) .
C251 C258 1.552(15) .
C252 C253 1.414(14) .
C252 C257 1.418(14) .
C253 C254 1.380(14) .
C253 H253 0.9300 .
C254 C255 1.366(15) .
C254 H254 0.9300 .
C255 C256 1.391(15) .
C255 H255 0.9300 .
C256 C257 1.375(14) .
C256 H256 0.9300 .
C257 H257 0.9300 .
C258 C259 1.389(15) .
C258 C263 1.409(14) .
C259 C260 1.353(15) .
C259 H259 0.9300 .
C260 C261 1.387(15) .
C260 H260 0.9300 .
C261 C262 1.378(15) .
C261 H261 0.9300 .
C262 C263 1.394(15) .
C262 H262 0.9300 .
C263 H263 0.9300 .
C264 C269 1.397(14) .
C264 C265 1.401(14) .
C265 C266 1.402(14) .
C265 H265 0.9300 .
C266 C267 1.339(15) .
C266 H266 0.9300 .
C267 C268 1.416(15) .
C267 H267 0.9300 .
C268 C269 1.360(14) .
C268 H268 0.9300 .
C269 H269 0.9300 .
O301 C301 1.230(11) .
O302 C301 1.274(11) .
C301 C302 1.286(11) .
C302 H30A 0.9600 .
C302 H30B 0.9600 .
C302 H30C 0.9600 .
O311 C311 1.256(12) .
O312 C311 1.269(13) .
O312 Cu8 1.977(7) 2_667
C311 C312 1.493(15) .
C312 H31A 0.9600 .
C312 H31B 0.9600 .
C312 H31C 0.9600 .
O321 C321 1.270(12) .
O322 C321 1.246(12) .
C321 C322 1.520(14) .
C322 H32A 0.9600 .
C322 H32B 0.9600 .
C322 H32C 0.9600 .
O331 C331 1.299(13) .
O332 C331 1.240(13) .
C331 C332 1.431(15) .
C332 H33A 0.9600 .
C332 H33B 0.9600 .
C332 H33C 0.9600 .
O341 C341 1.260(12) .
O342 C341 1.266(12) .
C341 C342 1.479(15) .
C342 H34A 0.9600 .
C342 H34B 0.9600 .
C342 H34C 0.9600 .
O351 C351 1.275(11) .
O352 C351 1.264(11) .
C351 C352 1.495(13) .
C352 H35A 0.9600 .
C352 H35B 0.9600 .
C352 H35C 0.9600 .
O361 C361 1.258(13) .
O362 C361 1.255(13) .
C361 C362 1.530(14) .
C362 H36A 0.9600 .
C362 H36B 0.9600 .
C362 H36C 0.9600 .
O371 C371 1.260(12) .
O372 C371 1.288(12) .
C371 C372 1.475(14) .
C372 H37A 0.9600 .
C372 H37B 0.9600 .
C372 H37C 0.9600 .
O381 C381 1.257(12) .
O382 C381 1.275(12) .
C381 C382 1.372(13) .
C382 H38A 0.9600 .
C382 H38B 0.9600 .
C382 H38C 0.9600 .
N400 O402 1.285(14) 2_667
N400 O402 1.285(14) .
N400 O400 1.304(14) 2_667
N400 O400 1.304(14) .
N400 O401 1.313(13) 2_667
N400 O401 1.313(13) .
O400 O401 1.312(18) .
O400 O402 1.338(18) 2_667
O402 O401 1.294(17) .
O402 O400 1.338(18) 2_667
O402 Cu4 2.289(13) 2_667
O402 Cu1 2.294(13) 2_667
O401 Cu4 2.264(13) 2_667
N11S C11S 1.00(2) .
C11S C12S 1.45(3) .
C12S H12A 0.9600 .
C12S H12B 0.9600 .
C12S H12C 0.9600 .
N31S C31S 1.08(3) .
C31S C32S 1.38(3) .
C32S H32D 0.9600 .
C32S H32E 0.9600 .
C32S H32F 0.9600 .
N41S C41S 1.113(17) .
C41S C42S 1.524(19) .
C42S H42A 0.9600 .
C42S H42B 0.9600 .
C42S H42C 0.9600 .
N51S C51S 1.17(2) .
C51S C52S 1.62(2) .
C52S H52A 0.9600 .
C52S H52B 0.9600 .
C52S H52C 0.9600 .
C52T C52T 1.92(6) 2_766
N61S C61S 1.13(3) .
C61S C62S 1.46(4) .
C62S H62A 0.9600 .
C62S H62B 0.9600 .
C62S H62C 0.9600 .
N71S C71S 1.12(2) .
C71S C72S 1.58(2) .
C72S H72A 0.9600 .
C72S H72B 0.9600 .
C72S H72C 0.9600 .
N81S C81S 1.14(4) .
C81S C82S 1.56(5) .
C82S H82A 0.9600 .
C82S H82B 0.9600 .
C82S H82C 0.9600 .
N91S C91S 1.12(2) .
C91S C92S 1.53(2) .
C92S H92A 0.9600 .
C92S H92B 0.9600 .
C92S H92C 0.9600 .
N11X C11X 1.22(4) .
C11X C12X 1.33(4) .
C12X H12D 0.9600 .
C12X H12E 0.9600 .
C12X H12F 0.9600 .
N21X C21X 1.26(4) .
C21X C22X 1.56(4) .
C22X H22B 0.9601 .
C22X H22C 0.9601 .
C22X H22D 0.9601 .

loop_
_geom_torsion_atom_site_label_1
_geom_torsion_atom_site_label_2
_geom_torsion_atom_site_label_3
_geom_torsion_atom_site_label_4
_geom_torsion
_geom_torsion_site_symmetry_1
_geom_torsion_site_symmetry_4
O12 Dy3 Cu1 O5 -72.5(4) . .
O371 Dy3 Cu1 O5 5.5(2) . .
O3 Dy3 Cu1 O5 -56.5(4) . .
O1 Dy3 Cu1 O5 165.0(4) . .
O381 Dy3 Cu1 O5 100.8(2) . .
O2 Dy3 Cu1 O5 -127.6(3) . .
O382 Dy3 Cu1 O5 165.9(2) . .
O5W Dy3 Cu1 O5 65.9(3) . .
C381 Dy3 Cu1 O5 134.2(3) . .
Cu3 Dy3 Cu1 O5 -93.9(2) . .
Cu5 Dy3 Cu1 O5 -159.8(2) . .
O12 Dy3 Cu1 O3 -16.0(4) . .
O371 Dy3 Cu1 O3 62.0(3) . .
O1 Dy3 Cu1 O3 -138.5(4) . .
O381 Dy3 Cu1 O3 157.4(3) . .
O2 Dy3 Cu1 O3 -71.1(3) . .
O382 Dy3 Cu1 O3 -137.5(3) . .
O5W Dy3 Cu1 O3 122.4(3) . .
C381 Dy3 Cu1 O3 -169.2(3) . .
Cu3 Dy3 Cu1 O3 -37.4(3) . .
Cu5 Dy3 Cu1 O3 -103.3(3) . .
O12 Dy3 Cu1 O4 166.3(4) . .
O371 Dy3 Cu1 O4 -115.8(3) . .
O3 Dy3 Cu1 O4 -177.8(4) . .
O1 Dy3 Cu1 O4 43.8(4) . .
O381 Dy3 Cu1 O4 -20.4(3) . .
O2 Dy3 Cu1 O4 111.2(3) . .
O382 Dy3 Cu1 O4 44.7(3) . .
O5W Dy3 Cu1 O4 -55.4(3) . .
C381 Dy3 Cu1 O4 13.0(3) . .
Cu3 Dy3 Cu1 O4 144.9(3) . .
Cu5 Dy3 Cu1 O4 78.9(3) . .
O12 Dy3 Cu1 O1 122.5(4) . .
O371 Dy3 Cu1 O1 -159.5(3) . .
O3 Dy3 Cu1 O1 138.5(4) . .
O381 Dy3 Cu1 O1 -64.2(3) . .
O2 Dy3 Cu1 O1 67.4(3) . .
O382 Dy3 Cu1 O1 0.9(3) . .
O5W Dy3 Cu1 O1 -99.1(3) . .
C381 Dy3 Cu1 O1 -30.8(3) . .
Cu3 Dy3 Cu1 O1 101.1(3) . .
Cu5 Dy3 Cu1 O1 35.2(3) . .
O12 Dy3 Cu1 O402 60.3(4) . 2_667
O371 Dy3 Cu1 O402 138.2(5) . 2_667
O3 Dy3 Cu1 O402 76.3(4) . 2_667
O1 Dy3 Cu1 O402 -62.2(4) . 2_667
O381 Dy3 Cu1 O402 -126.4(5) . 2_667
O2 Dy3 Cu1 O402 5.2(4) . 2_667
O382 Dy3 Cu1 O402 -61.3(5) . 2_667
O5W Dy3 Cu1 O402 -161.3(4) . 2_667
C381 Dy3 Cu1 O402 -93.0(5) . 2_667
Cu3 Dy3 Cu1 O402 38.9(4) . 2_667
Cu5 Dy3 Cu1 O402 -27.0(4) . 2_667
O12 Dy3 Cu1 O400 45.4(3) . .
O371 Dy3 Cu1 O400 123.4(4) . .
O3 Dy3 Cu1 O400 61.4(3) . .
O1 Dy3 Cu1 O400 -77.1(3) . .
O381 Dy3 Cu1 O400 -141.3(4) . .
O2 Dy3 Cu1 O400 -9.7(3) . .
O382 Dy3 Cu1 O400 -76.2(4) . .
O5W Dy3 Cu1 O400 -176.2(3) . .
C381 Dy3 Cu1 O400 -107.9(5) . .
Cu3 Dy3 Cu1 O400 24.0(3) . .
Cu5 Dy3 Cu1 O400 -41.9(3) . .
O12 Dy3 Cu1 Dy4 -133.9(3) . .
O371 Dy3 Cu1 Dy4 -55.93(18) . .
O3 Dy3 Cu1 Dy4 -117.9(3) . .
O1 Dy3 Cu1 Dy4 103.6(3) . .
O381 Dy3 Cu1 Dy4 39.4(2) . .
O2 Dy3 Cu1 Dy4 171.01(16) . .
O382 Dy3 Cu1 Dy4 104.5(2) . .
O5W Dy3 Cu1 Dy4 4.5(2) . .
C381 Dy3 Cu1 Dy4 72.9(3) . .
Cu3 Dy3 Cu1 Dy4 -155.28(7) . .
Cu5 Dy3 Cu1 Dy4 138.80(7) . .
O103 Dy4 Cu1 O5 -81.9(3) . .
O341 Dy4 Cu1 O5 -161.3(3) . .
O331 Dy4 Cu1 O5 3.9(9) . .
O6 Dy4 Cu1 O5 70.5(3) . .
O4 Dy4 Cu1 O5 147.7(4) . .
O332 Dy4 Cu1 O5 -5.5(3) . .
O2W Dy4 Cu1 O5 127.2(3) . .
C331 Dy4 Cu1 O5 -8.3(4) . .
Cu4 Dy4 Cu1 O5 108.7(3) . .
Cu2 Dy4 Cu1 O5 39.7(3) . .
O103 Dy4 Cu1 O3 -43.0(3) . .
O341 Dy4 Cu1 O3 -122.4(3) . .
O331 Dy4 Cu1 O3 42.8(9) . .
O6 Dy4 Cu1 O3 109.4(3) . .
O4 Dy4 Cu1 O3 -173.5(4) . .
O5 Dy4 Cu1 O3 38.9(4) . .
O332 Dy4 Cu1 O3 33.3(3) . .
O2W Dy4 Cu1 O3 166.1(3) . .
C331 Dy4 Cu1 O3 30.6(4) . .
Cu4 Dy4 Cu1 O3 147.5(3) . .
Cu2 Dy4 Cu1 O3 78.6(3) . .
O103 Dy4 Cu1 O4 130.4(3) . .
O341 Dy4 Cu1 O4 51.0(3) . .
O331 Dy4 Cu1 O4 -143.7(9) . .
O6 Dy4 Cu1 O4 -77.1(3) . .
O5 Dy4 Cu1 O4 -147.7(4) . .
O332 Dy4 Cu1 O4 -153.2(3) . .
O2W Dy4 Cu1 O4 -20.5(3) . .
C331 Dy4 Cu1 O4 -155.9(4) . .
Cu4 Dy4 Cu1 O4 -39.0(3) . .
Cu2 Dy4 Cu1 O4 -107.9(3) . .
O103 Dy4 Cu1 O1 84.9(3) . .
O341 Dy4 Cu1 O1 5.5(2) . .
O331 Dy4 Cu1 O1 170.7(9) . .
O6 Dy4 Cu1 O1 -122.7(3) . .
O4 Dy4 Cu1 O1 -45.6(4) . .
O5 Dy4 Cu1 O1 166.8(4) . .
O332 Dy4 Cu1 O1 161.3(2) . .
O2W Dy4 Cu1 O1 -66.0(3) . .
C331 Dy4 Cu1 O1 158.5(4) . .
Cu4 Dy4 Cu1 O1 -84.5(2) . .
Cu2 Dy4 Cu1 O1 -153.5(2) . .
O103 Dy4 Cu1 O402 -167.2(3) . 2_667
O341 Dy4 Cu1 O402 113.4(4) . 2_667
O331 Dy4 Cu1 O402 -81.3(10) . 2_667
O6 Dy4 Cu1 O402 -14.8(3) . 2_667
O4 Dy4 Cu1 O402 62.4(3) . 2_667
O5 Dy4 Cu1 O402 -85.3(3) . 2_667
O332 Dy4 Cu1 O402 -90.8(4) . 2_667
O2W Dy4 Cu1 O402 41.9(3) . 2_667
C331 Dy4 Cu1 O402 -93.6(5) . 2_667
Cu4 Dy4 Cu1 O402 23.4(3) . 2_667
Cu2 Dy4 Cu1 O402 -45.6(3) . 2_667
O103 Dy4 Cu1 O400 -155.4(4) . .
O341 Dy4 Cu1 O400 125.2(5) . .
O331 Dy4 Cu1 O400 -69.5(10) . .
O6 Dy4 Cu1 O400 -2.9(4) . .
O4 Dy4 Cu1 O400 74.2(4) . .
O5 Dy4 Cu1 O400 -73.5(4) . .
O332 Dy4 Cu1 O400 -79.0(5) . .
O2W Dy4 Cu1 O400 53.7(4) . .
C331 Dy4 Cu1 O400 -81.7(5) . .
Cu4 Dy4 Cu1 O400 35.2(4) . .
Cu2 Dy4 Cu1 O400 -33.8(4) . .
O103 Dy4 Cu1 Dy3 23.72(19) . .
O341 Dy4 Cu1 Dy3 -55.66(17) . .
O331 Dy4 Cu1 Dy3 109.6(9) . .
O6 Dy4 Cu1 Dy3 176.15(16) . .
O4 Dy4 Cu1 Dy3 -106.7(3) . .
O5 Dy4 Cu1 Dy3 105.6(3) . .
O332 Dy4 Cu1 Dy3 100.11(19) . .
O2W Dy4 Cu1 Dy3 -127.17(18) . .
C331 Dy4 Cu1 Dy3 97.4(4) . .
Cu4 Dy4 Cu1 Dy3 -145.69(7) . .
Cu2 Dy4 Cu1 Dy3 145.34(7) . .
O103 Dy4 Cu2 O6 -176.4(3) . .
O341 Dy4 Cu2 O6 71.3(3) . .
O331 Dy4 Cu2 O6 -74.0(3) . .
O4 Dy4 Cu2 O6 78.5(3) . .
O5 Dy4 Cu2 O6 154.5(4) . .
O332 Dy4 Cu2 O6 -109.1(3) . .
O2W Dy4 Cu2 O6 5.9(3) . .
C331 Dy4 Cu2 O6 -94.5(3) . .
Cu4 Dy4 Cu2 O6 40.5(3) . .
Cu1 Dy4 Cu2 O6 113.8(3) . .
O103 Dy4 Cu2 O70 6.9(4) . .
O341 Dy4 Cu2 O70 -105.4(3) . .
O331 Dy4 Cu2 O70 109.3(3) . .
O6 Dy4 Cu2 O70 -176.7(4) . .
O4 Dy4 Cu2 O70 -98.2(3) . .
O5 Dy4 Cu2 O70 -22.2(4) . .
O332 Dy4 Cu2 O70 74.3(3) . .
O2W Dy4 Cu2 O70 -170.8(3) . .
C331 Dy4 Cu2 O70 88.8(3) . .
Cu4 Dy4 Cu2 O70 -136.1(3) . .
Cu1 Dy4 Cu2 O70 -62.9(3) . .
O103 Dy4 Cu2 O5 29.1(3) . .
O341 Dy4 Cu2 O5 -83.2(3) . .
O331 Dy4 Cu2 O5 131.5(3) . .
O6 Dy4 Cu2 O5 -154.5(4) . .
O4 Dy4 Cu2 O5 -76.0(3) . .
O332 Dy4 Cu2 O5 96.4(3) . .
O2W Dy4 Cu2 O5 -148.6(3) . .
C331 Dy4 Cu2 O5 111.0(3) . .
Cu4 Dy4 Cu2 O5 -114.0(3) . .
Cu1 Dy4 Cu2 O5 -40.7(3) . .
O103 Dy4 Cu2 O80 -153.9(3) . .
O341 Dy4 Cu2 O80 93.9(3) . .
O331 Dy4 Cu2 O80 -51.5(3) . .
O6 Dy4 Cu2 O80 22.5(4) . .
O4 Dy4 Cu2 O80 101.0(3) . .
O5 Dy4 Cu2 O80 177.0(4) . .
O332 Dy4 Cu2 O80 -86.5(3) . .
O2W Dy4 Cu2 O80 28.4(3) . .
C331 Dy4 Cu2 O80 -72.0(3) . .
Cu4 Dy4 Cu2 O80 63.1(3) . .
Cu1 Dy4 Cu2 O80 136.3(3) . .
O103 Dy4 Cu2 O200 -81.9(3) . 2_667
O341 Dy4 Cu2 O200 165.9(3) . 2_667
O331 Dy4 Cu2 O200 20.5(2) . 2_667
O6 Dy4 Cu2 O200 94.5(3) . 2_667
O4 Dy4 Cu2 O200 173.0(2) . 2_667
O5 Dy4 Cu2 O200 -111.0(3) . 2_667
O332 Dy4 Cu2 O200 -14.52(19) . 2_667
O2W Dy4 Cu2 O200 100.4(2) . 2_667
C331 Dy4 Cu2 O200 0.0(2) . 2_667
Cu4 Dy4 Cu2 O200 135.08(17) . 2_667
Cu1 Dy4 Cu2 O200 -151.67(17) . 2_667
O103 Dy4 Cu2 Dy1 -75.2(2) . 2_667
O341 Dy4 Cu2 Dy1 172.6(3) . 2_667
O331 Dy4 Cu2 Dy1 27.3(2) . 2_667
O6 Dy4 Cu2 Dy1 101.3(3) . 2_667
O4 Dy4 Cu2 Dy1 179.79(18) . 2_667
O5 Dy4 Cu2 Dy1 -104.2(3) . 2_667
O332 Dy4 Cu2 Dy1 -7.78(19) . 2_667
O2W Dy4 Cu2 Dy1 107.14(18) . 2_667
C331 Dy4 Cu2 Dy1 6.7(2) . 2_667
Cu4 Dy4 Cu2 Dy1 141.82(9) . 2_667
Cu1 Dy4 Cu2 Dy1 -144.93(9) . 2_667
O12 Dy3 Cu3 O2 82.6(3) . .
O371 Dy3 Cu3 O2 162.0(3) . .
O3 Dy3 Cu3 O2 -148.9(4) . .
O1 Dy3 Cu3 O2 -70.6(3) . .
O381 Dy3 Cu3 O2 7.0(8) . .
O382 Dy3 Cu3 O2 4.7(3) . .
O5W Dy3 Cu3 O2 -126.8(3) . .
C381 Dy3 Cu3 O2 8.5(3) . .
Cu1 Dy3 Cu3 O2 -109.2(3) . .
Cu5 Dy3 Cu3 O2 -40.0(3) . .
O12 Dy3 Cu3 O20 -83.5(3) . 2_667
O371 Dy3 Cu3 O20 -4.1(2) . 2_667
O3 Dy3 Cu3 O20 45.0(4) . 2_667
O1 Dy3 Cu3 O20 123.2(3) . 2_667
O381 Dy3 Cu3 O20 -159.1(8) . 2_667
O2 Dy3 Cu3 O20 -166.1(4) . 2_667
O382 Dy3 Cu3 O20 -161.5(2) . 2_667
O5W Dy3 Cu3 O20 67.0(3) . 2_667
C381 Dy3 Cu3 O20 -157.6(3) . 2_667
Cu1 Dy3 Cu3 O20 84.7(2) . 2_667
Cu5 Dy3 Cu3 O20 153.9(2) . 2_667
O12 Dy3 Cu3 O90 43.4(3) . .
O371 Dy3 Cu3 O90 122.9(3) . .
O3 Dy3 Cu3 O90 171.9(4) . .
O1 Dy3 Cu3 O90 -109.8(3) . .
O381 Dy3 Cu3 O90 -32.1(8) . .
O2 Dy3 Cu3 O90 -39.1(4) . .
O382 Dy3 Cu3 O90 -34.5(3) . .
O5W Dy3 Cu3 O90 -166.0(3) . .
C381 Dy3 Cu3 O90 -30.6(3) . .
Cu1 Dy3 Cu3 O90 -148.3(3) . .
Cu5 Dy3 Cu3 O90 -79.2(3) . .
O12 Dy3 Cu3 O3 -128.5(3) . .
O371 Dy3 Cu3 O3 -49.1(3) . .
O1 Dy3 Cu3 O3 78.3(3) . .
O381 Dy3 Cu3 O3 155.9(8) . .
O2 Dy3 Cu3 O3 148.9(4) . .
O382 Dy3 Cu3 O3 153.6(3) . .
O5W Dy3 Cu3 O3 22.1(3) . .
C381 Dy3 Cu3 O3 157.4(3) . .
Cu1 Dy3 Cu3 O3 39.7(3) . .
Cu5 Dy3 Cu3 O3 108.9(3) . .
O12 Dy3 Cu3 O400 167.1(3) . .
O371 Dy3 Cu3 O400 -113.4(4) . .
O3 Dy3 Cu3 O400 -64.4(3) . .
O1 Dy3 Cu3 O400 13.9(3) . .
O381 Dy3 Cu3 O400 91.5(9) . .
O2 Dy3 Cu3 O400 84.5(3) . .
O382 Dy3 Cu3 O400 89.2(4) . .
O5W Dy3 Cu3 O400 -42.3(3) . .
C381 Dy3 Cu3 O400 93.1(5) . .
Cu1 Dy3 Cu3 O400 -24.6(3) . .
Cu5 Dy3 Cu3 O400 44.5(3) . .
O12 Dy3 Cu3 O401 156.6(4) . .
O371 Dy3 Cu3 O401 -124.0(5) . .
O3 Dy3 Cu3 O401 -74.9(4) . .
O1 Dy3 Cu3 O401 3.3(4) . .
O381 Dy3 Cu3 O401 81.0(9) . .
O2 Dy3 Cu3 O401 74.0(4) . .
O382 Dy3 Cu3 O401 78.6(5) . .
O5W Dy3 Cu3 O401 -52.9(4) . .
C381 Dy3 Cu3 O401 82.5(5) . .
Cu1 Dy3 Cu3 O401 -35.2(4) . .
Cu5 Dy3 Cu3 O401 34.0(4) . .
O12 Dy3 Cu3 Dy2 -22.48(18) . 2_667
O371 Dy3 Cu3 Dy2 56.96(18) . 2_667
O3 Dy3 Cu3 Dy2 106.0(3) . 2_667
O1 Dy3 Cu3 Dy2 -175.69(17) . 2_667
O381 Dy3 Cu3 Dy2 -98.1(8) . 2_667
O2 Dy3 Cu3 Dy2 -105.1(3) . 2_667
O382 Dy3 Cu3 Dy2 -100.40(17) . 2_667
O5W Dy3 Cu3 Dy2 128.11(18) . 2_667
C381 Dy3 Cu3 Dy2 -96.5(3) . 2_667
Cu1 Dy3 Cu3 Dy2 145.76(7) . 2_667
Cu5 Dy3 Cu3 Dy2 -145.08(7) . 2_667
O103 Dy4 Cu4 O10 74.8(4) . .
O341 Dy4 Cu4 O10 -3.5(2) . .
O331 Dy4 Cu4 O10 -99.7(2) . .
O6 Dy4 Cu4 O10 -163.9(4) . .
O4 Dy4 Cu4 O10 57.3(3) . .
O5 Dy4 Cu4 O10 128.7(3) . .
O332 Dy4 Cu4 O10 -164.5(2) . .
O2W Dy4 Cu4 O10 -63.7(3) . .
C331 Dy4 Cu4 O10 -133.1(3) . .
Cu1 Dy4 Cu4 O10 94.4(2) . .
Cu2 Dy4 Cu4 O10 160.9(2) . .
O103 Dy4 Cu4 O4 17.5(4) . .
O341 Dy4 Cu4 O4 -60.8(3) . .
O331 Dy4 Cu4 O4 -157.0(3) . .
O6 Dy4 Cu4 O4 138.8(4) . .
O5 Dy4 Cu4 O4 71.4(3) . .
O332 Dy4 Cu4 O4 138.2(3) . .
O2W Dy4 Cu4 O4 -121.0(3) . .
C331 Dy4 Cu4 O4 169.6(3) . .
Cu1 Dy4 Cu4 O4 37.1(3) . .
Cu2 Dy4 Cu4 O4 103.6(3) . .
O103 Dy4 Cu4 O6 -121.3(4) . .
O341 Dy4 Cu4 O6 160.4(2) . .
O331 Dy4 Cu4 O6 64.2(3) . .
O4 Dy4 Cu4 O6 -138.8(4) . .
O5 Dy4 Cu4 O6 -67.4(3) . .
O332 Dy4 Cu4 O6 -0.6(2) . .
O2W Dy4 Cu4 O6 100.2(3) . .
C331 Dy4 Cu4 O6 30.8(3) . .
Cu1 Dy4 Cu4 O6 -101.7(3) . .
Cu2 Dy4 Cu4 O6 -35.2(2) . .
O103 Dy4 Cu4 O90 -164.7(4) . 2_667
O341 Dy4 Cu4 O90 117.0(2) . 2_667
O331 Dy4 Cu4 O90 20.8(2) . 2_667
O6 Dy4 Cu4 O90 -43.4(3) . 2_667
O4 Dy4 Cu4 O90 177.8(4) . 2_667
O5 Dy4 Cu4 O90 -110.8(3) . 2_667
O332 Dy4 Cu4 O90 -44.0(2) . 2_667
O2W Dy4 Cu4 O90 56.8(3) . 2_667
C331 Dy4 Cu4 O90 -12.6(3) . 2_667
Cu1 Dy4 Cu4 O90 -145.1(2) . 2_667
Cu2 Dy4 Cu4 O90 -78.6(2) . 2_667
O103 Dy4 Cu4 O401 -58.2(4) . 2_667
O341 Dy4 Cu4 O401 -136.5(4) . 2_667
O331 Dy4 Cu4 O401 127.3(5) . 2_667
O6 Dy4 Cu4 O401 63.1(4) . 2_667
O4 Dy4 Cu4 O401 -75.7(4) . 2_667
O5 Dy4 Cu4 O401 -4.3(4) . 2_667
O332 Dy4 Cu4 O401 62.5(5) . 2_667
O2W Dy4 Cu4 O401 163.3(4) . 2_667
C331 Dy4 Cu4 O401 93.9(5) . 2_667
Cu1 Dy4 Cu4 O401 -38.6(4) . 2_667
Cu2 Dy4 Cu4 O401 27.9(4) . 2_667
O103 Dy4 Cu4 O402 -43.3(3) . 2_667
O341 Dy4 Cu4 O402 -121.6(4) . 2_667
O331 Dy4 Cu4 O402 142.3(4) . 2_667
O6 Dy4 Cu4 O402 78.1(3) . 2_667
O4 Dy4 Cu4 O402 -60.7(3) . 2_667
O5 Dy4 Cu4 O402 10.7(3) . 2_667
O332 Dy4 Cu4 O402 77.5(4) . 2_667
O2W Dy4 Cu4 O402 178.3(3) . 2_667
C331 Dy4 Cu4 O402 108.9(5) . 2_667
Cu1 Dy4 Cu4 O402 -23.6(3) . 2_667
Cu2 Dy4 Cu4 O402 42.8(3) . 2_667
O103 Dy4 Cu4 Dy2 136.3(3) . .
O341 Dy4 Cu4 Dy2 58.03(17) . .
O331 Dy4 Cu4 Dy2 -38.1(2) . .
O6 Dy4 Cu4 Dy2 -102.4(3) . .
O4 Dy4 Cu4 Dy2 118.8(3) . .
O5 Dy4 Cu4 Dy2 -169.76(15) . .
O332 Dy4 Cu4 Dy2 -103.0(2) . .
O2W Dy4 Cu4 Dy2 -2.1(2) . .
C331 Dy4 Cu4 Dy2 -71.6(3) . .
Cu1 Dy4 Cu4 Dy2 155.95(7) . .
Cu2 Dy4 Cu4 Dy2 -137.59(7) . .
O151 Dy2 Cu4 O10 79.0(3) . .
O311 Dy2 Cu4 O10 160.2(3) . .
O90 Dy2 Cu4 O10 -148.7(4) 2_667 .
O20 Dy2 Cu4 O10 -71.3(3) . .
O6W Dy2 Cu4 O10 -127.4(3) . .
O302 Dy2 Cu4 O10 14.4(7) . .
O301 Dy2 Cu4 O10 2.8(3) . .
C301 Dy2 Cu4 O10 9.5(3) . .
Cu3 Dy2 Cu4 O10 -109.6(3) 2_667 .
Cu6 Dy2 Cu4 O10 -40.4(3) . .
O151 Dy2 Cu4 O4 42.3(3) . .
O311 Dy2 Cu4 O4 123.4(3) . .
O90 Dy2 Cu4 O4 174.5(4) 2_667 .
O20 Dy2 Cu4 O4 -108.0(3) . .
O10 Dy2 Cu4 O4 -36.8(4) . .
O6W Dy2 Cu4 O4 -164.2(3) . .
O302 Dy2 Cu4 O4 -22.4(7) . .
O301 Dy2 Cu4 O4 -33.9(3) . .
C301 Dy2 Cu4 O4 -27.3(3) . .
Cu3 Dy2 Cu4 O4 -146.3(3) 2_667 .
Cu6 Dy2 Cu4 O4 -77.1(3) . .
O151 Dy2 Cu4 O6 -87.8(2) . .
O311 Dy2 Cu4 O6 -6.6(2) . .
O90 Dy2 Cu4 O6 44.4(4) 2_667 .
O20 Dy2 Cu4 O6 121.9(3) . .
O10 Dy2 Cu4 O6 -166.8(4) . .
O6W Dy2 Cu4 O6 65.7(3) . .
O302 Dy2 Cu4 O6 -152.5(7) . .
O301 Dy2 Cu4 O6 -164.0(2) . .
C301 Dy2 Cu4 O6 -157.3(3) . .
Cu3 Dy2 Cu4 O6 83.6(2) 2_667 .
Cu6 Dy2 Cu4 O6 152.8(2) . .
O151 Dy2 Cu4 O90 -132.3(3) . 2_667
O311 Dy2 Cu4 O90 -51.1(3) . 2_667
O20 Dy2 Cu4 O90 77.5(3) . 2_667
O10 Dy2 Cu4 O90 148.7(4) . 2_667
O6W Dy2 Cu4 O90 21.3(3) . 2_667
O302 Dy2 Cu4 O90 163.1(7) . 2_667
O301 Dy2 Cu4 O90 151.5(3) . 2_667
C301 Dy2 Cu4 O90 158.2(3) . 2_667
Cu3 Dy2 Cu4 O90 39.2(3) 2_667 2_667
Cu6 Dy2 Cu4 O90 108.3(3) . 2_667
O151 Dy2 Cu4 O401 164.9(4) . 2_667
O311 Dy2 Cu4 O401 -113.9(4) . 2_667
O90 Dy2 Cu4 O401 -62.8(3) 2_667 2_667
O20 Dy2 Cu4 O401 14.7(3) . 2_667
O10 Dy2 Cu4 O401 85.9(3) . 2_667
O6W Dy2 Cu4 O401 -41.5(3) . 2_667
O302 Dy2 Cu4 O401 100.3(8) . 2_667
O301 Dy2 Cu4 O401 88.7(4) . 2_667
C301 Dy2 Cu4 O401 95.4(4) . 2_667
Cu3 Dy2 Cu4 O401 -23.6(3) 2_667 2_667
Cu6 Dy2 Cu4 O401 45.5(3) . 2_667
O151 Dy2 Cu4 O402 153.2(4) . 2_667
O311 Dy2 Cu4 O402 -125.7(4) . 2_667
O90 Dy2 Cu4 O402 -74.6(4) 2_667 2_667
O20 Dy2 Cu4 O402 2.9(4) . 2_667
O10 Dy2 Cu4 O402 74.1(4) . 2_667
O6W Dy2 Cu4 O402 -53.3(4) . 2_667
O302 Dy2 Cu4 O402 88.5(8) . 2_667
O301 Dy2 Cu4 O402 77.0(4) . 2_667
C301 Dy2 Cu4 O402 83.6(5) . 2_667
Cu3 Dy2 Cu4 O402 -35.4(4) 2_667 2_667
Cu6 Dy2 Cu4 O402 33.7(4) . 2_667
O151 Dy2 Cu4 Dy4 -26.32(18) . .
O311 Dy2 Cu4 Dy4 54.87(18) . .
O90 Dy2 Cu4 Dy4 105.9(3) 2_667 .
O20 Dy2 Cu4 Dy4 -176.60(16) . .
O10 Dy2 Cu4 Dy4 -105.3(3) . .
O6W Dy2 Cu4 Dy4 127.22(19) . .
O302 Dy2 Cu4 Dy4 -91.0(7) . .
O301 Dy2 Cu4 Dy4 -102.52(18) . .
C301 Dy2 Cu4 Dy4 -95.9(3) . .
Cu3 Dy2 Cu4 Dy4 145.10(7) 2_667 .
Cu6 Dy2 Cu4 Dy4 -145.73(7) . .
O252 Dy1 Cu5 O1 146.8(7) . .
O53 Dy1 Cu5 O1 -104.6(3) . .
O202 Dy1 Cu5 O1 -18.7(3) . .
O7 Dy1 Cu5 O1 46.3(4) . .
O80 Dy1 Cu5 O1 177.6(4) 2_667 .
O70 Dy1 Cu5 O1 112.5(3) 2_667 .
O200 Dy1 Cu5 O1 -179.9(3) . .
O8 Dy1 Cu5 O1 -56.2(3) . .
O9 Dy1 Cu5 O1 57.1(3) . .
Cu2 Dy1 Cu5 O1 147.6(3) 2_667 .
Cu6 Dy1 Cu5 O1 75.3(3) . .
O252 Dy1 Cu5 O80 -30.8(7) . 2_667
O53 Dy1 Cu5 O80 77.7(3) . 2_667
O202 Dy1 Cu5 O80 163.6(3) . 2_667
O7 Dy1 Cu5 O80 -131.3(4) . 2_667
O70 Dy1 Cu5 O80 -65.2(3) 2_667 2_667
O200 Dy1 Cu5 O80 2.4(3) . 2_667
O8 Dy1 Cu5 O80 126.1(3) . 2_667
O9 Dy1 Cu5 O80 -120.6(3) . 2_667
Cu2 Dy1 Cu5 O80 -30.0(3) 2_667 2_667
Cu6 Dy1 Cu5 O80 -102.3(3) . 2_667
O252 Dy1 Cu5 O2 -78.2(7) . .
O53 Dy1 Cu5 O2 30.3(3) . .
O202 Dy1 Cu5 O2 116.2(3) . .
O7 Dy1 Cu5 O2 -178.8(4) . .
O80 Dy1 Cu5 O2 -47.4(4) 2_667 .
O70 Dy1 Cu5 O2 -112.6(3) 2_667 .
O200 Dy1 Cu5 O2 -45.0(3) . .
O8 Dy1 Cu5 O2 78.7(3) . .
O9 Dy1 Cu5 O2 -168.0(3) . .
Cu2 Dy1 Cu5 O2 -77.4(3) 2_667 .
Cu6 Dy1 Cu5 O2 -149.7(3) . .
O252 Dy1 Cu5 O7 100.5(7) . .
O53 Dy1 Cu5 O7 -150.9(3) . .
O202 Dy1 Cu5 O7 -65.0(3) . .
O80 Dy1 Cu5 O7 131.3(4) 2_667 .
O70 Dy1 Cu5 O7 66.2(3) 2_667 .
O200 Dy1 Cu5 O7 133.8(3) . .
O8 Dy1 Cu5 O7 -102.5(3) . .
O9 Dy1 Cu5 O7 10.8(3) . .
Cu2 Dy1 Cu5 O7 101.3(3) 2_667 .
Cu6 Dy1 Cu5 O7 29.0(2) . .
O252 Dy1 Cu5 O8 -156.9(7) . .
O53 Dy1 Cu5 O8 -48.4(3) . .
O202 Dy1 Cu5 O8 37.5(2) . .
O7 Dy1 Cu5 O8 102.5(3) . .
O80 Dy1 Cu5 O8 -126.1(3) 2_667 .
O70 Dy1 Cu5 O8 168.7(3) 2_667 .
O200 Dy1 Cu5 O8 -123.7(3) . .
O9 Dy1 Cu5 O8 113.3(3) . .
Cu2 Dy1 Cu5 O8 -156.2(2) 2_667 .
Cu6 Dy1 Cu5 O8 131.6(2) . .
O252 Dy1 Cu5 Dy3 -147.8(7) . .
O53 Dy1 Cu5 Dy3 -39.24(18) . .
O202 Dy1 Cu5 Dy3 46.65(17) . .
O7 Dy1 Cu5 Dy3 111.7(3) . .
O80 Dy1 Cu5 Dy3 -117.0(3) 2_667 .
O70 Dy1 Cu5 Dy3 177.86(16) 2_667 .
O200 Dy1 Cu5 Dy3 -114.54(16) . .
O8 Dy1 Cu5 Dy3 9.2(2) . .
O9 Dy1 Cu5 Dy3 122.46(17) . .
Cu2 Dy1 Cu5 Dy3 -147.00(8) 2_667 .
Cu6 Dy1 Cu5 Dy3 140.71(9) . .
O12 Dy3 Cu5 O1 177.1(3) . .
O371 Dy3 Cu5 O1 -69.7(3) . .
O3 Dy3 Cu5 O1 -79.2(3) . .
O381 Dy3 Cu5 O1 76.8(3) . .
O2 Dy3 Cu5 O1 -154.5(4) . .
O382 Dy3 Cu5 O1 108.7(3) . .
O5W Dy3 Cu5 O1 -4.7(3) . .
C381 Dy3 Cu5 O1 94.8(3) . .
Cu1 Dy3 Cu5 O1 -41.1(3) . .
Cu3 Dy3 Cu5 O1 -113.9(3) . .
O12 Dy3 Cu5 O80 -6.8(3) . 2_667
O371 Dy3 Cu5 O80 106.4(3) . 2_667
O3 Dy3 Cu5 O80 96.8(3) . 2_667
O1 Dy3 Cu5 O80 176.0(4) . 2_667
O381 Dy3 Cu5 O80 -107.2(3) . 2_667
O2 Dy3 Cu5 O80 21.5(4) . 2_667
O382 Dy3 Cu5 O80 -75.3(3) . 2_667
O5W Dy3 Cu5 O80 171.4(3) . 2_667
C381 Dy3 Cu5 O80 -89.2(3) . 2_667
Cu1 Dy3 Cu5 O80 135.0(3) . 2_667
Cu3 Dy3 Cu5 O80 62.1(3) . 2_667
O12 Dy3 Cu5 O2 -28.3(3) . .
O371 Dy3 Cu5 O2 84.8(3) . .
O3 Dy3 Cu5 O2 75.3(3) . .
O1 Dy3 Cu5 O2 154.5(4) . .
O381 Dy3 Cu5 O2 -128.7(3) . .
O382 Dy3 Cu5 O2 -96.8(3) . .
O5W Dy3 Cu5 O2 149.9(3) . .
C381 Dy3 Cu5 O2 -110.7(3) . .
Cu1 Dy3 Cu5 O2 113.5(3) . .
Cu3 Dy3 Cu5 O2 40.6(3) . .
O12 Dy3 Cu5 O7 153.8(3) . .
O371 Dy3 Cu5 O7 -93.0(3) . .
O3 Dy3 Cu5 O7 -102.5(3) . .
O1 Dy3 Cu5 O7 -23.3(4) . .
O381 Dy3 Cu5 O7 53.4(3) . .
O2 Dy3 Cu5 O7 -177.8(4) . .
O382 Dy3 Cu5 O7 85.4(3) . .
O5W Dy3 Cu5 O7 -28.0(3) . .
C381 Dy3 Cu5 O7 71.5(3) . .
Cu1 Dy3 Cu5 O7 -64.4(3) . .
Cu3 Dy3 Cu5 O7 -137.3(3) . .
O12 Dy3 Cu5 O8 82.6(3) . .
O371 Dy3 Cu5 O8 -164.2(3) . .
O3 Dy3 Cu5 O8 -173.7(2) . .
O1 Dy3 Cu5 O8 -94.5(3) . .
O381 Dy3 Cu5 O8 -17.8(2) . .
O2 Dy3 Cu5 O8 111.0(3) . .
O382 Dy3 Cu5 O8 14.17(17) . .
O5W Dy3 Cu5 O8 -99.2(2) . .
C381 Dy3 Cu5 O8 0.3(2) . .
Cu1 Dy3 Cu5 O8 -135.58(17) . .
Cu3 Dy3 Cu5 O8 151.53(17) . .
O12 Dy3 Cu5 Dy1 75.5(2) . .
O371 Dy3 Cu5 Dy1 -171.4(3) . .
O3 Dy3 Cu5 Dy1 179.13(18) . .
O1 Dy3 Cu5 Dy1 -101.7(3) . .
O381 Dy3 Cu5 Dy1 -24.9(2) . .
O2 Dy3 Cu5 Dy1 103.8(3) . .
O382 Dy3 Cu5 Dy1 7.01(17) . .
O5W Dy3 Cu5 Dy1 -106.34(18) . .
C381 Dy3 Cu5 Dy1 -6.9(2) . .
Cu1 Dy3 Cu5 Dy1 -142.73(9) . .
Cu3 Dy3 Cu5 Dy1 144.37(9) . .
O252 Dy1 Cu6 O20 -18.8(3) . .
O53 Dy1 Cu6 O20 147.3(7) . .
O202 Dy1 Cu6 O20 -105.4(3) . .
O7 Dy1 Cu6 O20 178.1(4) . .
O80 Dy1 Cu6 O20 111.8(3) 2_667 .
O70 Dy1 Cu6 O20 45.0(4) 2_667 .
O200 Dy1 Cu6 O20 56.0(3) . .
O8 Dy1 Cu6 O20 179.7(3) . .
O9 Dy1 Cu6 O20 -57.8(3) . .
Cu5 Dy1 Cu6 O20 147.1(3) . .
Cu2 Dy1 Cu6 O20 73.9(3) 2_667 .
O252 Dy1 Cu6 O7 163.0(3) . .
O53 Dy1 Cu6 O7 -30.8(7) . .
O202 Dy1 Cu6 O7 76.4(3) . .
O80 Dy1 Cu6 O7 -66.4(3) 2_667 .
O70 Dy1 Cu6 O7 -133.2(4) 2_667 .
O200 Dy1 Cu6 O7 -122.1(3) . .
O8 Dy1 Cu6 O7 1.6(3) . .
O9 Dy1 Cu6 O7 124.1(3) . .
Cu5 Dy1 Cu6 O7 -31.0(3) . .
Cu2 Dy1 Cu6 O7 -104.2(3) 2_667 .
O252 Dy1 Cu6 O10 116.1(3) . .
O53 Dy1 Cu6 O10 -77.7(8) . .
O202 Dy1 Cu6 O10 29.5(3) . .
O7 Dy1 Cu6 O10 -46.9(4) . .
O80 Dy1 Cu6 O10 -113.3(3) 2_667 .
O70 Dy1 Cu6 O10 179.9(4) 2_667 .
O200 Dy1 Cu6 O10 -169.0(3) . .
O8 Dy1 Cu6 O10 -45.3(3) . .
O9 Dy1 Cu6 O10 77.2(3) . .
Cu5 Dy1 Cu6 O10 -77.9(3) . .
Cu2 Dy1 Cu6 O10 -151.2(3) 2_667 .
O252 Dy1 Cu6 O70 -63.8(2) . 2_667
O53 Dy1 Cu6 O70 102.4(7) . 2_667
O202 Dy1 Cu6 O70 -150.4(2) . 2_667
O7 Dy1 Cu6 O70 133.2(4) . 2_667
O80 Dy1 Cu6 O70 66.8(3) 2_667 2_667
O200 Dy1 Cu6 O70 11.0(3) . 2_667
O8 Dy1 Cu6 O70 134.7(3) . 2_667
O9 Dy1 Cu6 O70 -102.7(3) . 2_667
Cu5 Dy1 Cu6 O70 102.1(3) . 2_667
Cu2 Dy1 Cu6 O70 28.9(2) 2_667 2_667
O252 Dy1 Cu6 O9 38.9(2) . .
O53 Dy1 Cu6 O9 -154.9(7) . .
O202 Dy1 Cu6 O9 -47.7(2) . .
O7 Dy1 Cu6 O9 -124.1(3) . .
O80 Dy1 Cu6 O9 169.5(3) 2_667 .
O70 Dy1 Cu6 O9 102.7(3) 2_667 .
O200 Dy1 Cu6 O9 113.8(3) . .
O8 Dy1 Cu6 O9 -122.5(3) . .
Cu5 Dy1 Cu6 O9 -155.1(2) . .
Cu2 Dy1 Cu6 O9 131.7(2) 2_667 .
O252 Dy1 Cu6 Dy2 47.26(18) . .
O53 Dy1 Cu6 Dy2 -146.6(7) . .
O202 Dy1 Cu6 Dy2 -39.32(17) . .
O7 Dy1 Cu6 Dy2 -115.8(3) . .
O80 Dy1 Cu6 Dy2 177.85(17) 2_667 .
O70 Dy1 Cu6 Dy2 111.1(3) 2_667 .
O200 Dy1 Cu6 Dy2 122.10(17) . .
O8 Dy1 Cu6 Dy2 -114.20(17) . .
O9 Dy1 Cu6 Dy2 8.3(2) . .
Cu5 Dy1 Cu6 Dy2 -146.78(9) . .
Cu2 Dy1 Cu6 Dy2 139.99(9) 2_667 .
O151 Dy2 Cu6 O20 174.7(3) . .
O311 Dy2 Cu6 O20 -69.3(4) . .
O90 Dy2 Cu6 O20 -78.2(3) 2_667 .
O10 Dy2 Cu6 O20 -155.1(4) . .
O6W Dy2 Cu6 O20 -2.2(3) . .
O302 Dy2 Cu6 O20 79.7(3) . .
O301 Dy2 Cu6 O20 108.0(3) . .
C301 Dy2 Cu6 O20 96.9(3) . .
Cu3 Dy2 Cu6 O20 -40.0(3) 2_667 .
Cu4 Dy2 Cu6 O20 -113.6(3) . .
O151 Dy2 Cu6 O7 -8.7(3) . .
O311 Dy2 Cu6 O7 107.3(4) . .
O90 Dy2 Cu6 O7 98.4(3) 2_667 .
O20 Dy2 Cu6 O7 176.6(4) . .
O10 Dy2 Cu6 O7 21.5(4) . .
O6W Dy2 Cu6 O7 174.3(3) . .
O302 Dy2 Cu6 O7 -103.7(3) . .
O301 Dy2 Cu6 O7 -75.4(3) . .
C301 Dy2 Cu6 O7 -86.6(3) . .
Cu3 Dy2 Cu6 O7 136.5(3) 2_667 .
Cu4 Dy2 Cu6 O7 63.0(3) . .
O151 Dy2 Cu6 O10 -30.2(3) . .
O311 Dy2 Cu6 O10 85.8(4) . .
O90 Dy2 Cu6 O10 76.9(3) 2_667 .
O20 Dy2 Cu6 O10 155.1(4) . .
O6W Dy2 Cu6 O10 152.9(3) . .
O302 Dy2 Cu6 O10 -125.2(3) . .
O301 Dy2 Cu6 O10 -96.9(3) . .
C301 Dy2 Cu6 O10 -108.0(3) . .
Cu3 Dy2 Cu6 O10 115.1(3) 2_667 .
Cu4 Dy2 Cu6 O10 41.5(3) . .
O151 Dy2 Cu6 O70 151.1(3) . 2_667
O311 Dy2 Cu6 O70 -92.9(4) . 2_667
O90 Dy2 Cu6 O70 -101.8(3) 2_667 2_667
O20 Dy2 Cu6 O70 -23.6(4) . 2_667
O10 Dy2 Cu6 O70 -178.7(4) . 2_667
O6W Dy2 Cu6 O70 -25.8(3) . 2_667
O302 Dy2 Cu6 O70 56.1(3) . 2_667
O301 Dy2 Cu6 O70 84.4(3) . 2_667
C301 Dy2 Cu6 O70 73.3(3) . 2_667
Cu3 Dy2 Cu6 O70 -63.7(3) 2_667 2_667
Cu4 Dy2 Cu6 O70 -137.2(3) . 2_667
O151 Dy2 Cu6 O9 79.0(2) . .
O311 Dy2 Cu6 O9 -165.0(4) . .
O90 Dy2 Cu6 O9 -173.9(2) 2_667 .
O20 Dy2 Cu6 O9 -95.7(3) . .
O10 Dy2 Cu6 O9 109.2(3) . .
O6W Dy2 Cu6 O9 -98.0(2) . .
O302 Dy2 Cu6 O9 -16.00(19) . .
O301 Dy2 Cu6 O9 12.28(17) . .
C301 Dy2 Cu6 O9 1.1(2) . .
Cu3 Dy2 Cu6 O9 -135.76(17) 2_667 .
Cu4 Dy2 Cu6 O9 150.67(17) . .
O151 Dy2 Cu6 Dy1 72.5(2) . .
O311 Dy2 Cu6 Dy1 -171.5(4) . .
O90 Dy2 Cu6 Dy1 179.57(18) 2_667 .
O20 Dy2 Cu6 Dy1 -102.2(3) . .
O10 Dy2 Cu6 Dy1 102.7(3) . .
O6W Dy2 Cu6 Dy1 -104.46(19) . .
O302 Dy2 Cu6 Dy1 -22.50(19) . .
O301 Dy2 Cu6 Dy1 5.78(17) . .
C301 Dy2 Cu6 Dy1 -5.4(2) . .
Cu3 Dy2 Cu6 Dy1 -142.26(9) 2_667 .
Cu4 Dy2 Cu6 Dy1 144.17(9) . .
O80 Cu5 O1 Cu1 14(6) 2_667 .
O2 Cu5 O1 Cu1 86.5(3) . .
O7 Cu5 O1 Cu1 -92.0(3) . .
O8 Cu5 O1 Cu1 -165.2(3) . .
Dy1 Cu5 O1 Cu1 -124.5(2) . .
Dy3 Cu5 O1 Cu1 104.1(4) . .
O80 Cu5 O1 Dy3 -90(6) 2_667 .
O2 Cu5 O1 Dy3 -17.6(3) . .
O7 Cu5 O1 Dy3 163.8(3) . .
O8 Cu5 O1 Dy3 90.7(3) . .
Dy1 Cu5 O1 Dy3 131.43(18) . .
O5 Cu1 O1 Cu5 -179.9(11) . .
O3 Cu1 O1 Cu5 -82.0(3) . .
O4 Cu1 O1 Cu5 101.5(3) . .
O402 Cu1 O1 Cu5 25.5(3) 2_667 .
O400 Cu1 O1 Cu5 -5.5(3) . .
Dy3 Cu1 O1 Cu5 -110.6(4) . .
Dy4 Cu1 O1 Cu5 131.2(2) . .
O5 Cu1 O1 Dy3 -69.2(13) . .
O3 Cu1 O1 Dy3 28.6(2) . .
O4 Cu1 O1 Dy3 -147.8(3) . .
O402 Cu1 O1 Dy3 136.1(3) 2_667 .
O400 Cu1 O1 Dy3 105.1(3) . .
Dy4 Cu1 O1 Dy3 -118.10(17) . .
O12 Dy3 O1 Cu5 -4.8(6) . .
O371 Dy3 O1 Cu5 140.6(2) . .
O3 Dy3 O1 Cu5 88.9(3) . .
O381 Dy3 O1 Cu5 -114.7(2) . .
O2 Dy3 O1 Cu5 15.5(2) . .
O382 Dy3 O1 Cu5 -65.0(2) . .
O5W Dy3 O1 Cu5 175.0(3) . .
C381 Dy3 O1 Cu5 -88.8(2) . .
Cu1 Dy3 O1 Cu5 114.2(4) . .
Cu3 Dy3 O1 Cu5 51.9(2) . .
O12 Dy3 O1 Cu1 -119.0(4) . .
O371 Dy3 O1 Cu1 26.4(3) . .
O3 Dy3 O1 Cu1 -25.4(2) . .
O381 Dy3 O1 Cu1 131.13(19) . .
O2 Dy3 O1 Cu1 -98.7(3) . .
O382 Dy3 O1 Cu1 -179.2(2) . .
O5W Dy3 O1 Cu1 60.8(3) . .
C381 Dy3 O1 Cu1 157.0(2) . .
Cu3 Dy3 O1 Cu1 -62.26(18) . .
Cu5 Dy3 O1 Cu1 -114.2(4) . .
O20 Cu3 O2 Cu5 162.9(10) 2_667 .
O90 Cu3 O2 Cu5 -100.1(3) . .
O3 Cu3 O2 Cu5 85.1(3) . .
O400 Cu3 O2 Cu5 7.5(4) . .
O401 Cu3 O2 Cu5 -22.5(4) . .
Dy2 Cu3 O2 Cu5 -137.62(18) 2_667 .
Dy3 Cu3 O2 Cu5 105.8(4) . .
O20 Cu3 O2 Dy3 57.0(13) 2_667 .
O90 Cu3 O2 Dy3 154.0(2) . .
O3 Cu3 O2 Dy3 -20.7(3) . .
O400 Cu3 O2 Dy3 -98.3(4) . .
O401 Cu3 O2 Dy3 -128.4(4) . .
Dy2 Cu3 O2 Dy3 116.54(19) 2_667 .
O1 Cu5 O2 Cu3 -88.2(3) . .
O80 Cu5 O2 Cu3 89.3(3) 2_667 .
O7 Cu5 O2 Cu3 -21(11) . .
O8 Cu5 O2 Cu3 176.1(3) . .
Dy1 Cu5 O2 Cu3 122.3(2) . .
Dy3 Cu5 O2 Cu3 -104.9(4) . .
O1 Cu5 O2 Dy3 16.7(3) . .
O80 Cu5 O2 Dy3 -165.8(2) 2_667 .
O7 Cu5 O2 Dy3 84(11) . .
O8 Cu5 O2 Dy3 -79.0(3) . .
Dy1 Cu5 O2 Dy3 -132.77(16) . .
O12 Dy3 O2 Cu3 -95.5(3) . .
O371 Dy3 O2 Cu3 -24.4(3) . .
O3 Dy3 O2 Cu3 18.7(2) . .
O1 Dy3 O2 Cu3 95.3(3) . .
O381 Dy3 O2 Cu3 -177.8(3) . .
O382 Dy3 O2 Cu3 -175.7(2) . .
O5W Dy3 O2 Cu3 71.1(3) . .
C381 Dy3 O2 Cu3 -174.4(2) . .
Cu1 Dy3 O2 Cu3 57.1(2) . .
Cu5 Dy3 O2 Cu3 110.0(4) . .
O12 Dy3 O2 Cu5 154.5(3) . .
O371 Dy3 O2 Cu5 -134.3(2) . .
O3 Dy3 O2 Cu5 -91.2(3) . .
O1 Dy3 O2 Cu5 -14.7(2) . .
O381 Dy3 O2 Cu5 72.2(3) . .
O382 Dy3 O2 Cu5 74.4(2) . .
O5W Dy3 O2 Cu5 -38.9(4) . .
C381 Dy3 O2 Cu5 75.7(2) . .
Cu1 Dy3 O2 Cu5 -52.9(2) . .
Cu3 Dy3 O2 Cu5 -110.0(4) . .
O5 Cu1 O3 Cu3 -115.0(3) . .
O4 Cu1 O3 Cu3 129(3) . .
O1 Cu1 O3 Cu3 77.5(3) . .
O402 Cu1 O3 Cu3 -21.8(3) 2_667 .
O400 Cu1 O3 Cu3 -10.4(3) . .
Dy3 Cu1 O3 Cu3 106.2(4) . .
Dy4 Cu1 O3 Cu3 -141.8(2) . .
O5 Cu1 O3 Dy3 138.8(2) . .
O4 Cu1 O3 Dy3 22(4) . .
O1 Cu1 O3 Dy3 -28.7(3) . .
O402 Cu1 O3 Dy3 -128.1(3) 2_667 .
O400 Cu1 O3 Dy3 -116.7(3) . .
Dy4 Cu1 O3 Dy3 111.9(2) . .
O2 Cu3 O3 Cu1 -81.3(3) . .
O20 Cu3 O3 Cu1 111.7(3) 2_667 .
O90 Cu3 O3 Cu1 169(3) . .
O400 Cu3 O3 Cu1 10.7(3) . .
O401 Cu3 O3 Cu1 24.5(3) . .
Dy2 Cu3 O3 Cu1 142.6(2) 2_667 .
Dy3 Cu3 O3 Cu1 -102.8(4) . .
O2 Cu3 O3 Dy3 21.6(3) . .
O20 Cu3 O3 Dy3 -145.5(3) 2_667 .
O90 Cu3 O3 Dy3 -88(3) . .
O400 Cu3 O3 Dy3 113.5(3) . .
O401 Cu3 O3 Dy3 127.3(3) . .
Dy2 Cu3 O3 Dy3 -114.5(2) 2_667 .
O12 Dy3 O3 Cu1 170.6(2) . .
O371 Dy3 O3 Cu1 -115.4(2) . .
O1 Dy3 O3 Cu1 25.5(2) . .
O381 Dy3 O3 Cu1 -52.0(6) . .
O2 Dy3 O3 Cu1 95.7(3) . .
O382 Dy3 O3 Cu1 71.9(3) . .
O5W Dy3 O3 Cu1 -44.8(3) . .
C381 Dy3 O3 Cu1 34.7(9) . .
Cu3 Dy3 O3 Cu1 114.3(4) . .
Cu5 Dy3 O3 Cu1 59.4(2) . .
O12 Dy3 O3 Cu3 56.3(3) . .
O371 Dy3 O3 Cu3 130.3(3) . .
O1 Dy3 O3 Cu3 -88.8(3) . .
O381 Dy3 O3 Cu3 -166.3(5) . .
O2 Dy3 O3 Cu3 -18.6(2) . .
O382 Dy3 O3 Cu3 -42.4(4) . .
O5W Dy3 O3 Cu3 -159.0(3) . .
C381 Dy3 O3 Cu3 -79.6(9) . .
Cu1 Dy3 O3 Cu3 -114.3(4) . .
Cu5 Dy3 O3 Cu3 -54.9(2) . .
O10 Cu4 O4 Cu1 116.7(3) . .
O6 Cu4 O4 Cu1 -76.1(3) . .
O90 Cu4 O4 Cu1 -132(4) 2_667 .
O401 Cu4 O4 Cu1 23.6(3) 2_667 .
O402 Cu4 O4 Cu1 12.7(3) 2_667 .
Dy4 Cu4 O4 Cu1 -104.8(4) . .
Dy2 Cu4 O4 Cu1 142.20(19) . .
O10 Cu4 O4 Dy4 -138.5(2) . .
O6 Cu4 O4 Dy4 28.7(2) . .
O90 Cu4 O4 Dy4 -27(4) 2_667 .
O401 Cu4 O4 Dy4 128.3(3) 2_667 .
O402 Cu4 O4 Dy4 117.5(3) 2_667 .
Dy2 Cu4 O4 Dy4 -113.0(2) . .
O5 Cu1 O4 Cu4 79.4(3) . .
O3 Cu1 O4 Cu4 -164(3) . .
O1 Cu1 O4 Cu4 -112.9(3) . .
O402 Cu1 O4 Cu4 -12.7(3) 2_667 .
O400 Cu1 O4 Cu4 -25.6(3) . .
Dy3 Cu1 O4 Cu4 -142.91(19) . .
Dy4 Cu1 O4 Cu4 102.0(4) . .
O5 Cu1 O4 Dy4 -22.6(3) . .
O3 Cu1 O4 Dy4 94(4) . .
O1 Cu1 O4 Dy4 145.1(3) . .
O402 Cu1 O4 Dy4 -114.7(3) 2_667 .
O400 Cu1 O4 Dy4 -127.6(3) . .
Dy3 Cu1 O4 Dy4 115.1(2) . .
O103 Dy4 O4 Cu4 -169.9(2) . .
O341 Dy4 O4 Cu4 116.7(2) . .
O331 Dy4 O4 Cu4 48.2(5) . .
O6 Dy4 O4 Cu4 -25.2(2) . .
O5 Dy4 O4 Cu4 -95.9(3) . .
O332 Dy4 O4 Cu4 -71.6(3) . .
O2W Dy4 O4 Cu4 44.9(2) . .
C331 Dy4 O4 Cu4 -32.1(10) . .
Cu1 Dy4 O4 Cu4 -115.4(4) . .
Cu2 Dy4 O4 Cu4 -59.48(19) . .
O103 Dy4 O4 Cu1 -54.5(3) . .
O341 Dy4 O4 Cu1 -128.0(2) . .
O331 Dy4 O4 Cu1 163.5(4) . .
O6 Dy4 O4 Cu1 90.1(3) . .
O5 Dy4 O4 Cu1 19.5(2) . .
O332 Dy4 O4 Cu1 43.7(4) . .
O2W Dy4 O4 Cu1 160.3(3) . .
C331 Dy4 O4 Cu1 83.3(10) . .
Cu4 Dy4 O4 Cu1 115.4(4) . .
Cu2 Dy4 O4 Cu1 55.9(2) . .
O3 Cu1 O5 Cu2 100.6(3) . .
O4 Cu1 O5 Cu2 -83.5(3) . .
O1 Cu1 O5 Cu2 -162.9(11) . .
O402 Cu1 O5 Cu2 -7.8(3) 2_667 .
O400 Cu1 O5 Cu2 23.0(3) . .
Dy3 Cu1 O5 Cu2 137.78(19) . .
Dy4 Cu1 O5 Cu2 -105.4(4) . .
O3 Cu1 O5 Dy4 -154.1(2) . .
O4 Cu1 O5 Dy4 21.9(3) . .
O1 Cu1 O5 Dy4 -57.5(13) . .
O402 Cu1 O5 Dy4 97.6(3) 2_667 .
O400 Cu1 O5 Dy4 128.4(3) . .
Dy3 Cu1 O5 Dy4 -116.84(19) . .
O6 Cu2 O5 Cu1 86.9(3) . .
O70 Cu2 O5 Cu1 -90.9(3) . .
O80 Cu2 O5 Cu1 11(8) . .
O200 Cu2 O5 Cu1 -176.8(3) 2_667 .
Dy1 Cu2 O5 Cu1 -123.3(2) 2_667 .
Dy4 Cu2 O5 Cu1 103.7(4) . .
O6 Cu2 O5 Dy4 -16.8(3) . .
O70 Cu2 O5 Dy4 165.4(3) . .
O80 Cu2 O5 Dy4 -93(8) . .
O200 Cu2 O5 Dy4 79.5(3) 2_667 .
Dy1 Cu2 O5 Dy4 132.92(17) 2_667 .
O103 Dy4 O5 Cu1 95.9(3) . .
O341 Dy4 O5 Cu1 25.2(3) . .
O331 Dy4 O5 Cu1 -178.9(3) . .
O6 Dy4 O5 Cu1 -95.7(3) . .
O4 Dy4 O5 Cu1 -19.6(2) . .
O332 Dy4 O5 Cu1 174.9(2) . .
O2W Dy4 O5 Cu1 -70.2(3) . .
C331 Dy4 O5 Cu1 174.5(2) . .
Cu4 Dy4 O5 Cu1 -57.7(2) . .
Cu2 Dy4 O5 Cu1 -110.4(4) . .
O103 Dy4 O5 Cu2 -153.7(3) . .
O341 Dy4 O5 Cu2 135.6(2) . .
O331 Dy4 O5 Cu2 -68.4(3) . .
O6 Dy4 O5 Cu2 14.7(2) . .
O4 Dy4 O5 Cu2 90.9(3) . .
O332 Dy4 O5 Cu2 -74.7(2) . .
O2W Dy4 O5 Cu2 40.2(4) . .
C331 Dy4 O5 Cu2 -75.0(3) . .
Cu4 Dy4 O5 Cu2 52.7(2) . .
Cu1 Dy4 O5 Cu2 110.4(4) . .
O70 Cu2 O6 Cu4 -7(8) . .
O5 Cu2 O6 Cu4 -86.2(3) . .
O80 Cu2 O6 Cu4 91.8(3) . .
O200 Cu2 O6 Cu4 165.0(3) 2_667 .
Dy1 Cu2 O6 Cu4 124.2(2) 2_667 .
Dy4 Cu2 O6 Cu4 -103.7(4) . .
O70 Cu2 O6 Dy4 97(7) . .
O5 Cu2 O6 Dy4 17.6(3) . .
O80 Cu2 O6 Dy4 -164.5(3) . .
O200 Cu2 O6 Dy4 -91.2(3) 2_667 .
Dy1 Cu2 O6 Dy4 -132.10(17) 2_667 .
O10 Cu4 O6 Cu2 -176.4(10) . .
O4 Cu4 O6 Cu2 81.2(3) . .
O90 Cu4 O6 Cu2 -101.9(3) 2_667 .
O401 Cu4 O6 Cu2 -25.6(3) 2_667 .
O402 Cu4 O6 Cu2 5.0(3) 2_667 .
Dy4 Cu4 O6 Cu2 109.9(4) . .
Dy2 Cu4 O6 Cu2 -130.4(2) . .
O10 Cu4 O6 Dy4 73.7(12) . .
O4 Cu4 O6 Dy4 -28.7(2) . .
O90 Cu4 O6 Dy4 148.2(2) 2_667 .
O401 Cu4 O6 Dy4 -135.5(3) 2_667 .
O402 Cu4 O6 Dy4 -104.9(3) 2_667 .
Dy2 Cu4 O6 Dy4 119.68(17) . .
O103 Dy4 O6 Cu2 6.0(6) . .
O341 Dy4 O6 Cu2 -140.2(2) . .
O331 Dy4 O6 Cu2 116.1(2) . .
O4 Dy4 O6 Cu2 -89.6(3) . .
O5 Dy4 O6 Cu2 -15.6(2) . .
O332 Dy4 O6 Cu2 64.8(2) . .
O2W Dy4 O6 Cu2 -173.7(3) . .
C331 Dy4 O6 Cu2 88.6(3) . .
Cu4 Dy4 O6 Cu2 -114.7(4) . .
Cu1 Dy4 O6 Cu2 -52.4(2) . .
O103 Dy4 O6 Cu4 120.7(4) . .
O341 Dy4 O6 Cu4 -25.5(3) . .
O331 Dy4 O6 Cu4 -129.1(2) . .
O4 Dy4 O6 Cu4 25.2(2) . .
O5 Dy4 O6 Cu4 99.2(3) . .
O332 Dy4 O6 Cu4 179.5(2) . .
O2W Dy4 O6 Cu4 -59.0(2) . .
C331 Dy4 O6 Cu4 -156.6(3) . .
Cu1 Dy4 O6 Cu4 62.34(19) . .
Cu2 Dy4 O6 Cu4 114.7(4) . .
O20 Cu6 O7 Cu5 -42(7) . .
O10 Cu6 O7 Cu5 -109.1(4) . .
O70 Cu6 O7 Cu5 70.3(4) 2_667 .
O9 Cu6 O7 Cu5 143.3(4) . .
Dy1 Cu6 O7 Cu5 103.0(5) . .
Dy2 Cu6 O7 Cu5 -123.8(3) . .
O20 Cu6 O7 Dy1 -145(7) . .
O10 Cu6 O7 Dy1 148.0(2) . .
O70 Cu6 O7 Dy1 -32.7(2) 2_667 .
O9 Cu6 O7 Dy1 40.3(2) . .
Dy2 Cu6 O7 Dy1 133.23(18) . .
O1 Cu5 O7 Cu6 106.7(4) . .
O80 Cu5 O7 Cu6 -70.8(4) 2_667 .
O2 Cu5 O7 Cu6 40(11) . .
O8 Cu5 O7 Cu6 -157.4(5) . .
Dy1 Cu5 O7 Cu6 -104.6(5) . .
Dy3 Cu5 O7 Cu6 122.0(3) . .
O1 Cu5 O7 Dy1 -148.8(2) . .
O80 Cu5 O7 Dy1 33.8(2) 2_667 .
O2 Cu5 O7 Dy1 144(11) . .
O8 Cu5 O7 Dy1 -52.8(2) . .
Dy3 Cu5 O7 Dy1 -133.48(16) . .
O252 Dy1 O7 Cu6 -26.9(4) . .
O53 Dy1 O7 Cu6 170.7(2) . .
O202 Dy1 O7 Cu6 -107.9(2) . .
O80 Dy1 O7 Cu6 101.7(3) 2_667 .
O70 Dy1 O7 Cu6 28.9(2) 2_667 .
O200 Dy1 O7 Cu6 72.8(3) . .
O8 Dy1 O7 Cu6 -178.3(3) . .
O9 Dy1 O7 Cu6 -38.9(2) . .
Cu5 Dy1 O7 Cu6 130.1(4) . .
Cu2 Dy1 O7 Cu6 64.0(2) 2_667 .
O252 Dy1 O7 Cu5 -157.0(3) . .
O53 Dy1 O7 Cu5 40.6(4) . .
O202 Dy1 O7 Cu5 122.0(2) . .
O80 Dy1 O7 Cu5 -28.4(2) 2_667 .
O70 Dy1 O7 Cu5 -101.2(3) 2_667 .
O200 Dy1 O7 Cu5 -57.3(3) . .
O8 Dy1 O7 Cu5 51.6(2) . .
O9 Dy1 O7 Cu5 -169.0(3) . .
Cu2 Dy1 O7 Cu5 -66.08(19) 2_667 .
Cu6 Dy1 O7 Cu5 -130.1(4) . .
O1 Cu5 O8 Dy1 143.3(2) . .
O80 Cu5 O8 Dy1 -36.7(2) 2_667 .
O2 Cu5 O8 Dy1 -131.5(2) . .
O7 Cu5 O8 Dy1 48.9(2) . .
Dy3 Cu5 O8 Dy1 -174.99(11) . .
O252 Dy1 O8 Cu5 170.0(3) . .
O53 Dy1 O8 Cu5 129.2(2) . .
O202 Dy1 O8 Cu5 -143.62(18) . .
O7 Dy1 O8 Cu5 -42.2(2) . .
O80 Dy1 O8 Cu5 29.54(19) 2_667 .
O70 Dy1 O8 Cu5 -13.0(3) 2_667 .
O200 Dy1 O8 Cu5 70.8(3) . .
O9 Dy1 O8 Cu5 -86.2(2) . .
Cu2 Dy1 O8 Cu5 22.68(19) 2_667 .
Cu6 Dy1 O8 Cu5 -43.26(16) . .
O20 Cu6 O9 Dy1 142.9(2) . .
O7 Cu6 O9 Dy1 -37.3(2) . .
O10 Cu6 O9 Dy1 -132.2(2) . .
O70 Cu6 O9 Dy1 48.9(2) 2_667 .
Dy2 Cu6 O9 Dy1 -175.51(12) . .
O252 Dy1 O9 Cu6 -141.94(18) . .
O53 Dy1 O9 Cu6 169.8(3) . .
O202 Dy1 O9 Cu6 130.22(19) . .
O7 Dy1 O9 Cu6 30.52(19) . .
O80 Dy1 O9 Cu6 -11.9(3) 2_667 .
O70 Dy1 O9 Cu6 -41.6(2) 2_667 .
O200 Dy1 O9 Cu6 -85.6(2) . .
O8 Dy1 O9 Cu6 71.6(2) . .
Cu5 Dy1 O9 Cu6 23.52(19) . .
Cu2 Dy1 O9 Cu6 -42.98(17) 2_667 .
O4 Cu4 O10 Cu6 -98.7(3) . .
O6 Cu4 O10 Cu6 160.2(10) . .
O90 Cu4 O10 Cu6 84.8(3) 2_667 .
O401 Cu4 O10 Cu6 8.9(3) 2_667 .
O402 Cu4 O10 Cu6 -21.3(3) 2_667 .
Dy4 Cu4 O10 Cu6 -136.71(19) . .
Dy2 Cu4 O10 Cu6 105.7(4) . .
O4 Cu4 O10 Dy2 155.7(2) . .
O6 Cu4 O10 Dy2 54.5(13) . .
O90 Cu4 O10 Dy2 -20.8(3) 2_667 .
O401 Cu4 O10 Dy2 -96.8(3) 2_667 .
O402 Cu4 O10 Dy2 -126.9(3) 2_667 .
Dy4 Cu4 O10 Dy2 117.64(19) . .
O20 Cu6 O10 Cu4 -87.4(3) . .
O7 Cu6 O10 Cu4 90.5(3) . .
O70 Cu6 O10 Cu4 -60(12) 2_667 .
O9 Cu6 O10 Cu4 175.6(3) . .
Dy1 Cu6 O10 Cu4 122.8(2) . .
Dy2 Cu6 O10 Cu4 -103.7(3) . .
O20 Cu6 O10 Dy2 16.2(2) . .
O7 Cu6 O10 Dy2 -165.9(3) . .
O70 Cu6 O10 Dy2 44(12) 2_667 .
O9 Cu6 O10 Dy2 -80.8(3) . .
Dy1 Cu6 O10 Dy2 -133.55(16) . .
O151 Dy2 O10 Cu4 -98.6(2) . .
O311 Dy2 O10 Cu4 -27.6(4) . .
O90 Dy2 O10 Cu4 19.0(2) 2_667 .
O20 Dy2 O10 Cu4 94.7(3) . .
O6W Dy2 O10 Cu4 73.0(4) . .
O302 Dy2 O10 Cu4 -175.2(2) . .
O301 Dy2 O10 Cu4 -177.4(2) . .
C301 Dy2 O10 Cu4 -173.6(2) . .
Cu3 Dy2 O10 Cu4 57.1(2) 2_667 .
Cu6 Dy2 O10 Cu4 109.0(4) . .
O151 Dy2 O10 Cu6 152.3(2) . .
O311 Dy2 O10 Cu6 -136.6(2) . .
O90 Dy2 O10 Cu6 -90.1(3) 2_667 .
O20 Dy2 O10 Cu6 -14.4(2) . .
O6W Dy2 O10 Cu6 -36.1(4) . .
O302 Dy2 O10 Cu6 75.7(3) . .
O301 Dy2 O10 Cu6 73.6(2) . .
C301 Dy2 O10 Cu6 77.4(2) . .
Cu3 Dy2 O10 Cu6 -51.9(2) 2_667 .
Cu4 Dy2 O10 Cu6 -109.0(4) . .
O7 Cu6 O20 Cu3 20(7) . 2_667
O10 Cu6 O20 Cu3 87.8(3) . 2_667
O70 Cu6 O20 Cu3 -91.6(3) 2_667 2_667
O9 Cu6 O20 Cu3 -164.8(3) . 2_667
Dy1 Cu6 O20 Cu3 -123.2(3) . 2_667
Dy2 Cu6 O20 Cu3 104.9(4) . 2_667
O7 Cu6 O20 Dy2 -85(7) . .
O10 Cu6 O20 Dy2 -17.0(3) . .
O70 Cu6 O20 Dy2 163.6(3) 2_667 .
O9 Cu6 O20 Dy2 90.3(3) . .
Dy1 Cu6 O20 Dy2 131.97(19) . .
O151 Dy2 O20 Cu6 -8.6(5) . .
O311 Dy2 O20 Cu6 143.0(2) . .
O90 Dy2 O20 Cu6 89.8(3) 2_667 .
O10 Dy2 O20 Cu6 15.2(2) . .
O6W Dy2 O20 Cu6 177.6(3) . .
O302 Dy2 O20 Cu6 -112.4(2) . .
O301 Dy2 O20 Cu6 -65.0(2) . .
C301 Dy2 O20 Cu6 -86.5(2) . .
Cu3 Dy2 O20 Cu6 115.5(4) 2_667 .
Cu4 Dy2 O20 Cu6 52.3(2) . .
O151 Dy2 O20 Cu3 -124.1(3) . 2_667
O311 Dy2 O20 Cu3 27.5(3) . 2_667
O90 Dy2 O20 Cu3 -25.7(2) 2_667 2_667
O10 Dy2 O20 Cu3 -100.3(3) . 2_667
O6W Dy2 O20 Cu3 62.2(3) . 2_667
O302 Dy2 O20 Cu3 132.17(19) . 2_667
O301 Dy2 O20 Cu3 179.5(2) . 2_667
C301 Dy2 O20 Cu3 158.0(2) . 2_667
Cu4 Dy2 O20 Cu3 -63.2(2) . 2_667
Cu6 Dy2 O20 Cu3 -115.5(4) . 2_667
O102 Cu9 O30 Cu10 68.6(4) . .
O362 Cu9 O30 Cu10 -105.9(3) . .
O372 Cu9 O30 Cu10 48(7) . .
O101 Cu10 O30 Cu9 -36.2(4) . .
O253 Cu10 O30 Cu9 145.5(3) 2_667 .
O4W Cu10 O30 Cu9 46.1(16) . .
O11 Cu7 O40 Cu8 37.1(4) . .
O51 Cu7 O40 Cu8 -146.0(4) . .
O1W Cu7 O40 Cu8 -48.2(17) . .
O322 Cu8 O40 Cu7 106.4(3) . .
O13 Cu8 O40 Cu7 -68.4(4) . .
O312 Cu8 O40 Cu7 -36(5) 2_667 .
O153 Cu12 O60 Cu11 38.5(3) . .
O203 Cu12 O60 Cu11 -146.8(3) . .
O3W Cu12 O60 Cu11 -44(3) . .
O152 Cu11 O60 Cu12 -69.0(3) . .
O351 Cu11 O60 Cu12 104.8(3) . .
O342 Cu11 O60 Cu12 -47(6) . .
O6 Cu2 O70 Cu6 30(8) . 2_667
O5 Cu2 O70 Cu6 108.3(4) . 2_667
O80 Cu2 O70 Cu6 -69.6(4) . 2_667
O200 Cu2 O70 Cu6 -142.7(4) 2_667 2_667
Dy1 Cu2 O70 Cu6 -103.3(5) 2_667 2_667
Dy4 Cu2 O70 Cu6 123.7(3) . 2_667
O6 Cu2 O70 Dy1 133(7) . 2_667
O5 Cu2 O70 Dy1 -148.4(3) . 2_667
O80 Cu2 O70 Dy1 33.7(2) . 2_667
O200 Cu2 O70 Dy1 -39.4(2) 2_667 2_667
Dy4 Cu2 O70 Dy1 -133.02(17) . 2_667
O6 Cu2 O80 Cu5 -107.3(4) . 2_667
O70 Cu2 O80 Cu5 70.5(4) . 2_667
O5 Cu2 O80 Cu5 -31(8) . 2_667
O200 Cu2 O80 Cu5 156.1(5) 2_667 2_667
Dy1 Cu2 O80 Cu5 104.1(5) 2_667 2_667
Dy4 Cu2 O80 Cu5 -122.2(3) . 2_667
O6 Cu2 O80 Dy1 148.6(2) . 2_667
O70 Cu2 O80 Dy1 -33.6(2) . 2_667
O5 Cu2 O80 Dy1 -135(8) . 2_667
O200 Cu2 O80 Dy1 51.9(2) 2_667 2_667
Dy4 Cu2 O80 Dy1 133.67(16) . 2_667
O2 Cu3 O90 Cu4 116.3(3) . 2_667
O20 Cu3 O90 Cu4 -76.9(3) 2_667 2_667
O3 Cu3 O90 Cu4 -135(3) . 2_667
O400 Cu3 O90 Cu4 23.2(3) . 2_667
O401 Cu3 O90 Cu4 10.8(3) . 2_667
Dy2 Cu3 O90 Cu4 -105.9(4) 2_667 2_667
Dy3 Cu3 O90 Cu4 143.07(18) . 2_667
O2 Cu3 O90 Dy2 -137.8(2) . 2_667
O20 Cu3 O90 Dy2 29.0(2) 2_667 2_667
O3 Cu3 O90 Dy2 -29(3) . 2_667
O400 Cu3 O90 Dy2 129.1(3) . 2_667
O401 Cu3 O90 Dy2 116.8(3) . 2_667
Dy3 Cu3 O90 Dy2 -111.0(2) . 2_667
O252 Dy1 O200 Cu2 128.62(18) . 2_667
O53 Dy1 O200 Cu2 -143.0(2) . 2_667
O202 Dy1 O200 Cu2 169.2(3) . 2_667
O7 Dy1 O200 Cu2 -12.0(3) . 2_667
O80 Dy1 O200 Cu2 -41.8(2) 2_667 2_667
O70 Dy1 O200 Cu2 30.04(19) 2_667 2_667
O8 Dy1 O200 Cu2 -86.2(2) . 2_667
O9 Dy1 O200 Cu2 70.8(3) . 2_667
Cu5 Dy1 O200 Cu2 -43.34(16) . 2_667
Cu6 Dy1 O200 Cu2 23.00(19) . 2_667
O12 P11 O11 Cu7 61.8(6) . .
O13 P11 O11 Cu7 -63.4(6) . .
C11 P11 O11 Cu7 -179.2(5) . .
O51 Cu7 O11 P11 -118(2) . .
O40 Cu7 O11 P11 35.6(6) . .
O1W Cu7 O11 P11 -156.5(6) . .
O11 P11 O12 Dy3 -46.7(9) . .
O13 P11 O12 Dy3 80.4(9) . .
C11 P11 O12 Dy3 -164.6(8) . .
O371 Dy3 O12 P11 -171.1(8) . .
O3 Dy3 O12 P11 -98.9(8) . .
O1 Dy3 O12 P11 -17.9(11) . .
O381 Dy3 O12 P11 96.6(8) . .
O2 Dy3 O12 P11 -36.2(8) . .
O382 Dy3 O12 P11 43.6(8) . .
O5W Dy3 O12 P11 162.4(7) . .
C381 Dy3 O12 P11 70.9(8) . .
Cu1 Dy3 O12 P11 -88.8(9) . .
Cu3 Dy3 O12 P11 -70.6(8) . .
Cu5 Dy3 O12 P11 -20.8(9) . .
O12 P11 O13 Cu8 -116.8(5) . .
O11 P11 O13 Cu8 10.9(6) . .
C11 P11 O13 Cu8 126.7(5) . .
O322 Cu8 O13 P11 -73(2) . .
O40 Cu8 O13 P11 42.3(5) . .
O312 Cu8 O13 P11 -136.4(5) 2_667 .
O12 P11 C11 C18 175.3(7) . .
O11 P11 C11 C18 52.6(9) . .
O13 P11 C11 C18 -67.5(9) . .
O12 P11 C11 C12 -69.0(8) . .
O11 P11 C11 C12 168.3(7) . .
O13 P11 C11 C12 48.1(8) . .
O12 P11 C11 C24 47.9(9) . .
O11 P11 C11 C24 -74.8(8) . .
O13 P11 C11 C24 165.0(7) . .
O12 P11 C11 C18A 165.4(6) . .
O11 P11 C11 C18A 42.7(8) . .
O13 P11 C11 C18A -77.5(7) . .
C18 C11 C12 C13 -165.4(10) . .
C24 C11 C12 C13 -47.4(14) . .
C18A C11 C12 C13 -173.5(10) . .
P11 C11 C12 C13 70.9(11) . .
C18 C11 C12 C17 15.2(14) . .
C24 C11 C12 C17 133.2(11) . .
C18A C11 C12 C17 7.1(16) . .
P11 C11 C12 C17 -108.5(11) . .
C17 C12 C13 C14 2.4(17) . .
C11 C12 C13 C14 -177.0(10) . .
C12 C13 C14 C15 -1.1(17) . .
C13 C14 C15 C16 -0.4(19) . .
C14 C15 C16 C17 0(2) . .
C13 C12 C17 C16 -2.3(18) . .
C11 C12 C17 C16 177.1(12) . .
C15 C16 C17 C12 1(2) . .
C12 C11 C18 C19 -105.6(9) . .
C24 C11 C18 C19 136.7(8) . .
C18A C11 C18 C19 47.0(4) . .
P11 C11 C18 C19 8.6(11) . .
C12 C11 C18 C23 77.2(10) . .
C24 C11 C18 C23 -40.5(11) . .
C18A C11 C18 C23 -130.2(5) . .
P11 C11 C18 C23 -168.6(6) . .
C23 C18 C19 C20 0.0 . .
C11 C18 C19 C20 -177.2(9) . .
C18 C19 C20 C21 0.0 . .
C19 C20 C21 C22 0.0 . .
C20 C21 C22 C23 0.0 . .
C21 C22 C23 C18 0.0 . .
C19 C18 C23 C22 0.0 . .
C11 C18 C23 C22 177.2(9) . .
C18 C11 C18A C19A -85.6(5) . .
C12 C11 C18A C19A -55.0(12) . .
C24 C11 C18A C19A 178.7(7) . .
P11 C11 C18A C19A 59.6(8) . .
C18 C11 C18A C23A 94.7(6) . .
C12 C11 C18A C23A 125.3(9) . .
C24 C11 C18A C23A -1.0(11) . .
P11 C11 C18A C23A -120.1(6) . .
C23A C18A C19A C20A 0.0 . .
C11 C18A C19A C20A -179.7(9) . .
C18A C19A C20A C21A 0.0 . .
C19A C20A C21A C22A 0.0 . .
C20A C21A C22A C23A 0.0 . .
C19A C18A C23A C22A 0.0 . .
C11 C18A C23A C22A 179.7(9) . .
C21A C22A C23A C18A 0.0 . .
C18 C11 C24 C25 78.3(13) . .
C12 C11 C24 C25 -37.2(14) . .
C18A C11 C24 C25 94.8(12) . .
P11 C11 C24 C25 -150.2(9) . .
C18 C11 C24 C29 -96.3(12) . .
C12 C11 C24 C29 148.2(10) . .
C18A C11 C24 C29 -79.9(12) . .
P11 C11 C24 C29 35.2(13) . .
C29 C24 C25 C26 0.8(17) . .
C11 C24 C25 C26 -174.2(11) . .
C24 C25 C26 C27 -1.2(19) . .
C25 C26 C27 C28 0.2(18) . .
C26 C27 C28 C29 1.1(18) . .
C27 C28 C29 C24 -1.5(18) . .
C25 C24 C29 C28 0.6(16) . .
C11 C24 C29 C28 175.5(10) . .
O52 P51 O51 Cu7 -29.9(6) . .
O53 P51 O51 Cu7 -154.4(5) . .
C51 P51 O51 Cu7 89.6(6) . .
O11 Cu7 O51 P51 -171(2) . .
O40 Cu7 O51 P51 35.9(5) . .
O1W Cu7 O51 P51 -132.1(6) . .
O52 P51 O53 Dy1 -43.3(6) . .
O51 P51 O53 Dy1 81.4(5) . .
C51 P51 O53 Dy1 -162.7(5) . .
O252 Dy1 O53 P51 138.0(5) . .
O202 Dy1 O53 P51 -138.4(5) . .
O7 Dy1 O53 P51 -52.7(6) . .
O80 Dy1 O53 P51 5.5(5) 2_667 .
O70 Dy1 O53 P51 55.3(7) 2_667 .
O200 Dy1 O53 P51 66.3(5) . .
O8 Dy1 O53 P51 -63.1(5) . .
O9 Dy1 O53 P51 -175.9(4) . .
Cu5 Dy1 O53 P51 -28.8(5) . .
Cu2 Dy1 O53 P51 39.1(5) 2_667 .
Cu6 Dy1 O53 P51 -29.0(11) . .
O52 P51 C51 C58 -157.1(7) . .
O53 P51 C51 C58 -36.1(9) . .
O51 P51 C51 C58 81.7(8) . .
O52 P51 C51 C52 -37.5(9) . .
O53 P51 C51 C52 83.6(8) . .
O51 P51 C51 C52 -158.7(7) . .
O52 P51 C51 C64 81.2(8) . .
O53 P51 C51 C64 -157.8(7) . .
O51 P51 C51 C64 -40.0(8) . .
C58 C51 C52 C57 -106.2(12) . .
C64 C51 C52 C57 17.7(14) . .
P51 C51 C52 C57 133.7(10) . .
C58 C51 C52 C53 71.6(12) . .
C64 C51 C52 C53 -164.6(10) . .
P51 C51 C52 C53 -48.6(12) . .
C57 C52 C53 C54 -1.3(17) . .
C51 C52 C53 C54 -179.1(10) . .
C52 C53 C54 C55 0.7(18) . .
C53 C54 C55 C56 1(2) . .
C54 C55 C56 C57 -1(2) . .
C53 C52 C57 C56 0.5(17) . .
C51 C52 C57 C56 178.2(11) . .
C55 C56 C57 C52 0.9(19) . .
C52 C51 C58 C63 -162.9(10) . .
C64 C51 C58 C63 74.2(13) . .
P51 C51 C58 C63 -44.1(13) . .
C52 C51 C58 C59 21.8(14) . .
C64 C51 C58 C59 -101.1(12) . .
P51 C51 C58 C59 140.6(10) . .
C63 C58 C59 C60 4.4(18) . .
C51 C58 C59 C60 179.8(10) . .
C58 C59 C60 C61 -3.8(19) . .
C59 C60 C61 C62 1(2) . .
C60 C61 C62 C63 1(2) . .
C61 C62 C63 C58 -0.3(19) . .
C59 C58 C63 C62 -2.4(18) . .
C51 C58 C63 C62 -177.8(10) . .
C58 C51 C64 C69 -177.2(10) . .
C52 C51 C64 C69 60.5(13) . .
P51 C51 C64 C69 -56.6(12) . .
C58 C51 C64 C65 0.7(15) . .
C52 C51 C64 C65 -121.6(11) . .
P51 C51 C64 C65 121.3(10) . .
C69 C64 C65 C66 -0.3(17) . .
C51 C64 C65 C66 -178.3(10) . .
C64 C65 C66 C67 0.3(18) . .
C65 C66 C67 C68 0.1(18) . .
C66 C67 C68 C69 -0.6(18) . .
C65 C64 C69 C68 -0.1(16) . .
C51 C64 C69 C68 177.9(10) . .
C67 C68 C69 C64 0.6(18) . .
O103 P101 O101 Cu10 -59.4(7) . .
O102 P101 O101 Cu10 66.6(6) . .
C101 P101 O101 Cu10 -178.8(5) . .
O253 Cu10 O101 P101 123(2) 2_667 .
O30 Cu10 O101 P101 -38.1(6) . .
O4W Cu10 O101 P101 154.5(6) . .
O101 P101 O102 Cu9 -12.2(6) . .
O103 P101 O102 Cu9 116.1(5) . .
C101 P101 O102 Cu9 -127.3(5) . .
O30 Cu9 O102 P101 -41.7(5) . .
O362 Cu9 O102 P101 71(2) . .
O372 Cu9 O102 P101 137.7(5) . .
O101 P101 O103 Dy4 48.5(10) . .
O102 P101 O103 Dy4 -79.4(9) . .
C101 P101 O103 Dy4 166.2(8) . .
O341 Dy4 O103 P101 169.1(9) . .
O331 Dy4 O103 P101 -98.3(9) . .
O6 Dy4 O103 P101 15.1(12) . .
O4 Dy4 O103 P101 97.5(9) . .
O5 Dy4 O103 P101 34.6(9) . .
O332 Dy4 O103 P101 -45.4(8) . .
O2W Dy4 O103 P101 -165.4(7) . .
C331 Dy4 O103 P101 -72.2(9) . .
Cu4 Dy4 O103 P101 86.4(9) . .
Cu1 Dy4 O103 P101 69.5(9) . .
Cu2 Dy4 O103 P101 18.6(9) . .
O101 P101 C101 C102 -47.0(9) . .
O103 P101 C101 C102 -169.7(8) . .
O102 P101 C101 C102 72.9(9) . .
O101 P101 C101 C114 73.2(9) . .
O103 P101 C101 C114 -49.5(10) . .
O102 P101 C101 C114 -166.8(8) . .
O101 P101 C101 C02B -46.1(15) . .
O103 P101 C101 C02B -168.8(14) . .
O102 P101 C101 C02B 73.9(15) . .
O101 P101 C101 C108 -168.6(7) . .
O103 P101 C101 C108 68.7(9) . .
O102 P101 C101 C108 -48.6(9) . .
C114 C101 C102 C103 -8.5(14) . .
C02B C101 C102 C103 75(67) . .
C108 C101 C102 C103 -131.6(10) . .
P101 C101 C102 C103 111.2(9) . .
C114 C101 C102 C107 -179.0(9) . .
C02B C101 C102 C107 -95(68) . .
C108 C101 C102 C107 57.8(13) . .
P101 C101 C102 C107 -59.4(10) . .
C107 C102 C103 C104 0.0 . .
C101 C102 C103 C104 -170.6(12) . .
C102 C103 C104 C105 0.0 . .
C103 C104 C105 C106 0.0 . .
C104 C105 C106 C107 0.0 . .
C105 C106 C107 C102 0.0 . .
C103 C102 C107 C106 0.0 . .
C101 C102 C107 C106 170.4(12) . .
C102 C101 C02B C03B -67(68) . .
C114 C101 C02B C03B 29(2) . .
C108 C101 C02B C03B -95(2) . .
P101 C101 C02B C03B 148.1(16) . .
C102 C101 C02B C07B 102(68) . .
C114 C101 C02B C07B -161.4(15) . .
C108 C101 C02B C07B 75(2) . .
P101 C101 C02B C07B -42.6(19) . .
C07B C02B C03B C04B 0.0 . .
C101 C02B C03B C04B 170(2) . .
C02B C03B C04B C05B 0.0 . .
C03B C04B C05B C06B 0.0 . .
C04B C05B C06B C07B 0.0 . .
C05B C06B C07B C02B 0.0 . .
C03B C02B C07B C06B 0.0 . .
C101 C02B C07B C06B -169(3) . .
C102 C101 C108 C109 3.9(19) . .
C114 C101 C108 C109 -120.1(15) . .
C02B C101 C108 C109 5(2) . .
P101 C101 C108 C109 121.3(14) . .
C102 C101 C108 C113 -179.2(12) . .
C114 C101 C108 C113 56.8(15) . .
C02B C101 C108 C113 -178.4(18) . .
P101 C101 C108 C113 -61.7(13) . .
C113 C108 C109 C110 2(2) . .
C101 C108 C109 C110 178.8(14) . .
C108 C109 C110 C111 -1(3) . .
C109 C110 C111 C112 -1(3) . .
C110 C111 C112 C113 2(2) . .
C109 C108 C113 C112 -1(2) . .
C101 C108 C113 C112 -178.4(12) . .
C111 C112 C113 C108 -1(2) . .
C102 C101 C114 C119 89.4(15) . .
C02B C101 C114 C119 87.7(19) . .
C108 C101 C114 C119 -145.2(13) . .
P101 C101 C114 C119 -28.6(16) . .
C102 C101 C114 C115 -91.7(14) . .
C02B C101 C114 C115 -93.4(18) . .
C108 C101 C114 C115 33.7(16) . .
P101 C101 C114 C115 150.3(10) . .
C119 C114 C115 C116 -3(2) . .
C101 C114 C115 C116 178.3(13) . .
C114 C115 C116 C117 -1(2) . .
C115 C116 C117 C118 4(3) . .
C116 C117 C118 C119 -2(3) . .
C115 C114 C119 C118 5(2) . .
C101 C114 C119 C118 -176.3(13) . .
C117 C118 C119 C114 -3(2) . .
O153 P151 O151 Dy2 -53.4(10) . .
O152 P151 O151 Dy2 73.7(10) . .
C151 P151 O151 Dy2 -172.0(9) . .
O311 Dy2 O151 P151 -166.7(10) . .
O90 Dy2 O151 P151 -92.2(9) 2_667 .
O20 Dy2 O151 P151 -8.3(12) . .
O10 Dy2 O151 P151 -29.9(9) . .
O6W Dy2 O151 P151 161.4(7) . .
O302 Dy2 O151 P151 102.0(9) . .
O301 Dy2 O151 P151 49.5(9) . .
C301 Dy2 O151 P151 75.9(9) . .
Cu3 Dy2 O151 P151 -78.7(10) 2_667 .
Cu4 Dy2 O151 P151 -64.6(9) . .
Cu6 Dy2 O151 P151 -13.3(10) . .
O151 P151 O152 Cu11 -118.4(5) . .
O153 P151 O152 Cu11 8.7(6) . .
C151 P151 O152 Cu11 125.4(5) . .
O351 Cu11 O152 P151 -64(3) . .
O60 Cu11 O152 P151 43.1(4) . .
O342 Cu11 O152 P151 -136.1(5) . .
O151 P151 O153 Cu12 64.4(6) . .
O152 P151 O153 Cu12 -61.1(6) . .
C151 P151 O153 Cu12 -176.5(5) . .
O203 Cu12 O153 P151 -103(2) . .
O60 Cu12 O153 P151 34.3(5) . .
O3W Cu12 O153 P151 -152.1(5) . .
O151 P151 C151 C164 -73.0(8) . .
O153 P151 C151 C164 164.8(7) . .
O152 P151 C151 C164 44.4(8) . .
O151 P151 C151 C158 46.8(9) . .
O153 P151 C151 C158 -75.4(9) . .
O152 P151 C151 C158 164.2(8) . .
O151 P151 C151 C152 166.2(7) . .
O153 P151 C151 C152 44.0(9) . .
O152 P151 C151 C152 -76.4(8) . .
C164 C151 C152 C153 -59.5(15) . .
C158 C151 C152 C153 178.2(11) . .
P151 C151 C152 C153 56.4(14) . .
C164 C151 C152 C157 126.9(12) . .
C158 C151 C152 C157 4.6(16) . .
P151 C151 C152 C157 -117.2(11) . .
C157 C152 C153 C154 -3.6(18) . .
C151 C152 C153 C154 -177.5(11) . .
C152 C153 C154 C155 2(2) . .
C153 C154 C155 C156 0(2) . .
C154 C155 C156 C157 0(2) . .
C155 C156 C157 C152 -2(2) . .
C153 C152 C157 C156 3.5(19) . .
C151 C152 C157 C156 177.6(12) . .
C164 C151 C158 C163 -37.3(14) . .
C152 C151 C158 C163 87.6(13) . .
P151 C151 C158 C163 -155.3(9) . .
C164 C151 C158 C159 148.8(11) . .
C152 C151 C158 C159 -86.3(13) . .
P151 C151 C158 C159 30.7(14) . .
C163 C158 C159 C160 0.9(17) . .
C151 C158 C159 C160 175.0(10) . .
C158 C159 C160 C161 0.0(18) . .
C159 C160 C161 C162 -2.1(19) . .
C160 C161 C162 C163 3(2) . .
C161 C162 C163 C158 -2(2) . .
C159 C158 C163 C162 0.2(18) . .
C151 C158 C163 C162 -173.9(11) . .
C158 C151 C164 C169 126.7(12) . .
C152 C151 C164 C169 4.3(16) . .
P151 C151 C164 C169 -111.1(12) . .
C158 C151 C164 C165 -55.6(13) . .
C152 C151 C164 C165 -178.0(9) . .
P151 C151 C164 C165 66.6(11) . .
C169 C164 C165 C166 -0.9(17) . .
C151 C164 C165 C166 -178.8(10) . .
C164 C165 C166 C167 3.1(18) . .
C165 C166 C167 C168 -3.7(19) . .
C166 C167 C168 C169 2(2) . .
C165 C164 C169 C168 -0.6(18) . .
C151 C164 C169 C168 177.2(12) . .
C167 C168 C169 C164 0(2) . .
O201 P201 O202 Dy1 -44.0(6) . .
O203 P201 O202 Dy1 80.8(5) . .
C201 P201 O202 Dy1 -163.9(5) . .
O252 Dy1 O202 P201 -137.4(5) . .
O53 Dy1 O202 P201 138.4(5) . .
O7 Dy1 O202 P201 5.4(5) . .
O80 Dy1 O202 P201 55.0(6) 2_667 .
O70 Dy1 O202 P201 -52.6(6) 2_667 .
O200 Dy1 O202 P201 -175.7(3) . .
O8 Dy1 O202 P201 66.0(4) . .
O9 Dy1 O202 P201 -62.4(4) . .
Cu5 Dy1 O202 P201 39.1(5) . .
Cu2 Dy1 O202 P201 -31.4(11) 2_667 .
Cu6 Dy1 O202 P201 -28.7(5) . .
O202 P201 O203 Cu12 -155.6(5) . .
O201 P201 O203 Cu12 -31.1(6) . .
C201 P201 O203 Cu12 87.9(6) . .
O153 Cu12 O203 P201 175.2(17) . .
O60 Cu12 O203 P201 37.6(5) . .
O3W Cu12 O203 P201 -136.1(5) . .
O202 P201 C201 C214 84.5(8) . .
O201 P201 C201 C214 -37.4(8) . .
O203 P201 C201 C214 -158.7(7) . .
O202 P201 C201 C208 -35.8(8) . .
O201 P201 C201 C208 -157.6(7) . .
O203 P201 C201 C208 81.1(8) . .
O202 P201 C201 C202 -155.0(7) . .
O201 P201 C201 C202 83.1(8) . .
O203 P201 C201 C202 -38.2(8) . .
C214 C201 C202 C203 60.9(13) . .
C208 C201 C202 C203 -174.3(10) . .
P201 C201 C202 C203 -56.5(12) . .
C214 C201 C202 C207 -121.1(11) . .
C208 C201 C202 C207 3.7(14) . .
P201 C201 C202 C207 121.5(10) . .
C207 C202 C203 C204 -1.9(17) . .
C201 C202 C203 C204 176.2(10) . .
C202 C203 C204 C205 0.3(17) . .
C203 C204 C205 C206 1.1(17) . .
C204 C205 C206 C207 -0.8(18) . .
C203 C202 C207 C206 2.1(16) . .
C201 C202 C207 C206 -175.9(10) . .
C205 C206 C207 C202 -0.8(18) . .
C214 C201 C208 C209 -164.7(10) . .
C202 C201 C208 C209 69.3(12) . .
P201 C201 C208 C209 -46.0(12) . .
C214 C201 C208 C213 18.7(14) . .
C202 C201 C208 C213 -107.3(12) . .
P201 C201 C208 C213 137.4(9) . .
C213 C208 C209 C210 -0.8(16) . .
C201 C208 C209 C210 -177.4(10) . .
C208 C209 C210 C211 -0.1(17) . .
C209 C210 C211 C212 2.1(18) . .
C210 C211 C212 C213 -3.2(18) . .
C211 C212 C213 C208 2.3(17) . .
C209 C208 C213 C212 -0.4(16) . .
C201 C208 C213 C212 176.3(10) . .
C208 C201 C214 C219 -105.6(12) . .
C202 C201 C214 C219 19.6(15) . .
P201 C201 C214 C219 135.2(10) . .
C208 C201 C214 C215 70.8(12) . .
C202 C201 C214 C215 -164.0(10) . .
P201 C201 C214 C215 -48.5(12) . .
C219 C214 C215 C216 -2.7(17) . .
C201 C214 C215 C216 -179.2(10) . .
C214 C215 C216 C217 2.8(19) . .
C215 C216 C217 C218 -3(2) . .
C216 C217 C218 C219 2(2) . .
C215 C214 C219 C218 2.7(18) . .
C201 C214 C219 C218 179.0(11) . .
C217 C218 C219 C214 -3(2) . .
O251 P251 O252 Dy1 -43.0(6) . .
O253 P251 O252 Dy1 82.2(5) . .
C251 P251 O252 Dy1 -161.8(5) . .
O53 Dy1 O252 P251 -138.1(5) . .
O202 Dy1 O252 P251 139.0(5) . .
O7 Dy1 O252 P251 54.8(6) . .
O80 Dy1 O252 P251 -51.0(5) 2_667 .
O70 Dy1 O252 P251 6.0(4) 2_667 .
O200 Dy1 O252 P251 -62.6(4) . .
O8 Dy1 O252 P251 -176.6(3) . .
O9 Dy1 O252 P251 66.5(4) . .
Cu5 Dy1 O252 P251 -27.5(11) . .
Cu2 Dy1 O252 P251 -28.2(5) 2_667 .
Cu6 Dy1 O252 P251 38.7(5) . .
O251 P251 O253 Cu10 -30.2(7) . 2_667
O252 P251 O253 Cu10 -155.0(5) . 2_667
C251 P251 O253 Cu10 89.2(6) . 2_667
O251 P251 C251 C252 -156.8(7) . .
O252 P251 C251 C252 -36.2(8) . .
O253 P251 C251 C252 81.4(8) . .
O251 P251 C251 C264 -36.8(8) . .
O252 P251 C251 C264 83.9(7) . .
O253 P251 C251 C264 -158.6(7) . .
O251 P251 C251 C258 84.4(7) . .
O252 P251 C251 C258 -155.0(6) . .
O253 P251 C251 C258 -37.4(8) . .
C264 C251 C252 C253 14.5(14) . .
C258 C251 C252 C253 -109.6(11) . .
P251 C251 C252 C253 132.9(9) . .
C264 C251 C252 C257 -164.7(10) . .
C258 C251 C252 C257 71.2(12) . .
P251 C251 C252 C257 -46.3(12) . .
C257 C252 C253 C254 -2.5(16) . .
C251 C252 C253 C254 178.3(10) . .
C252 C253 C254 C255 2.0(17) . .
C253 C254 C255 C256 -1.1(17) . .
C254 C255 C256 C257 0.8(18) . .
C255 C256 C257 C252 -1.3(17) . .
C253 C252 C257 C256 2.2(16) . .
C251 C252 C257 C256 -178.6(10) . .
C252 C251 C258 C259 7.7(14) . .
C264 C251 C258 C259 -115.3(11) . .
P251 C251 C258 C259 126.5(10) . .
C252 C251 C258 C263 -173.2(9) . .
C264 C251 C258 C263 63.8(12) . .
P251 C251 C258 C263 -54.5(11) . .
C263 C258 C259 C260 0.6(16) . .
C251 C258 C259 C260 179.7(10) . .
C258 C259 C260 C261 1.1(18) . .
C259 C260 C261 C262 -0.7(18) . .
C260 C261 C262 C263 -1.4(17) . .
C261 C262 C263 C258 3.1(16) . .
C259 C258 C263 C262 -2.7(16) . .
C251 C258 C263 C262 178.1(10) . .
C252 C251 C264 C269 67.9(12) . .
C258 C251 C264 C269 -169.5(9) . .
P251 C251 C264 C269 -51.5(11) . .
C252 C251 C264 C265 -112.0(11) . .
C258 C251 C264 C265 10.6(13) . .
P251 C251 C264 C265 128.6(9) . .
C269 C264 C265 C266 2.2(15) . .
C251 C264 C265 C266 -177.9(9) . .
C264 C265 C266 C267 -3.0(16) . .
C265 C266 C267 C268 2.0(17) . .
C266 C267 C268 C269 -0.2(17) . .
C267 C268 C269 C264 -0.5(16) . .
C265 C264 C269 C268 -0.5(16) . .
C251 C264 C269 C268 179.6(9) . .
O151 Dy2 O301 C301 86.0(6) . .
O311 Dy2 O301 C301 24.3(8) . .
O90 Dy2 O301 C301 -163.3(5) 2_667 .
O20 Dy2 O301 C301 -123.0(6) . .
O10 Dy2 O301 C301 171.5(6) . .
O6W Dy2 O301 C301 -59.3(6) . .
O302 Dy2 O301 C301 -6.5(6) . .
Cu3 Dy2 O301 C301 -122.6(6) 2_667 .
Cu4 Dy2 O301 C301 169.8(6) . .
Cu6 Dy2 O301 C301 -153.7(6) . .
O151 Dy2 O302 C301 -72.4(6) . .
O311 Dy2 O302 C301 -153.9(6) . .
O90 Dy2 O302 C301 145.6(5) 2_667 .
O20 Dy2 O302 C301 73.9(6) . .
O10 Dy2 O302 C301 3.6(7) . .
O6W Dy2 O302 C301 137.5(6) . .
O301 Dy2 O302 C301 6.3(6) . .
Cu3 Dy2 O302 C301 108.1(6) 2_667 .
Cu4 Dy2 O302 C301 -7.2(12) . .
Cu6 Dy2 O302 C301 40.8(6) . .
Dy2 O301 C301 O302 11.5(11) . .
Dy2 O301 C301 C302 -167.3(10) . .
Dy2 O302 C301 O301 -11.7(11) . .
Dy2 O302 C301 C302 167.1(9) . .
O151 Dy2 C301 O301 -88.2(6) . .
O311 Dy2 C301 O301 -162.5(6) . .
O90 Dy2 C301 O301 43.6(12) 2_667 .
O20 Dy2 C301 O301 57.1(6) . .
O10 Dy2 C301 O301 -8.6(6) . .
O6W Dy2 C301 O301 126.6(6) . .
O302 Dy2 C301 O301 168.6(10) . .
Cu3 Dy2 C301 O301 74.5(7) 2_667 .
Cu4 Dy2 C301 O301 -14.2(8) . .
Cu6 Dy2 C301 O301 24.9(6) . .
O151 Dy2 C301 O302 103.3(6) . .
O311 Dy2 C301 O302 28.9(7) . .
O90 Dy2 C301 O302 -124.9(8) 2_667 .
O20 Dy2 C301 O302 -111.4(6) . .
O10 Dy2 C301 O302 -177.1(6) . .
O6W Dy2 C301 O302 -41.9(6) . .
O301 Dy2 C301 O302 -168.6(10) . .
Cu3 Dy2 C301 O302 -94.1(6) 2_667 .
Cu4 Dy2 C301 O302 177.2(5) . .
Cu6 Dy2 C301 O302 -143.7(6) . .
O151 Dy2 C301 C302 15(4) . .
O311 Dy2 C301 C302 -59(4) . .
O90 Dy2 C301 C302 147(4) 2_667 .
O20 Dy2 C301 C302 161(4) . .
O10 Dy2 C301 C302 95(4) . .
O6W Dy2 C301 C302 -130(4) . .
O302 Dy2 C301 C302 -88(4) . .
O301 Dy2 C301 C302 103(4) . .
Cu3 Dy2 C301 C302 178(4) 2_667 .
Cu4 Dy2 C301 C302 89(4) . .
Cu6 Dy2 C301 C302 128(4) . .
O151 Dy2 O311 C311 -76.8(14) . .
O90 Dy2 O311 C311 168.3(14) 2_667 .
O20 Dy2 O311 C311 119.0(13) . .
O10 Dy2 O311 C311 -148.5(13) . .
O6W Dy2 O311 C311 84.5(14) . .
O302 Dy2 O311 C311 7.4(14) . .
O301 Dy2 O311 C311 -16.4(15) . .
C301 Dy2 O311 C311 -5.1(15) . .
Cu3 Dy2 O311 C311 135.2(14) 2_667 .
Cu4 Dy2 O311 C311 -164.4(14) . .
Cu6 Dy2 O311 C311 159.7(12) . .
Dy2 O311 C311 O312 -157.7(9) . .
Dy2 O311 C311 C312 18(2) . .
Cu8 O312 C311 O311 10.0(13) 2_667 .
Cu8 O312 C311 C312 -166.1(9) 2_667 .
O13 Cu8 O322 C321 -175(2) . .
O40 Cu8 O322 C321 69.6(7) . .
O312 Cu8 O322 C321 -111.9(7) 2_667 .
Cu8 O322 C321 O321 6.3(14) . .
Cu8 O322 C321 C322 -172.1(7) . .
O103 Dy4 O331 C331 68.8(6) . .
O341 Dy4 O331 C331 148.6(7) . .
O6 Dy4 O331 C331 -80.5(6) . .
O4 Dy4 O331 C331 -146.3(5) . .
O5 Dy4 O331 C331 -13.8(8) . .
O332 Dy4 O331 C331 -6.1(6) . .
O2W Dy4 O331 C331 -143.1(7) . .
Cu4 Dy4 O331 C331 -114.2(6) . .
Cu1 Dy4 O331 C331 -16.9(14) . .
Cu2 Dy4 O331 C331 -48.8(7) . .
O103 Dy4 O332 C331 -92.9(6) . .
O341 Dy4 O332 C331 -34.4(8) . .
O331 Dy4 O332 C331 6.4(6) . .
O6 Dy4 O332 C331 115.4(6) . .
O4 Dy4 O332 C331 158.0(5) . .
O5 Dy4 O332 C331 -179.3(7) . .
O2W Dy4 O332 C331 54.4(7) . .
Cu4 Dy4 O332 C331 115.8(6) . .
Cu1 Dy4 O332 C331 -176.1(6) . .
Cu2 Dy4 O332 C331 145.9(7) . .
Dy4 O332 C331 O331 -10.7(10) . .
Dy4 O332 C331 C332 170.9(10) . .
Dy4 O331 C331 O332 11.3(11) . .
Dy4 O331 C331 C332 -170.2(9) . .
O103 Dy4 C331 O332 82.1(6) . .
O341 Dy4 C331 O332 155.8(6) . .
O331 Dy4 C331 O332 -168.8(11) . .
O6 Dy4 C331 O332 -64.8(6) . .
O4 Dy4 C331 O332 -58.4(13) . .
O5 Dy4 C331 O332 0.7(7) . .
O2W Dy4 C331 O332 -132.4(6) . .
Cu4 Dy4 C331 O332 -82.9(7) . .
Cu1 Dy4 C331 O332 5.6(8) . .
Cu2 Dy4 C331 O332 -32.4(6) . .
O103 Dy4 C331 O331 -109.1(6) . .
O341 Dy4 C331 O331 -35.4(7) . .
O6 Dy4 C331 O331 104.0(6) . .
O4 Dy4 C331 O331 110.4(10) . .
O5 Dy4 C331 O331 169.5(6) . .
O332 Dy4 C331 O331 168.8(11) . .
O2W Dy4 C331 O331 36.4(6) . .
Cu4 Dy4 C331 O331 85.9(7) . .
Cu1 Dy4 C331 O331 174.5(5) . .
Cu2 Dy4 C331 O331 136.4(6) . .
O103 Dy4 C331 C332 -47(5) . .
O341 Dy4 C331 C332 26(5) . .
O331 Dy4 C331 C332 62(5) . .
O6 Dy4 C331 C332 166(5) . .
O4 Dy4 C331 C332 172(5) . .
O5 Dy4 C331 C332 -129(5) . .
O332 Dy4 C331 C332 -129(6) . .
O2W Dy4 C331 C332 98(5) . .
Cu4 Dy4 C331 C332 148(5) . .
Cu1 Dy4 C331 C332 -124(5) . .
Cu2 Dy4 C331 C332 -162(5) . .
O103 Dy4 O341 C341 82.8(13) . .
O331 Dy4 O341 C341 -7.1(13) . .
O6 Dy4 O341 C341 -115.1(12) . .
O4 Dy4 O341 C341 -162.8(13) . .
O5 Dy4 O341 C341 155.4(12) . .
O332 Dy4 O341 C341 24.8(14) . .
O2W Dy4 O341 C341 -82.3(13) . .
C331 Dy4 O341 C341 8.5(13) . .
Cu4 Dy4 O341 C341 -130.2(13) . .
Cu1 Dy4 O341 C341 169.8(12) . .
Cu2 Dy4 O341 C341 -155.8(11) . .
O152 Cu11 O342 C341 -70.3(7) . .
O351 Cu11 O342 C341 115.8(7) . .
O60 Cu11 O342 C341 -93(6) . .
Dy4 O341 C341 O342 160.4(8) . .
Dy4 O341 C341 C342 -21(2) . .
Cu11 O342 C341 O341 -18.5(12) . .
Cu11 O342 C341 C342 163.3(8) . .
O152 Cu11 O351 C351 180(100) . .
O60 Cu11 O351 C351 72.4(7) . .
O342 Cu11 O351 C351 -108.5(7) . .
Cu11 O351 C351 O352 5.4(13) . .
Cu11 O351 C351 C352 -172.0(8) . .
O102 Cu9 O362 C361 176(2) . .
O30 Cu9 O362 C361 -70.8(7) . .
O372 Cu9 O362 C361 110.0(7) . .
Cu9 O362 C361 O361 -6.3(13) . .
Cu9 O362 C361 C362 172.9(7) . .
O12 Dy3 O371 C371 -75.5(12) . .
O3 Dy3 O371 C371 171.2(12) . .
O1 Dy3 O371 C371 122.6(11) . .
O381 Dy3 O371 C371 11.9(12) . .
O2 Dy3 O371 C371 -148.8(11) . .
O382 Dy3 O371 C371 -15.7(14) . .
O5W Dy3 O371 C371 88.5(12) . .
C381 Dy3 O371 C371 -0.9(13) . .
Cu1 Dy3 O371 C371 138.2(12) . .
Cu3 Dy3 O371 C371 -162.6(12) . .
Cu5 Dy3 O371 C371 161.9(10) . .
O102 Cu9 O372 C371 70.4(6) . .
O30 Cu9 O372 C371 91(7) . .
O362 Cu9 O372 C371 -115.1(7) . .
Dy3 O371 C371 O372 -166.1(8) . .
Dy3 O371 C371 C372 11.5(18) . .
Cu9 O372 C371 O371 15.9(12) . .
Cu9 O372 C371 C372 -161.7(8) . .
O12 Dy3 O381 C381 -73.5(6) . .
O371 Dy3 O381 C381 -153.3(6) . .
O3 Dy3 O381 C381 146.1(5) . .
O1 Dy3 O381 C381 76.0(6) . .
O2 Dy3 O381 C381 7.5(7) . .
O382 Dy3 O381 C381 4.9(6) . .
O5W Dy3 O381 C381 138.8(6) . .
Cu1 Dy3 O381 C381 110.2(6) . .
Cu3 Dy3 O381 C381 2.2(13) . .
Cu5 Dy3 O381 C381 43.8(7) . .
O12 Dy3 O382 C381 90.4(6) . .
O371 Dy3 O382 C381 30.4(7) . .
O3 Dy3 O382 C381 -160.6(5) . .
O1 Dy3 O382 C381 -118.0(6) . .
O381 Dy3 O382 C381 -4.8(6) . .
O2 Dy3 O382 C381 177.2(6) . .
O5W Dy3 O382 C381 -55.9(6) . .
Cu1 Dy3 O382 C381 -118.5(5) . .
Cu3 Dy3 O382 C381 174.6(5) . .
Cu5 Dy3 O382 C381 -148.2(6) . .
Dy3 O381 C381 O382 -8.6(10) . .
Dy3 O381 C381 C382 171.4(9) . .
Dy3 O382 C381 O381 8.3(10) . .
Dy3 O382 C381 C382 -171.7(9) . .
O12 Dy3 C381 O381 103.9(6) . .
O371 Dy3 C381 O381 29.8(7) . .
O3 Dy3 C381 O381 -117.7(9) . .
O1 Dy3 C381 O381 -109.0(6) . .
O2 Dy3 C381 O381 -174.2(6) . .
O382 Dy3 C381 O381 -171.4(10) . .
O5W Dy3 C381 O381 -40.7(6) . .
Cu1 Dy3 C381 O381 -90.9(7) . .
Cu3 Dy3 C381 O381 -179.2(5) . .
Cu5 Dy3 C381 O381 -141.2(6) . .
O12 Dy3 C381 O382 -84.7(5) . .
O371 Dy3 C381 O382 -158.8(5) . .
O3 Dy3 C381 O382 53.7(12) . .
O1 Dy3 C381 O382 62.4(5) . .
O381 Dy3 C381 O382 171.4(10) . .
O2 Dy3 C381 O382 -2.8(6) . .
O5W Dy3 C381 O382 130.7(5) . .
Cu1 Dy3 C381 O382 80.5(6) . .
Cu3 Dy3 C381 O382 -7.8(7) . .
Cu5 Dy3 C381 O382 30.2(6) . .
O12 Dy3 C381 C382 24(7) . .
O371 Dy3 C381 C382 -50(7) . .
O3 Dy3 C381 C382 163(6) . .
O1 Dy3 C381 C382 172(7) . .
O381 Dy3 C381 C382 -79(7) . .
O2 Dy3 C381 C382 106(7) . .
O382 Dy3 C381 C382 109(7) . .
O5W Dy3 C381 C382 -120(7) . .
Cu1 Dy3 C381 C382 -170(6) . .
Cu3 Dy3 C381 C382 101(7) . .
Cu5 Dy3 C381 C382 139(7) . .
O402 N400 O400 O401 -163.3(11) 2_667 .
O402 N400 O400 O401 16.7(11) . .
O400 N400 O400 O401 106(22) 2_667 .
O401 N400 O400 O401 180.002(3) 2_667 .
O402 N400 O400 O402 -179.995(6) . 2_667
O400 N400 O400 O402 -91(22) 2_667 2_667
O401 N400 O400 O402 -16.7(11) 2_667 2_667
O401 N400 O400 O402 163.3(11) . 2_667
O402 N400 O400 Cu3 -163.0(15) 2_667 .
O402 N400 O400 Cu3 17.0(15) . .
O400 N400 O400 Cu3 106(22) 2_667 .
O401 N400 O400 Cu3 -179.6(9) 2_667 .
O401 N400 O400 Cu3 0.4(9) . .
O402 N400 O400 Cu1 -4.0(9) 2_667 .
O402 N400 O400 Cu1 176.0(9) . .
O400 N400 O400 Cu1 -95(22) 2_667 .
O401 N400 O400 Cu1 -20.7(14) 2_667 .
O401 N400 O400 Cu1 159.3(14) . .
O2 Cu3 O400 N400 -120.6(11) . .
O20 Cu3 O400 N400 65.0(12) 2_667 .
O90 Cu3 O400 N400 -22.3(12) . .
O3 Cu3 O400 N400 155.6(12) . .
O401 Cu3 O400 N400 -0.3(8) . .
Dy2 Cu3 O400 N400 23.7(14) 2_667 .
Dy3 Cu3 O400 N400 -165.4(11) . .
O2 Cu3 O400 O401 -120.3(8) . .
O20 Cu3 O400 O401 65.3(8) 2_667 .
O90 Cu3 O400 O401 -21.9(9) . .
O3 Cu3 O400 O401 156.0(8) . .
Dy2 Cu3 O400 O401 24.0(10) 2_667 .
Dy3 Cu3 O400 O401 -165.1(8) . .
O2 Cu3 O400 O402 111(3) . 2_667
O20 Cu3 O400 O402 -64(3) 2_667 2_667
O90 Cu3 O400 O402 -151(3) . 2_667
O3 Cu3 O400 O402 27(3) . 2_667
O401 Cu3 O400 O402 -129(4) . 2_667
Dy2 Cu3 O400 O402 -105(3) 2_667 2_667
Dy3 Cu3 O400 O402 66(3) . 2_667
O2 Cu3 O400 Cu1 75.3(3) . .
O20 Cu3 O400 Cu1 -99.1(3) 2_667 .
O90 Cu3 O400 Cu1 173.6(2) . .
O3 Cu3 O400 Cu1 -8.5(3) . .
O401 Cu3 O400 Cu1 -164.5(10) . .
Dy2 Cu3 O400 Cu1 -140.5(2) 2_667 .
Dy3 Cu3 O400 Cu1 30.5(4) . .
O5 Cu1 O400 N400 -63.3(11) . .
O3 Cu1 O400 N400 -156.6(11) . .
O4 Cu1 O400 N400 26.5(11) . .
O1 Cu1 O400 N400 118.0(10) . .
O402 Cu1 O400 N400 3.6(8) 2_667 .
Dy3 Cu1 O400 N400 162.8(10) . .
Dy4 Cu1 O400 N400 -17.9(13) . .
O5 Cu1 O400 O401 53(3) . .
O3 Cu1 O400 O401 -41(3) . .
O4 Cu1 O400 O401 143(3) . .
O1 Cu1 O400 O401 -126(3) . .
O402 Cu1 O400 O401 120(3) 2_667 .
Dy3 Cu1 O400 O401 -81(3) . .
Dy4 Cu1 O400 O401 98(3) . .
O5 Cu1 O400 O402 -66.9(8) . 2_667
O3 Cu1 O400 O402 -160.2(8) . 2_667
O4 Cu1 O400 O402 22.9(8) . 2_667
O1 Cu1 O400 O402 114.4(8) . 2_667
Dy3 Cu1 O400 O402 159.2(7) . 2_667
Dy4 Cu1 O400 O402 -21.5(9) . 2_667
O5 Cu1 O400 Cu3 101.9(3) . .
O3 Cu1 O400 Cu3 8.6(3) . .
O4 Cu1 O400 Cu3 -168.3(2) . .
O1 Cu1 O400 Cu3 -76.8(3) . .
O402 Cu1 O400 Cu3 168.8(10) 2_667 .
Dy3 Cu1 O400 Cu3 -32.0(4) . .
Dy4 Cu1 O400 Cu3 147.32(19) . .
O402 N400 O402 O401 -88(24) 2_667 .
O400 N400 O402 O401 163.3(11) 2_667 .
O400 N400 O402 O401 -16.7(11) . .
O401 N400 O402 O401 179.999(5) 2_667 .
O402 N400 O402 O400 108(24) 2_667 2_667
O400 N400 O402 O400 179.997(4) . 2_667
O401 N400 O402 O400 16.7(11) 2_667 2_667
O401 N400 O402 O400 -163.3(11) . 2_667
O402 N400 O402 Cu4 -88(24) 2_667 2_667
O400 N400 O402 Cu4 163.8(14) 2_667 2_667
O400 N400 O402 Cu4 -16.2(14) . 2_667
O401 N400 O402 Cu4 -179.5(9) 2_667 2_667
O401 N400 O402 Cu4 0.5(9) . 2_667
O402 N400 O402 Cu1 104(24) 2_667 2_667
O400 N400 O402 Cu1 -4.2(9) 2_667 2_667
O400 N400 O402 Cu1 175.8(9) . 2_667
O401 N400 O402 Cu1 12.5(15) 2_667 2_667
O401 N400 O402 Cu1 -167.5(15) . 2_667
N400 O402 O401 O400 16.5(11) . .
O400 O402 O401 O400 33(2) 2_667 .
Cu4 O402 O401 O400 -163.2(13) 2_667 .
Cu1 O402 O401 O400 165(3) 2_667 .
O400 O402 O401 N400 16.4(11) 2_667 .
Cu4 O402 O401 N400 -179.6(7) 2_667 .
Cu1 O402 O401 N400 149(4) 2_667 .
N400 O402 O401 Cu4 179.6(7) . 2_667
O400 O402 O401 Cu4 -163.9(13) 2_667 2_667
Cu1 O402 O401 Cu4 -32(3) 2_667 2_667
N400 O402 O401 Cu3 132(4) . .
O400 O402 O401 Cu3 149(3) 2_667 .
Cu4 O402 O401 Cu3 -47(4) 2_667 .
Cu1 O402 O401 Cu3 -79(5) 2_667 .
N400 O400 O401 O402 -16.4(11) . .
O402 O400 O401 O402 -32(2) 2_667 .
Cu3 O400 O401 O402 163.9(13) . .
Cu1 O400 O401 O402 -145(3) . .
O402 O400 O401 N400 -15.8(11) 2_667 .
Cu3 O400 O401 N400 -179.7(7) . .
Cu1 O400 O401 N400 -128(3) . .
N400 O400 O401 Cu4 -138(3) . 2_667
O402 O400 O401 Cu4 -154(3) 2_667 2_667
Cu3 O400 O401 Cu4 42(3) . 2_667
Cu1 O400 O401 Cu4 94(4) . 2_667
N400 O400 O401 Cu3 179.7(7) . .
O402 O400 O401 Cu3 163.9(13) 2_667 .
Cu1 O400 O401 Cu3 52(3) . .
O402 N400 O401 O402 179.994(5) 2_667 .
O400 N400 O401 O402 -17.1(12) 2_667 .
O400 N400 O401 O402 162.9(12) . .
O401 N400 O401 O402 -161(25) 2_667 .
O402 N400 O401 O400 17.1(12) 2_667 .
O402 N400 O401 O400 -162.9(12) . .
O400 N400 O401 O400 180.003(3) 2_667 .
O401 N400 O401 O400 36(25) 2_667 .
O402 N400 O401 Cu4 179.5(9) 2_667 2_667
O402 N400 O401 Cu4 -0.5(9) . 2_667
O400 N400 O401 Cu4 -17.6(15) 2_667 2_667
O400 N400 O401 Cu4 162.4(15) . 2_667
O401 N400 O401 Cu4 -162(24) 2_667 2_667
O402 N400 O401 Cu3 16.7(14) 2_667 .
O402 N400 O401 Cu3 -163.3(14) . .
O400 N400 O401 Cu3 179.6(9) 2_667 .
O400 N400 O401 Cu3 -0.4(9) . .
O401 N400 O401 Cu3 36(24) 2_667 .
O2 Cu3 O401 O402 -57(4) . .
O20 Cu3 O401 O402 121(4) 2_667 .
O90 Cu3 O401 O402 37(4) . .
O3 Cu3 O401 O402 -147(4) . .
O400 Cu3 O401 O402 -122(4) . .
Dy2 Cu3 O401 O402 77(4) 2_667 .
Dy3 Cu3 O401 O402 -103(4) . .
O2 Cu3 O401 O400 64.4(8) . .
O20 Cu3 O401 O400 -116.8(8) 2_667 .
O90 Cu3 O401 O400 158.5(8) . .
O3 Cu3 O401 O400 -24.8(9) . .
Dy2 Cu3 O401 O400 -161.6(8) 2_667 .
Dy3 Cu3 O401 O400 19.1(10) . .
O2 Cu3 O401 N400 64.7(11) . .
O20 Cu3 O401 N400 -116.5(10) 2_667 .
O90 Cu3 O401 N400 158.8(11) . .
O3 Cu3 O401 N400 -24.5(11) . .
O400 Cu3 O401 N400 0.3(8) . .
Dy2 Cu3 O401 N400 -161.2(10) 2_667 .
Dy3 Cu3 O401 N400 19.5(13) . .
O2 Cu3 O401 Cu4 -102.8(3) . 2_667
O20 Cu3 O401 Cu4 75.9(3) 2_667 2_667
O90 Cu3 O401 Cu4 -8.8(3) . 2_667
O3 Cu3 O401 Cu4 167.9(2) . 2_667
O400 Cu3 O401 Cu4 -167.3(11) . 2_667
Dy2 Cu3 O401 Cu4 31.2(4) 2_667 2_667
Dy3 Cu3 O401 Cu4 -148.12(19) . 2_667
